data_4334720
loop_
_publ_author_name
'Tatsunari Inoue'
'Katsunori Yamanishi'
'Mitsuru Kondo'

_publ_section_title
;
 Solvent-Soluble Coordination Polymer That Reconstructs Cyclic Frameworks
 That Trap a Kinetically Labile [Cu(CO3)2]2- Unit
;
_journal_name_full 'Inorganic Chemistry'
_journal_page_first 4765
_journal_page_last 4767
_journal_paper_doi 10.1021/ic400315g
_journal_volume 52
_journal_year 2013
_chemical_formula_moiety 'C101 H156 Cu5 N16 O19'
_chemical_formula_sum 'C101 H156 Cu5 N16 O19'
_chemical_formula_weight 2216.17
_space_group_IT_number 12
_symmetry_cell_setting monoclinic
_symmetry_Int_Tables_number 12
_symmetry_space_group_name_Hall '-C 2y'
_symmetry_space_group_name_H-M 'C 1 2/m 1'
_atom_sites_solution_hydrogens geom
_atom_sites_solution_primary direct
_atom_sites_solution_secondary difmap
_cell_angle_alpha 90.0000
_cell_angle_beta 123.2620(13)
_cell_angle_gamma 90.0000
_cell_formula_units_Z 2
_cell_length_a 22.7939(11)
_cell_length_b 23.1636(9)
_cell_length_c 15.0358(7)
_cell_measurement_reflns_used 8749
_cell_measurement_temperature 173
_cell_measurement_theta_max 27.49
_cell_measurement_theta_min 3.19
_cell_volume 6638.1(5)
_computing_cell_refinement CrystalClear
_computing_data_collection 'CrystalClear (Rigaku/MSC Inc., 2006)'
_computing_data_reduction CrystalClear
_computing_molecular_graphics 'CrystalStructure 4.0'
_computing_publication_material 'CrystalStructure 4.0 (Rigaku, 2010)'
_computing_structure_refinement 'SHELXL97 (Sheldrick, 2008)'
_computing_structure_solution 'SIR92 (Altomare, et al., 1994)'
_diffrn_ambient_temperature 173
_diffrn_detector_area_resol_mean 7.314
_diffrn_measured_fraction_theta_full 0.983
_diffrn_measured_fraction_theta_max 0.983
_diffrn_measurement_device_type 'Rigaku Mercury70'
_diffrn_measurement_method w/
_diffrn_radiation_type 'Mo Ka/'
_diffrn_radiation_wavelength 0.71070
_diffrn_reflns_av_R_equivalents 0.0459
_diffrn_reflns_limit_h_max 28
_diffrn_reflns_limit_h_min -28
_diffrn_reflns_limit_k_max 28
_diffrn_reflns_limit_k_min -28
_diffrn_reflns_limit_l_max 18
_diffrn_reflns_limit_l_min -18
_diffrn_reflns_number 45463
_diffrn_reflns_theta_full 26.00
_diffrn_reflns_theta_max 26.00
_diffrn_standards_number 0
_exptl_absorpt_coefficient_mu 0.846
_exptl_absorpt_correction_T_max 0.851
_exptl_absorpt_correction_T_min 0.708
_exptl_absorpt_correction_type multi-scan
_exptl_absorpt_process_details 'REQAB (Rigaku, 1998)'
_exptl_crystal_colour blue
_exptl_crystal_density_diffrn 1.109
_exptl_crystal_description block
_exptl_crystal_F_000 2342.00
_exptl_crystal_size_max 0.340
_exptl_crystal_size_mid 0.210
_exptl_crystal_size_min 0.190
_refine_diff_density_max 0.990
_refine_diff_density_min -0.720
_refine_ls_extinction_method none
_refine_ls_goodness_of_fit_ref 1.006
_refine_ls_hydrogen_treatment constr
_refine_ls_number_parameters 624
_refine_ls_number_reflns 6579
_refine_ls_number_restraints 967
_refine_ls_R_factor_gt 0.0614
_refine_ls_shift/su_max 0.000
_refine_ls_structure_factor_coef Fsqd
_refine_ls_weighting_details 'w = 1/[?^2^(Fo^2^)+(0.0689P)^2^+24.1579P] where P=(Fo^2^+2Fc^2^)/3'
_refine_ls_weighting_scheme calc
_refine_ls_wR_factor_ref 0.1517
_reflns_number_gt 6096
_reflns_number_total 6579
_reflns_threshold_expression F^2^>2.0s/(F^2^)
_cod_data_source_file ic400315g_si_004.cif
_cod_data_source_block 2b
_cod_original_cell_volume 6638.1(6)
_cod_database_code 4334720

loop_
_symmetry_equiv_pos_site_id
_symmetry_equiv_pos_as_xyz
1 +X,+Y,+Z
2 -X,+Y,-Z
3 -X,-Y,-Z
4 +X,-Y,+Z
5 1/2+X,1/2+Y,+Z
6 1/2-X,1/2+Y,-Z
7 1/2-X,1/2-Y,-Z
8 1/2+X,1/2-Y,+Z

loop_
_atom_site_label
_atom_site_type_symbol
_atom_site_fract_x
_atom_site_fract_y
_atom_site_fract_z
_atom_site_U_iso_or_equiv
_atom_site_adp_type
_atom_site_occupancy
_atom_site_symmetry_multiplicity
_atom_site_calc_flag
_atom_site_refinement_flags
Cu1 Cu 0.15472(3) 0.0000 0.27603(4) 0.03481(16) Uani 1.0 4 d .
Cu2 Cu 0.01415(3) 0.0000 0.25600(4) 0.03277(15) Uani 1.0 4 d .
Cu3 Cu 0.0000 0.0000 0.0000 0.03330(18) Uani 1.0 2 d .
O1 O 0.10148(16) 0.0000 0.0958(2) 0.0455(8) Uani 1.0 4 d .
O2 O 0.04700(16) 0.0000 -0.0751(2) 0.0441(8) Uani 1.0 4 d .
O3 O 0.16484(18) 0.0000 0.0223(3) 0.0539(9) Uani 1.0 4 d .
O4 O 0.08773(11) 0.05214(9) 0.27605(17) 0.0391(5) Uani 1.0 8 d .
O5 O 0.1653(12) -0.0400(6) 0.4963(11) 0.095(6) Uani 0.2500 8 d .
O6 O 0.1738(7) 0.0000 0.6407(7) 0.103(4) Uani 0.5000 4 d .
O7 O 0.1538(11) 0.0569(5) 0.5035(11) 0.062(4) Uani 0.2500 8 d .
O8 O 0.5373(9) 0.0214(7) 0.5265(15) 0.130(5) Uani 0.2500 8 d .
O9A O 0.1614(6) 0.2110(5) -0.4031(7) 0.144(4) Uani 0.5000 8 d .
O10B O -0.0370(8) 0.2838(9) -0.6843(17) 0.145(6) Uani 0.2500 8 d .
O11B O 0.0590(14) 0.2918(13) -0.7175(17) 0.186(8) Uani 0.2500 8 d .
O12 O 0.435(5) 0.0000 0.698(6) 0.26(3) Uiso 0.2000 4 d .
O13 O 0.006(7) 0.371(4) -0.961(8) 0.28(3) Uiso 0.1500 8 d .
N1 N 0.22572(14) 0.06047(13) 0.3128(2) 0.0469(7) Uani 1.0 8 d .
N2A N 0.3016(5) 0.1151(4) 0.3057(9) 0.059(3) Uani 0.5000 8 d .
N3 N 0.03817(15) 0.06168(13) -0.2749(2) 0.0460(7) Uani 1.0 8 d .
N4A N 0.1056(4) 0.1366(3) -0.2460(8) 0.062(3) Uani 0.5000 8 d .
N5B N 0.2940(5) 0.1251(4) 0.3068(8) 0.057(3) Uani 0.5000 8 d .
N6B N 0.1232(4) 0.1205(4) -0.2420(8) 0.066(3) Uani 0.5000 8 d .
C1A C 0.2451(9) 0.0809(9) 0.2504(8) 0.052(4) Uani 0.5000 8 d .
C2A C 0.3183(5) 0.1167(5) 0.4080(8) 0.059(3) Uani 0.5000 8 d .
C3A C 0.2727(7) 0.0825(7) 0.4131(6) 0.053(3) Uani 0.5000 8 d .
C4A C 0.3389(6) 0.1460(6) 0.2666(8) 0.072(3) Uani 0.5000 8 d .
C5A C 0.2919(5) 0.1542(4) 0.1476(7) 0.073(4) Uani 0.5000 8 d .
C6A C 0.3080(5) 0.1253(5) 0.0824(6) 0.081(4) Uani 0.5000 8 d .
C7A C 0.2657(6) 0.1330(6) -0.0277(6) 0.076(3) Uani 0.5000 8 d .
C8A C 0.2077(6) 0.1692(6) -0.0719(6) 0.073(3) Uani 0.5000 8 d .
C9A C 0.1904(7) 0.1962(7) -0.0066(6) 0.075(3) Uani 0.5000 8 d .
C10A C 0.2329(7) 0.1895(8) 0.1034(6) 0.069(3) Uani 0.5000 8 d .
C11A C 0.3697(9) 0.0835(8) 0.1304(9) 0.117(5) Uani 0.5000 8 d .
C12A C 0.2822(7) 0.1004(6) -0.0985(8) 0.096(4) Uani 0.5000 8 d .
C13A C 0.1247(8) 0.2323(7) -0.0563(9) 0.094(5) Uani 0.5000 8 d .
C14A C 0.2141(8) 0.2207(8) 0.1730(9) 0.077(4) Uani 0.5000 8 d .
C15A C 0.1627(5) 0.1798(4) -0.1915(7) 0.073(3) Uani 0.5000 8 d .
C16A C 0.0935(6) 0.0918(5) -0.2019(7) 0.055(4) Uani 0.5000 8 d .
C17A C 0.0538(7) 0.1359(6) -0.3525(9) 0.067(4) Uani 0.5000 8 d .
C18A C 0.0144(9) 0.0883(8) -0.3710(7) 0.062(5) Uani 0.5000 8 d .
C19 C 0.1095(2) 0.0000 0.0146(3) 0.0384(10) Uani 1.0 4 d .
C20 C 0.0823(3) 0.11283(16) 0.2581(4) 0.0564(10) Uani 1.0 8 d .
C21 C 0.0474(3) 0.1284(2) 0.1451(4) 0.0724(12) Uani 1.0 8 d .
C22 C 0.1634(6) 0.0054(5) 0.5453(6) 0.060(3) Uani 0.2500 8 d .
C23B C 0.2480(9) 0.0822(8) 0.2548(8) 0.055(4) Uani 0.5000 8 d .
C24B C 0.3021(6) 0.1302(5) 0.4036(8) 0.058(3) Uani 0.5000 8 d .
C25B C 0.2581(7) 0.0926(6) 0.4057(7) 0.058(4) Uani 0.5000 8 d .
C26B C 0.3303(6) 0.1601(6) 0.2700(8) 0.071(3) Uani 0.5000 8 d .
C27B C 0.2940(5) 0.1563(4) 0.1507(7) 0.072(4) Uani 0.5000 8 d .
C28B C 0.3199(5) 0.1216(5) 0.1042(6) 0.076(3) Uani 0.5000 8 d .
C29B C 0.2846(6) 0.1190(6) -0.0063(6) 0.080(3) Uani 0.5000 8 d .
C30B C 0.2250(6) 0.1527(6) -0.0689(6) 0.075(3) Uani 0.5000 8 d .
C31B C 0.1981(7) 0.1862(8) -0.0232(7) 0.081(4) Uani 0.5000 8 d .
C32B C 0.2331(8) 0.1885(8) 0.0875(7) 0.076(3) Uani 0.5000 8 d .
C33B C 0.3855(8) 0.0851(8) 0.1730(10) 0.124(6) Uani 0.5000 8 d .
C34B C 0.3111(8) 0.0805(8) -0.0590(9) 0.124(6) Uani 0.5000 8 d .
C35B C 0.1309(7) 0.2195(7) -0.0906(10) 0.102(5) Uani 0.5000 8 d .
C36B C 0.2024(8) 0.2247(8) 0.1367(10) 0.096(5) Uani 0.5000 8 d .
C37B C 0.1901(5) 0.1525(5) -0.1883(7) 0.085(3) Uani 0.5000 8 d .
C38B C 0.1026(5) 0.0796(6) -0.2023(6) 0.055(3) Uani 0.5000 8 d .
C39B C 0.0702(6) 0.1275(6) -0.3470(8) 0.063(3) Uani 0.5000 8 d .
C40B C 0.0170(8) 0.0926(8) -0.3661(7) 0.058(4) Uani 0.5000 8 d .
C41 C 0.4956(15) 0.0678(9) 0.533(2) 0.134(6) Uani 0.2500 8 d .
C42 C 0.504(3) 0.1236(9) 0.487(5) 0.135(7) Uani 0.2500 8 d .
C43 C 0.4931(10) -0.0172(9) 0.4368(18) 0.112(5) Uani 0.2500 8 d .
C44 C 0.5356(12) -0.0643(8) 0.4288(18) 0.086(4) Uani 0.2500 8 d .
C45A C 0.2043(8) 0.1947(7) -0.4438(10) 0.143(4) Uani 0.5000 8 d .
C46A C 0.2720(8) 0.1665(8) -0.3630(11) 0.151(5) Uani 0.5000 8 d .
C47A C 0.1317(8) 0.2677(6) -0.4441(15) 0.189(5) Uani 0.5000 8 d .
C48A C 0.0540(7) 0.2650(7) -0.5075(11) 0.132(4) Uani 0.5000 8 d .
C49B C 0.0295(9) 0.2792(9) -0.5857(14) 0.143(5) Uani 0.5000 8 d .
C50B C 0.0863(7) 0.2764(8) -0.6089(15) 0.147(5) Uani 0.5000 8 d .
C51 C 0.383(4) 0.0000 0.723(8) 0.27(3) Uiso 0.2000 4 d .
C52 C 0.418(7) 0.0000 0.843(9) 0.27(3) Uiso 0.2000 4 d .
C53 C -0.004(9) 0.411(4) -1.040(7) 0.25(4) Uiso 0.1500 8 d .
C54 C 0.0000 0.472(4) -1.0000 0.35(5) Uiso 0.3000 4 d .
H1 H 0.2223 0.0725 0.1768 0.0630 Uiso 0.5000 8 calc R
H2 H 0.3555 0.1381 0.4650 0.0703 Uiso 0.5000 8 calc R
H3 H 0.2727 0.0747 0.4751 0.0640 Uiso 0.5000 8 calc R
H4A H 0.3811 0.1239 0.2841 0.0859 Uiso 0.5000 8 calc R
H4B H 0.3543 0.1841 0.3019 0.0859 Uiso 0.5000 8 calc R
H11A H 0.3628 0.0529 0.1689 0.1405 Uiso 0.5000 8 calc R
H11B H 0.4132 0.1044 0.1797 0.1405 Uiso 0.5000 8 calc R
H11C H 0.3727 0.0663 0.0735 0.1405 Uiso 0.5000 8 calc R
H12A H 0.2903 0.1279 -0.1403 0.1149 Uiso 0.5000 8 calc R
H12B H 0.2426 0.0753 -0.1466 0.1149 Uiso 0.5000 8 calc R
H12C H 0.3244 0.0769 -0.0546 0.1149 Uiso 0.5000 8 calc R
H13A H 0.1370 0.2720 -0.0300 0.1130 Uiso 0.5000 8 calc R
H13B H 0.0931 0.2162 -0.0374 0.1130 Uiso 0.5000 8 calc R
H13C H 0.1011 0.2320 -0.1338 0.1130 Uiso 0.5000 8 calc R
H14A H 0.1770 0.1995 0.1730 0.0920 Uiso 0.5000 8 calc R
H14B H 0.1976 0.2597 0.1451 0.0920 Uiso 0.5000 8 calc R
H14C H 0.2556 0.2232 0.2458 0.0920 Uiso 0.5000 8 calc R
H15A H 0.1422 0.2190 -0.2054 0.0876 Uiso 0.5000 8 calc R
H15B H 0.1926 0.1778 -0.2205 0.0876 Uiso 0.5000 8 calc R
H16 H 0.1207 0.0829 -0.1282 0.0662 Uiso 0.5000 8 calc R
H17 H 0.0470 0.1637 -0.4038 0.0805 Uiso 0.5000 8 calc R
H18 H -0.0232 0.0754 -0.4386 0.0743 Uiso 0.5000 8 calc R
H20A H 0.1300 0.1298 0.2983 0.0677 Uiso 1.0 8 calc R
H20B H 0.0557 0.1299 0.2861 0.0677 Uiso 1.0 8 calc R
H21A H 0.0004 0.1114 0.1045 0.0869 Uiso 1.0 8 calc R
H21B H 0.0750 0.1137 0.1178 0.0869 Uiso 1.0 8 calc R
H21C H 0.0438 0.1705 0.1376 0.0869 Uiso 1.0 8 calc R
H23 H 0.2333 0.0692 0.1856 0.0655 Uiso 0.5000 8 calc R
H24 H 0.3332 0.1558 0.4592 0.0691 Uiso 0.5000 8 calc R
H25 H 0.2504 0.0886 0.4614 0.0695 Uiso 0.5000 8 calc R
H26A H 0.3793 0.1465 0.3047 0.0849 Uiso 0.5000 8 calc R
H26B H 0.3315 0.2008 0.2908 0.0849 Uiso 0.5000 8 calc R
H33A H 0.3779 0.0587 0.2167 0.1488 Uiso 0.5000 8 calc R
H33B H 0.4254 0.1104 0.2193 0.1488 Uiso 0.5000 8 calc R
H33C H 0.3954 0.0628 0.1273 0.1488 Uiso 0.5000 8 calc R
H34A H 0.3244 0.1044 -0.0990 0.1483 Uiso 0.5000 8 calc R
H34B H 0.2740 0.0536 -0.1076 0.1483 Uiso 0.5000 8 calc R
H34C H 0.3521 0.0586 -0.0044 0.1483 Uiso 0.5000 8 calc R
H35A H 0.0928 0.1927 -0.1370 0.1221 Uiso 0.5000 8 calc R
H35B H 0.1364 0.2476 -0.1342 0.1221 Uiso 0.5000 8 calc R
H35C H 0.1197 0.2398 -0.0446 0.1221 Uiso 0.5000 8 calc R
H36A H 0.2275 0.2164 0.2130 0.1147 Uiso 0.5000 8 calc R
H36B H 0.1526 0.2152 0.1027 0.1147 Uiso 0.5000 8 calc R
H36C H 0.2073 0.2657 0.1262 0.1147 Uiso 0.5000 8 calc R
H37A H 0.1812 0.1927 -0.2147 0.1015 Uiso 0.5000 8 calc R
H37B H 0.2219 0.1345 -0.2058 0.1015 Uiso 0.5000 8 calc R
H38 H 0.1303 0.0653 -0.1316 0.0662 Uiso 0.5000 8 calc R
H39 H 0.0709 0.1523 -0.3968 0.0760 Uiso 0.5000 8 calc R
H40 H -0.0275 0.0898 -0.4314 0.0693 Uiso 0.5000 8 calc R

loop_
_atom_site_aniso_label
_atom_site_aniso_U_11
_atom_site_aniso_U_22
_atom_site_aniso_U_33
_atom_site_aniso_U_12
_atom_site_aniso_U_13
_atom_site_aniso_U_23
Cu1 0.0329(3) 0.0416(3) 0.0307(3) 0.0000 0.0179(3) 0.0000
Cu2 0.0344(3) 0.0376(3) 0.0292(3) 0.0000 0.0193(3) 0.0000
Cu3 0.0352(4) 0.0395(4) 0.0254(4) 0.0000 0.0167(3) 0.0000
O1 0.0408(17) 0.071(3) 0.0254(15) 0.0000 0.0187(14) 0.0000
O2 0.0364(16) 0.069(3) 0.0242(14) 0.0000 0.0148(13) 0.0000
O3 0.0404(18) 0.083(3) 0.0389(18) 0.0000 0.0221(15) 0.0000
O4 0.0428(12) 0.0316(11) 0.0456(12) -0.0003(9) 0.0259(11) 0.0022(9)
O5 0.097(9) 0.116(10) 0.067(7) 0.017(8) 0.042(6) 0.057(7)
O6 0.127(8) 0.111(7) 0.070(6) 0.0000 0.052(6) 0.0000
O7 0.097(8) 0.062(7) 0.041(5) 0.007(6) 0.047(5) -0.007(6)
O8 0.127(9) 0.109(8) 0.127(9) 0.002(7) 0.051(7) 0.013(6)
O9A 0.211(8) 0.171(7) 0.100(5) -0.096(6) 0.118(5) -0.030(5)
O10B 0.146(11) 0.114(11) 0.193(13) -0.037(10) 0.105(10) -0.055(11)
O11B 0.153(12) 0.171(13) 0.198(14) -0.029(12) 0.072(12) -0.042(14)
N1 0.0398(14) 0.0634(18) 0.0362(14) -0.0126(13) 0.0199(12) -0.0039(13)
N2A 0.048(4) 0.080(5) 0.042(4) -0.026(4) 0.020(3) -0.006(4)
N3 0.0478(15) 0.0603(18) 0.0354(13) -0.0108(13) 0.0262(12) -0.0011(12)
N4A 0.065(4) 0.076(5) 0.042(4) -0.034(4) 0.028(4) -0.001(4)
N5B 0.055(4) 0.077(5) 0.040(4) -0.037(4) 0.027(3) -0.015(4)
N6B 0.065(4) 0.092(5) 0.039(3) -0.041(4) 0.028(3) -0.003(4)
C1A 0.043(5) 0.071(6) 0.039(5) -0.030(5) 0.020(5) -0.006(5)
C2A 0.039(5) 0.087(6) 0.041(4) -0.021(5) 0.017(4) -0.015(4)
C3A 0.040(5) 0.084(6) 0.031(4) -0.018(5) 0.016(4) -0.010(4)
C4A 0.065(5) 0.097(6) 0.050(5) -0.042(5) 0.030(4) -0.014(5)
C5A 0.075(5) 0.090(5) 0.050(5) -0.050(5) 0.033(5) -0.010(5)
C6A 0.081(5) 0.097(6) 0.053(5) -0.042(5) 0.029(5) -0.012(5)
C7A 0.084(7) 0.096(7) 0.046(5) -0.048(5) 0.034(5) -0.011(5)
C8A 0.081(6) 0.084(6) 0.048(4) -0.053(5) 0.031(4) -0.012(4)
C9A 0.083(5) 0.078(6) 0.066(5) -0.046(5) 0.043(4) -0.006(5)
C10A 0.084(5) 0.077(5) 0.056(4) -0.052(5) 0.045(4) -0.015(4)
C11A 0.116(10) 0.152(11) 0.065(9) -0.006(9) 0.039(8) -0.012(9)
C12A 0.107(9) 0.112(10) 0.057(7) -0.023(8) 0.038(7) -0.011(6)
C13A 0.111(9) 0.079(9) 0.074(8) -0.036(7) 0.039(7) -0.008(6)
C14A 0.095(8) 0.086(8) 0.058(7) -0.030(6) 0.048(6) -0.004(6)
C15A 0.079(6) 0.082(6) 0.046(4) -0.048(5) 0.027(4) -0.002(4)
C16A 0.057(5) 0.069(6) 0.040(4) -0.022(5) 0.027(4) -0.001(4)
C17A 0.070(6) 0.085(6) 0.039(4) -0.021(5) 0.026(4) 0.009(4)
C18A 0.066(6) 0.078(6) 0.041(6) -0.022(5) 0.029(5) 0.007(5)
C19 0.045(3) 0.040(3) 0.031(2) 0.0000 0.0214(19) 0.0000
C20 0.066(3) 0.0357(18) 0.074(3) 0.0008(16) 0.042(3) 0.0058(17)
C21 0.087(4) 0.055(3) 0.069(3) 0.002(3) 0.039(3) 0.011(2)
C22 0.094(6) 0.051(6) 0.037(4) 0.008(5) 0.037(4) 0.030(5)
C23B 0.052(6) 0.074(6) 0.036(5) -0.014(6) 0.023(5) -0.006(5)
C24B 0.053(5) 0.079(6) 0.037(4) -0.021(5) 0.023(4) -0.014(4)
C25B 0.049(6) 0.078(6) 0.038(4) -0.021(6) 0.018(4) -0.008(4)
C26B 0.071(5) 0.094(6) 0.048(4) -0.046(5) 0.033(4) -0.015(4)
C27B 0.074(5) 0.089(5) 0.050(5) -0.048(5) 0.033(5) -0.013(5)
C28B 0.079(5) 0.095(6) 0.048(4) -0.037(5) 0.032(4) -0.005(5)
C29B 0.080(6) 0.098(7) 0.055(5) -0.038(5) 0.033(5) -0.011(5)
C30B 0.076(6) 0.095(7) 0.048(5) -0.048(5) 0.030(4) -0.003(5)
C31B 0.080(5) 0.078(6) 0.063(5) -0.049(5) 0.025(5) 0.001(5)
C32B 0.085(5) 0.084(5) 0.064(5) -0.049(5) 0.044(4) -0.013(5)
C33B 0.118(11) 0.142(11) 0.082(11) -0.008(9) 0.036(9) -0.018(10)
C34B 0.130(12) 0.157(14) 0.071(9) -0.011(10) 0.047(9) -0.020(9)
C35B 0.091(8) 0.076(9) 0.097(10) -0.036(7) 0.026(7) 0.001(8)
C36B 0.101(8) 0.100(8) 0.078(9) -0.058(7) 0.044(7) -0.008(8)
C37B 0.074(6) 0.109(7) 0.055(4) -0.052(5) 0.025(4) 0.004(5)
C38B 0.057(5) 0.075(6) 0.036(4) -0.027(5) 0.026(4) -0.001(4)
C39B 0.064(5) 0.088(6) 0.039(4) -0.037(5) 0.029(4) 0.004(4)
C40B 0.062(6) 0.074(6) 0.033(5) -0.024(5) 0.024(5) -0.001(5)
C41 0.125(9) 0.110(8) 0.128(10) 0.004(7) 0.044(7) 0.009(7)
C42 0.122(10) 0.112(9) 0.128(11) 0.004(8) 0.041(8) 0.008(8)
C43 0.118(9) 0.100(8) 0.117(9) 0.005(7) 0.064(7) 0.015(6)
C44 0.105(9) 0.087(8) 0.103(9) 0.007(7) 0.080(7) 0.018(7)
C45A 0.214(9) 0.169(8) 0.095(6) -0.070(7) 0.115(6) -0.055(6)
C46A 0.199(12) 0.182(11) 0.111(8) -0.050(10) 0.110(8) -0.068(8)
C47A 0.223(8) 0.192(8) 0.136(7) -0.066(8) 0.089(7) -0.039(7)
C48A 0.162(8) 0.143(9) 0.122(8) -0.072(7) 0.099(7) -0.081(7)
C49B 0.133(8) 0.142(8) 0.196(10) -0.046(7) 0.117(8) -0.044(9)
C50B 0.136(8) 0.152(9) 0.194(10) -0.039(8) 0.115(8) -0.044(9)

loop_
_atom_type_symbol
_atom_type_description
_atom_type_scat_dispersion_real
_atom_type_scat_dispersion_imag
_atom_type_scat_source
C C 0.0033 0.0016
;
International Tables for Crystallography
(1992, Vol. C, Tables 4.2.6.8 and 6.1.1.4)
;
H H 0.0000 0.0000
;
International Tables for Crystallography
(1992, Vol. C, Table 6.1.1.4)
;
N N 0.0061 0.0033
;
International Tables for Crystallography
(1992, Vol. C, Tables 4.2.6.8 and 6.1.1.4)
;
O O 0.0106 0.0060
;
International Tables for Crystallography
(1992, Vol. C, Tables 4.2.6.8 and 6.1.1.4)
;
Cu Cu 0.3201 1.2651
;
International Tables for Crystallography
(1992, Vol. C, Tables 4.2.6.8 and 6.1.1.4)
;

loop_
_geom_angle_atom_site_label_1
_geom_angle_atom_site_label_2
_geom_angle_atom_site_label_3
_geom_angle
_geom_angle_publ_flag
_geom_angle_site_symmetry_1
_geom_angle_site_symmetry_3
O4 Cu1 O4 76.68(11) yes . 4_555
O4 Cu1 N1 94.73(12) yes . .
O4 Cu1 N1 164.09(13) yes . 4_555
O4 Cu1 N1 164.09(13) yes 4_555 .
O4 Cu1 N1 94.73(12) yes 4_555 4_555
N1 Cu1 N1 90.27(13) yes . 4_555
O4 Cu2 O4 76.48(10) yes . 4_555
O4 Cu2 N3 93.76(13) yes . 2_555
O4 Cu2 N3 163.59(9) yes . 3_555
O4 Cu2 N3 163.59(9) yes 4_555 2_555
O4 Cu2 N3 93.76(13) yes 4_555 3_555
N3 Cu2 N3 92.43(15) yes 2_555 3_555
O1 Cu3 O1 180.00(16) yes . 2_555
O1 Cu3 O2 67.52(13) yes . .
O1 Cu3 O2 112.48(13) yes . 2_555
O1 Cu3 C19 33.92(15) yes . .
O1 Cu3 C19 146.08(15) yes . 2_555
O1 Cu3 O2 112.48(13) yes 2_555 .
O1 Cu3 O2 67.52(13) yes 2_555 2_555
O1 Cu3 C19 146.08(15) yes 2_555 .
O1 Cu3 C19 33.92(15) yes 2_555 2_555
O2 Cu3 O2 180.00(10) yes . 2_555
O2 Cu3 C19 33.60(12) yes . .
O2 Cu3 C19 146.40(12) yes . 2_555
O2 Cu3 C19 146.40(12) yes 2_555 .
O2 Cu3 C19 33.60(12) yes 2_555 2_555
C19 Cu3 C19 180.00(14) yes . 2_555
Cu3 O1 C19 91.5(2) yes . .
Cu3 O2 C19 92.1(3) yes . .
Cu1 O4 Cu2 102.93(10) yes . .
Cu1 O4 C20 126.8(3) yes . .
Cu2 O4 C20 127.1(3) yes . .
O7 O5 C22 109(4) yes 4_555 .
O7 O5 C22 102(4) yes 4_555 4_555
C22 O5 C22 7.6(8) yes . 4_555
C22 O6 C22 10.8(7) yes . 4_555
O5 O7 C22 56(3) yes 4_555 .
O5 O7 C22 53(3) yes 4_555 4_555
C22 O7 C22 3.8(6) yes . 4_555
O8 O8 O8 34.8(9) yes 2_656 3_656
O8 O8 O8 90.0(18) yes 2_656 4_555
O8 O8 C41 54.7(14) yes 2_656 .
O8 O8 C41 64.3(17) yes 2_656 2_656
O8 O8 C43 58.6(14) yes 2_656 .
O8 O8 C43 62.0(14) yes 2_656 2_656
O8 O8 C43 52.9(16) yes 2_656 3_656
O8 O8 C43 49.1(19) yes 2_656 4_555
O8 O8 C44 93.5(14) yes 2_656 4_555
O8 O8 O8 55.2(15) yes 3_656 4_555
O8 O8 C41 86.7(16) yes 3_656 .
O8 O8 C41 95.9(16) yes 3_656 2_656
O8 O8 C43 39.1(15) yes 3_656 .
O8 O8 C43 41.7(12) yes 3_656 2_656
O8 O8 C43 56.9(15) yes 3_656 3_656
O8 O8 C43 54.1(16) yes 3_656 4_555
O8 O8 C44 111.9(13) yes 3_656 4_555
O8 O8 C41 137(3) yes 4_555 .
O8 O8 C41 144(2) yes 4_555 2_656
O8 O8 C43 52.4(14) yes 4_555 .
O8 O8 C43 51(2) yes 4_555 2_656
O8 O8 C43 85(3) yes 4_555 3_656
O8 O8 C43 85.2(18) yes 4_555 4_555
O8 O8 C44 124(3) yes 4_555 4_555
C41 O8 C41 46(3) yes . 2_656
C41 O8 C43 111.3(16) yes . .
C41 O8 C43 88(3) yes . 2_656
C41 O8 C43 55.0(19) yes . 3_656
C41 O8 C43 87.5(18) yes . 4_555
C41 O8 C44 85.6(17) yes . 4_555
C41 O8 C43 91.5(15) yes 2_656 .
C41 O8 C43 124(3) yes 2_656 2_656
C41 O8 C43 97(3) yes 2_656 3_656
C41 O8 C43 58.7(15) yes 2_656 4_555
C41 O8 C44 40(2) yes 2_656 4_555
C43 O8 C43 74.8(17) yes . 2_656
C43 O8 C43 96(2) yes . 3_656
C43 O8 C43 32.8(13) yes . 4_555
C43 O8 C44 83.5(16) yes . 4_555
C43 O8 C43 34.1(16) yes 2_656 3_656
C43 O8 C43 95.9(19) yes 2_656 4_555
C43 O8 C44 153.2(14) yes 2_656 4_555
C43 O8 C43 101(3) yes 3_656 4_555
C43 O8 C44 137.5(18) yes 3_656 4_555
C43 O8 C44 58.0(17) yes 4_555 4_555
C45A O9A C47A 108.7(14) yes . .
O13 O13 C53 41(7) yes 2_553 .
O13 O13 C53 92(12) yes 2_553 2_553
C53 O13 C53 52(10) yes . 2_553
Cu1 N1 C1A 126.6(7) yes . .
Cu1 N1 C3A 126.3(7) yes . .
Cu1 N1 C23B 129.5(6) yes . .
Cu1 N1 C25B 124.3(7) yes . .
C1A N1 C3A 106.4(9) yes . .
C23B N1 C25B 106.0(9) yes . .
C1A N2A C2A 107.1(13) yes . .
C1A N2A C4A 127.8(12) yes . .
C2A N2A C4A 125.1(9) yes . .
Cu2 N3 C16A 129.4(6) yes 2_555 .
Cu2 N3 C18A 123.5(8) yes 2_555 .
Cu2 N3 C38B 126.1(6) yes 2_555 .
Cu2 N3 C40B 127.4(7) yes 2_555 .
C16A N3 C18A 106.3(9) yes . .
C38B N3 C40B 106.4(9) yes . .
C15A N4A C16A 127.3(8) yes . .
C15A N4A C17A 125.8(10) yes . .
C16A N4A C17A 106.9(9) yes . .
C23B N5B C24B 107.0(13) yes . .
C23B N5B C26B 127.7(13) yes . .
C24B N5B C26B 125.3(9) yes . .
C37B N6B C38B 128.6(8) yes . .
C37B N6B C39B 124.3(11) yes . .
C38B N6B C39B 107.1(9) yes . .
N1 C1A N2A 110.6(10) yes . .
N2A C2A C3A 107.5(9) yes . .
N1 C3A C2A 108.4(10) yes . .
N2A C4A C5A 110.4(9) yes . .
C4A C5A C6A 118.9(9) yes . .
C4A C5A C10A 120.8(11) yes . .
C6A C5A C10A 120.3(8) yes . .
C5A C6A C7A 119.7(10) yes . .
C5A C6A C11A 120.2(9) yes . .
C7A C6A C11A 120.0(11) yes . .
C6A C7A C8A 120.2(11) yes . .
C6A C7A C12A 119.6(10) yes . .
C8A C7A C12A 120.2(8) yes . .
C7A C8A C9A 119.8(8) yes . .
C7A C8A C15A 120.7(11) yes . .
C9A C8A C15A 119.4(10) yes . .
C8A C9A C10A 120.4(13) yes . .
C8A C9A C13A 119.3(9) yes . .
C10A C9A C13A 120.3(14) yes . .
C5A C10A C9A 119.6(14) yes . .
C5A C10A C14A 121.1(8) yes . .
C9A C10A C14A 119.4(14) yes . .
N4A C15A C8A 111.2(9) yes . .
N3 C16A N4A 111.0(7) yes . .
N4A C17A C18A 107.4(11) yes . .
N3 C18A C17A 108.3(9) yes . .
Cu3 C19 O1 54.6(3) yes . .
Cu3 C19 O2 54.3(3) yes . .
Cu3 C19 O3 179.8(4) yes . .
O1 C19 O2 108.9(5) yes . .
O1 C19 O3 125.2(4) yes . .
O2 C19 O3 125.9(5) yes . .
O4 C20 C21 113.3(4) yes . .
O5 C22 O5 100.6(16) yes . 4_555
O5 C22 O6 119.7(11) yes . .
O5 C22 O7 121.0(14) yes . .
O5 C22 O7 18.5(15) yes . 4_555
O5 C22 O6 137.8(12) yes 4_555 .
O5 C22 O7 22.6(17) yes 4_555 .
O5 C22 O7 117.2(14) yes 4_555 4_555
O6 C22 O7 119.3(12) yes . .
O6 C22 O7 104.7(10) yes . 4_555
O7 C22 O7 135.2(11) yes . 4_555
N1 C23B N5B 110.9(12) yes . .
N5B C24B C25B 107.6(9) yes . .
N1 C25B C24B 108.4(11) yes . .
N5B C26B C27B 111.2(9) yes . .
C26B C27B C28B 121.5(8) yes . .
C26B C27B C32B 118.1(11) yes . .
C28B C27B C32B 120.4(9) yes . .
C27B C28B C29B 119.7(9) yes . .
C27B C28B C33B 120.5(9) yes . .
C29B C28B C33B 119.7(12) yes . .
C28B C29B C30B 119.6(12) yes . .
C28B C29B C34B 120.7(10) yes . .
C30B C29B C34B 119.7(9) yes . .
C29B C30B C31B 120.8(9) yes . .
C29B C30B C37B 118.9(11) yes . .
C31B C30B C37B 120.3(9) yes . .
C30B C31B C32B 119.6(13) yes . .
C30B C31B C35B 121.1(9) yes . .
C32B C31B C35B 119.2(15) yes . .
C27B C32B C31B 119.8(15) yes . .
C27B C32B C36B 121.1(9) yes . .
C31B C32B C36B 119.1(13) yes . .
N6B C37B C30B 111.3(11) yes . .
N3 C38B N6B 110.8(7) yes . .
N6B C39B C40B 107.2(11) yes . .
N3 C40B C39B 108.3(8) yes . .
O8 C41 O8 60.9(15) yes . 2_656
O8 C41 C41 60(3) yes . 2_656
O8 C41 C42 110(4) yes . .
O8 C41 C42 127(5) yes . 2_656
O8 C41 C43 44.9(14) yes . 2_656
O8 C41 C43 47.1(19) yes . 3_656
O8 C41 C43 39.3(12) yes . 4_555
O8 C41 C44 126(3) yes . 3_656
O8 C41 C41 73(3) yes 2_656 2_656
O8 C41 C42 123(3) yes 2_656 .
O8 C41 C42 135(3) yes 2_656 2_656
O8 C41 C43 46.9(11) yes 2_656 2_656
O8 C41 C43 53.7(14) yes 2_656 3_656
O8 C41 C43 36.5(16) yes 2_656 4_555
O8 C41 C44 90(3) yes 2_656 3_656
C41 C41 C42 58(3) yes 2_656 .
C41 C41 C42 77(4) yes 2_656 2_656
C41 C41 C43 98(2) yes 2_656 2_656
C41 C41 C43 103(3) yes 2_656 3_656
C41 C41 C43 40.8(16) yes 2_656 4_555
C41 C41 C44 157(3) yes 2_656 3_656
C42 C41 C42 19(5) yes . 2_656
C42 C41 C43 155(4) yes . 2_656
C42 C41 C43 157(5) yes . 3_656
C42 C41 C43 98(4) yes . 4_555
C42 C41 C44 124(4) yes . 3_656
C42 C41 C43 172(5) yes 2_656 2_656
C42 C41 C43 169(4) yes 2_656 3_656
C42 C41 C43 116(4) yes 2_656 4_555
C42 C41 C44 106(5) yes 2_656 3_656
C43 C41 C43 7.1(13) yes 2_656 3_656
C43 C41 C43 59.9(13) yes 2_656 4_555
C43 C41 C44 81.6(19) yes 2_656 3_656
C43 C41 C43 66.1(19) yes 3_656 4_555
C43 C41 C44 79(3) yes 3_656 3_656
C43 C41 C44 127(2) yes 4_555 3_656
C41 C42 C41 45(3) yes . 2_656
C41 C42 C42 58(4) yes . 2_656
C41 C42 C44 77(2) yes . 4_555
C41 C42 C42 103(5) yes 2_656 2_656
C41 C42 C44 34(3) yes 2_656 4_555
C42 C42 C44 135(4) yes 2_656 4_555
O8 C43 O8 59.4(14) yes . 2_656
O8 C43 O8 84(2) yes . 3_656
O8 C43 O8 42.4(12) yes . 4_555
O8 C43 C41 41.7(10) yes . 2_656
O8 C43 C41 109.9(19) yes . 3_656
O8 C43 C41 87.5(17) yes . 4_555
O8 C43 C43 51.4(15) yes . 2_656
O8 C43 C43 34.8(14) yes . 3_656
O8 C43 C43 52.4(19) yes . 4_555
O8 C43 C44 111.6(16) yes . .
O8 C43 O8 44.2(16) yes 2_656 3_656
O8 C43 O8 84(2) yes 2_656 4_555
O8 C43 C41 47.2(15) yes 2_656 2_656
O8 C43 C41 120(3) yes 2_656 3_656
O8 C43 C41 85(2) yes 2_656 4_555
O8 C43 C43 53.8(14) yes 2_656 2_656
O8 C43 C43 37.0(11) yes 2_656 3_656
O8 C43 C43 51(3) yes 2_656 4_555
O8 C43 C44 164(3) yes 2_656 .
O8 C43 O8 78(3) yes 3_656 4_555
O8 C43 C41 91(2) yes 3_656 2_656
O8 C43 C41 78(3) yes 3_656 3_656
O8 C43 C41 46.0(16) yes 3_656 4_555
O8 C43 C43 40.7(14) yes 3_656 2_656
O8 C43 C43 49.2(15) yes 3_656 3_656
O8 C43 C43 95(4) yes 3_656 4_555
O8 C43 C44 126(3) yes 3_656 .
O8 C43 C41 84.0(15) yes 4_555 2_656
O8 C43 C41 67.6(17) yes 4_555 3_656
O8 C43 C41 53.2(16) yes 4_555 4_555
O8 C43 C43 38.2(18) yes 4_555 2_656
O8 C43 C43 47.1(16) yes 4_555 3_656
O8 C43 C43 95(3) yes 4_555 4_555
O8 C43 C44 81.2(17) yes 4_555 .
C41 C43 C41 151(3) yes 2_656 3_656
C41 C43 C41 120.1(19) yes 2_656 4_555
C41 C43 C43 80.1(15) yes 2_656 2_656
C41 C43 C43 55.7(14) yes 2_656 3_656
C41 C43 C43 11(2) yes 2_656 4_555
C41 C43 C44 136(2) yes 2_656 .
C41 C43 C41 36(3) yes 3_656 4_555
C41 C43 C43 74(3) yes 3_656 2_656
C41 C43 C43 98(3) yes 3_656 3_656
C41 C43 C43 162(4) yes 3_656 4_555
C41 C43 C44 48(3) yes 3_656 .
C41 C43 C43 40.1(12) yes 4_555 2_656
C41 C43 C43 64.4(14) yes 4_555 3_656
C41 C43 C43 130(4) yes 4_555 4_555
C41 C43 C44 81.8(17) yes 4_555 .
C43 C43 C43 24.5(10) yes 2_656 3_656
C43 C43 C43 90(3) yes 2_656 4_555
C43 C43 C44 110.3(16) yes 2_656 .
C43 C43 C43 66(3) yes 3_656 4_555
C43 C43 C44 128.0(15) yes 3_656 .
C43 C43 C44 136(4) yes 4_555 .
O8 C44 C41 49.4(16) yes 4_555 3_656
O8 C44 C42 82(3) yes 4_555 4_555
O8 C44 C43 40.9(12) yes 4_555 .
C41 C44 C42 41(3) yes 3_656 4_555
C41 C44 C43 53.4(19) yes 3_656 .
C42 C44 C43 93(3) yes 4_555 .
O9A C45A C46A 113.8(13) yes . .
O9A C47A C48A 110.5(12) yes . .
O10B C49B C50B 108.5(19) yes . .
O11B C50B C49B 111.1(17) yes . .
O12 C51 C52 110(8) yes . .
O13 C53 O13 47(10) yes . 2_553
O13 C53 C53 41(7) yes . 2_553
O13 C53 C54 109(9) yes . .
O13 C53 C53 87(13) yes 2_553 2_553
O13 C53 C54 156(16) yes 2_553 .
C53 C53 C54 68(7) yes 2_553 .
C53 C54 C53 43(7) yes . 2_553
C53 C54 C54 158(5) yes . 3_563
C53 C54 C54 158(5) yes 2_553 3_563
N1 C1A H1 124.709 no . .
N2A C1A H1 124.715 no . .
N2A C2A H2 126.238 no . .
C3A C2A H2 126.220 no . .
N1 C3A H3 125.807 no . .
C2A C3A H3 125.806 no . .
N2A C4A H4A 109.578 no . .
N2A C4A H4B 109.580 no . .
C5A C4A H4A 109.585 no . .
C5A C4A H4B 109.577 no . .
H4A C4A H4B 108.120 no . .
C6A C11A H11A 109.462 no . .
C6A C11A H11B 109.464 no . .
C6A C11A H11C 109.466 no . .
H11A C11A H11B 109.481 no . .
H11A C11A H11C 109.476 no . .
H11B C11A H11C 109.479 no . .
C7A C12A H12A 109.465 no . .
C7A C12A H12B 109.480 no . .
C7A C12A H12C 109.468 no . .
H12A C12A H12B 109.474 no . .
H12A C12A H12C 109.468 no . .
H12B C12A H12C 109.471 no . .
C9A C13A H13A 109.471 no . .
C9A C13A H13B 109.473 no . .
C9A C13A H13C 109.457 no . .
H13A C13A H13B 109.475 no . .
H13A C13A H13C 109.480 no . .
H13B C13A H13C 109.471 no . .
C10A C14A H14A 109.466 no . .
C10A C14A H14B 109.473 no . .
C10A C14A H14C 109.479 no . .
H14A C14A H14B 109.456 no . .
H14A C14A H14C 109.476 no . .
H14B C14A H14C 109.475 no . .
N4A C15A H15A 109.389 no . .
N4A C15A H15B 109.402 no . .
C8A C15A H15A 109.377 no . .
C8A C15A H15B 109.392 no . .
H15A C15A H15B 107.999 no . .
N3 C16A H16 124.515 no . .
N4A C16A H16 124.521 no . .
N4A C17A H17 126.307 no . .
C18A C17A H17 126.307 no . .
N3 C18A H18 125.844 no . .
C17A C18A H18 125.846 no . .
O4 C20 H20A 108.905 no . .
O4 C20 H20B 108.914 no . .
C21 C20 H20A 108.906 no . .
C21 C20 H20B 108.906 no . .
H20A C20 H20B 107.733 no . .
C20 C21 H21A 109.476 no . .
C20 C21 H21B 109.481 no . .
C20 C21 H21C 109.464 no . .
H21A C21 H21B 109.479 no . .
H21A C21 H21C 109.471 no . .
H21B C21 H21C 109.456 no . .
N1 C23B H23 124.532 no . .
N5B C23B H23 124.541 no . .
N5B C24B H24 126.223 no . .
C25B C24B H24 126.221 no . .
N1 C25B H25 125.791 no . .
C24B C25B H25 125.796 no . .
N5B C26B H26A 109.397 no . .
N5B C26B H26B 109.395 no . .
C27B C26B H26A 109.390 no . .
C27B C26B H26B 109.390 no . .
H26A C26B H26B 108.013 no . .
C28B C33B H33A 109.471 no . .
C28B C33B H33B 109.476 no . .
C28B C33B H33C 109.477 no . .
H33A C33B H33B 109.464 no . .
H33A C33B H33C 109.460 no . .
H33B C33B H33C 109.478 no . .
C29B C34B H34A 109.475 no . .
C29B C34B H34B 109.471 no . .
C29B C34B H34C 109.473 no . .
H34A C34B H34B 109.474 no . .
H34A C34B H34C 109.463 no . .
H34B C34B H34C 109.472 no . .
C31B C35B H35A 109.472 no . .
C31B C35B H35B 109.481 no . .
C31B C35B H35C 109.465 no . .
H35A C35B H35B 109.481 no . .
H35A C35B H35C 109.451 no . .
H35B C35B H35C 109.476 no . .
C32B C36B H36A 109.471 no . .
C32B C36B H36B 109.474 no . .
C32B C36B H36C 109.480 no . .
H36A C36B H36B 109.469 no . .
H36A C36B H36C 109.463 no . .
H36B C36B H36C 109.471 no . .
N6B C37B H37A 109.365 no . .
N6B C37B H37B 109.367 no . .
C30B C37B H37A 109.364 no . .
C30B C37B H37B 109.366 no . .
H37A C37B H37B 107.988 no . .
N3 C38B H38 124.578 no . .
N6B C38B H38 124.592 no . .
N6B C39B H39 126.404 no . .
C40B C39B H39 126.425 no . .
N3 C40B H40 125.829 no . .
C39B C40B H40 125.831 no . .

loop_
_geom_bond_atom_site_label_1
_geom_bond_atom_site_label_2
_geom_bond_distance
_geom_bond_publ_flag
_geom_bond_site_symmetry_2
Cu1 O4 1.947(3) yes .
Cu1 O4 1.947(3) yes 4_555
Cu1 N1 1.976(3) yes .
Cu1 N1 1.976(3) yes 4_555
Cu2 O4 1.951(3) yes .
Cu2 O4 1.951(3) yes 4_555
Cu2 N3 1.979(4) yes 2_555
Cu2 N3 1.979(4) yes 3_555
Cu3 O1 1.942(3) yes .
Cu3 O1 1.942(3) yes 2_555
Cu3 O2 1.936(5) yes .
Cu3 O2 1.936(5) yes 2_555
Cu3 C19 2.383(5) yes .
Cu3 C19 2.383(5) yes 2_555
O1 C19 1.330(7) yes .
O2 C19 1.319(4) yes .
O3 C19 1.202(7) yes .
O4 C20 1.424(5) yes .
O5 O7 0.51(3) yes 4_555
O5 C22 1.30(2) yes .
O5 C22 1.11(3) yes 4_555
O6 C22 1.326(16) yes .
O6 C22 1.326(16) yes 4_555
O7 C22 1.310(16) yes .
O7 C22 1.542(16) yes 4_555
O8 O8 1.43(3) yes 2_656
O8 O8 1.74(3) yes 3_656
O8 O8 0.99(2) yes 4_555
O8 C41 1.47(4) yes .
O8 C41 1.33(3) yes 2_656
O8 C43 1.46(3) yes .
O8 C43 1.42(4) yes 2_656
O8 C43 1.10(4) yes 3_656
O8 C43 1.16(3) yes 4_555
O8 C44 1.76(4) yes 4_555
O9A C45A 1.46(3) yes .
O9A C47A 1.449(17) yes .
O10B C49B 1.43(2) yes .
O11B C50B 1.44(4) yes .
O12 C51 1.43(16) yes .
O13 O13 1.04(17) yes 2_553
O13 C53 1.43(15) yes .
O13 C53 0.93(12) yes 2_553
N1 C1A 1.32(2) yes .
N1 C3A 1.382(9) yes .
N1 C23B 1.33(2) yes .
N1 C25B 1.385(11) yes .
N2A C1A 1.342(19) yes .
N2A C2A 1.367(18) yes .
N2A C4A 1.46(2) yes .
N3 C16A 1.328(10) yes .
N3 C18A 1.379(13) yes .
N3 C38B 1.327(9) yes .
N3 C40B 1.379(13) yes .
N4A C15A 1.483(11) yes .
N4A C16A 1.339(16) yes .
N4A C17A 1.372(13) yes .
N5B C23B 1.340(19) yes .
N5B C24B 1.367(19) yes .
N5B C26B 1.47(2) yes .
N6B C37B 1.474(12) yes .
N6B C38B 1.335(17) yes .
N6B C39B 1.373(12) yes .
C2A C3A 1.34(2) yes .
C4A C5A 1.510(12) yes .
C5A C6A 1.394(16) yes .
C5A C10A 1.391(18) yes .
C6A C7A 1.396(11) yes .
C6A C11A 1.52(2) yes .
C7A C8A 1.388(16) yes .
C7A C12A 1.51(2) yes .
C8A C9A 1.39(2) yes .
C8A C15A 1.524(11) yes .
C9A C10A 1.394(11) yes .
C9A C13A 1.51(3) yes .
C10A C14A 1.51(3) yes .
C17A C18A 1.35(3) yes .
C20 C21 1.473(7) yes .
C24B C25B 1.34(2) yes .
C26B C27B 1.511(13) yes .
C27B C28B 1.392(17) yes .
C27B C32B 1.391(17) yes .
C28B C29B 1.394(12) yes .
C28B C33B 1.523(18) yes .
C29B C30B 1.392(16) yes .
C29B C34B 1.52(3) yes .
C30B C31B 1.38(2) yes .
C30B C37B 1.513(13) yes .
C31B C32B 1.397(12) yes .
C31B C35B 1.506(19) yes .
C32B C36B 1.52(3) yes .
C39B C40B 1.35(3) yes .
C41 C41 1.11(6) yes 2_656
C41 C42 1.52(6) yes .
C41 C42 1.33(4) yes 2_656
C41 C43 2.01(3) yes 2_656
C41 C43 1.23(3) yes 3_656
C41 C43 1.84(4) yes 4_555
C41 C44 1.14(6) yes 3_656
C42 C42 0.50(12) yes 2_656
C42 C44 1.97(7) yes 4_555
C43 C43 1.75(4) yes 2_656
C43 C43 1.92(4) yes 3_656
C43 C43 0.80(3) yes 4_555
C43 C44 1.51(4) yes .
C45A C46A 1.492(19) yes .
C47A C48A 1.483(19) yes .
C49B C50B 1.52(4) yes .
C51 C52 1.52(16) yes .
C53 C53 1.12(18) yes 2_553
C53 C54 1.52(12) yes .
C54 C54 1.30(11) yes 3_563
C1A H1 0.950 no .
C2A H2 0.950 no .
C3A H3 0.950 no .
C4A H4A 0.990 no .
C4A H4B 0.990 no .
C11A H11A 0.980 no .
C11A H11B 0.980 no .
C11A H11C 0.980 no .
C12A H12A 0.980 no .
C12A H12B 0.980 no .
C12A H12C 0.980 no .
C13A H13A 0.980 no .
C13A H13B 0.980 no .
C13A H13C 0.980 no .
C14A H14A 0.980 no .
C14A H14B 0.980 no .
C14A H14C 0.980 no .
C15A H15A 0.990 no .
C15A H15B 0.990 no .
C16A H16 0.950 no .
C17A H17 0.950 no .
C18A H18 0.950 no .
C20 H20A 0.990 no .
C20 H20B 0.990 no .
C21 H21A 0.980 no .
C21 H21B 0.980 no .
C21 H21C 0.980 no .
C23B H23 0.950 no .
C24B H24 0.950 no .
C25B H25 0.950 no .
C26B H26A 0.990 no .
C26B H26B 0.990 no .
C33B H33A 0.980 no .
C33B H33B 0.980 no .
C33B H33C 0.980 no .
C34B H34A 0.980 no .
C34B H34B 0.980 no .
C34B H34C 0.980 no .
C35B H35A 0.980 no .
C35B H35B 0.980 no .
C35B H35C 0.980 no .
C36B H36A 0.980 no .
C36B H36B 0.980 no .
C36B H36C 0.980 no .
C37B H37A 0.990 no .
C37B H37B 0.990 no .
C38B H38 0.950 no .
C39B H39 0.950 no .
C40B H40 0.950 no .

loop_
_geom_contact_atom_site_label_1
_geom_contact_atom_site_label_2
_geom_contact_distance
_geom_contact_publ_flag
_geom_contact_site_symmetry_2
Cu1 C1A 2.96(2) no 4_555
Cu1 C3A 3.008(12) no 4_555
Cu1 C20 3.024(5) no 4_555
Cu1 C23B 3.00(2) no 4_555
Cu1 C25B 2.985(13) no 4_555
Cu2 C16A 3.002(12) no 3_555
Cu2 C18A 2.971(18) no 3_555
Cu2 C20 3.031(5) no 4_555
Cu2 C38B 2.962(12) no 3_555
Cu2 C40B 3.022(17) no 3_555
Cu3 O3 3.584(5) no 2_555
O4 C18A 3.44(2) no 2_555
O4 C25B 3.383(14) no .
O4 C40B 3.457(18) no 2_555
O8 C42 3.46(3) no 3_656
O8 C42 3.42(3) no 4_555
O10B O11B 2.51(5) no .
N1 C1A 3.50(2) no 4_555
N1 C3A 3.551(14) no 4_555
N1 C20 3.145(6) no .
N1 C23B 3.526(19) no 4_555
N2A C6A 3.448(18) no .
N2A C10A 3.075(16) no .
N2A C14A 3.096(18) no .
N3 C20 3.125(7) no 2_555
N3 C38B 3.507(13) no 4_555
N4A C7A 3.311(11) no .
N4A C9A 3.312(14) no .
N4A C12A 3.468(15) no .
N4A C13A 3.447(19) no .
N5B C28B 3.407(18) no .
N5B C32B 3.152(16) no .
N5B C36B 3.220(17) no .
N6B C29B 3.435(11) no .
N6B C31B 3.146(14) no .
N6B C35B 3.167(19) no .
C1A C5A 2.87(3) no .
C1A C10A 3.26(3) no .
C1A C14A 3.38(3) no .
C3A C4A 3.60(2) no .
C4A C11A 2.89(3) no .
C4A C14A 2.95(2) no .
C5A C8A 2.784(11) no .
C6A C9A 2.782(18) no .
C7A C10A 2.79(2) no .
C7A C16A 3.451(14) no .
C8A C16A 2.869(15) no .
C9A C16A 3.498(16) no .
C11A C12A 2.906(15) no .
C12A C15A 2.928(16) no .
C13A C14A 2.899(16) no .
C13A C15A 2.88(3) no .
C18A C20 3.49(2) no 2_555
C20 C25B 3.383(14) no .
C20 C40B 3.465(19) no 2_555
C23B C27B 2.88(3) no .
C23B C28B 3.57(3) no .
C23B C32B 3.40(3) no .
C26B C33B 2.96(3) no .
C26B C36B 2.888(18) no .
C27B C30B 2.772(12) no .
C28B C31B 2.790(16) no .
C29B C32B 2.79(3) no .
C30B C38B 2.921(15) no .
C31B C38B 3.415(17) no .
C33B C34B 2.928(17) no .
C34B C37B 2.880(17) no .
C35B C36B 2.871(18) no .
C35B C37B 2.93(3) no .
C35B C38B 3.54(2) no .
C44 C44 3.32(5) no 2_656
C44 C44 2.98(3) no 4_555
C45A C48A 3.42(3) no .
C46A C47A 3.59(3) no .
Cu1 O1 2.282(3) no .
Cu1 O5 3.32(2) no .
Cu1 O5 3.32(2) no 4_555
Cu1 C19 3.474(5) no .
Cu2 O2 2.276(3) no 2_555
Cu2 O5 3.482(15) no .
Cu2 O5 3.482(15) no 4_555
Cu2 O7 3.567(13) no .
Cu2 O7 3.567(13) no 4_555
Cu2 C19 3.452(4) no 2_555
Cu3 C21 3.491(5) no .
Cu3 C21 3.491(5) no 2_555
Cu3 C21 3.491(5) no 3_555
Cu3 C21 3.491(5) no 4_555
O1 Cu1 2.282(3) no .
O1 O4 3.136(5) no .
O1 O4 3.136(5) no 4_555
O1 N1 3.239(3) no .
O1 N1 3.239(3) no 4_555
O1 C1A 3.359(17) no .
O1 C1A 3.359(17) no 4_555
O1 C21 3.451(6) no .
O1 C21 3.451(6) no 4_555
O1 C23B 3.427(16) no .
O1 C23B 3.427(16) no 4_555
O2 Cu2 2.276(3) no 2_555
O2 O4 3.137(3) no 2_555
O2 O4 3.137(3) no 3_555
O2 N3 3.232(5) no .
O2 N3 3.232(5) no 4_555
O2 C16A 3.390(13) no .
O2 C16A 3.390(13) no 4_555
O2 C21 3.479(6) no 2_555
O2 C21 3.479(6) no 3_555
O2 C38B 3.364(14) no .
O2 C38B 3.364(14) no 4_555
O3 C1A 3.426(14) no .
O3 C1A 3.426(14) no 4_555
O3 C16A 3.538(10) no .
O3 C16A 3.538(10) no 4_555
O3 C23B 3.489(14) no .
O3 C23B 3.489(14) no 4_555
O3 C38B 3.400(11) no .
O3 C38B 3.400(11) no 4_555
O4 O1 3.136(5) no .
O4 O2 3.137(3) no 2_555
O4 O5 3.497(14) no .
O4 O5 2.784(15) no 4_555
O4 O7 2.886(15) no .
O4 C22 3.588(9) no .
O5 Cu1 3.32(2) no .
O5 Cu2 3.482(15) no .
O5 O4 3.497(14) no .
O5 O4 2.784(15) no 4_555
O5 C3A 3.45(4) no 4_555
O5 C20 3.438(15) no 4_555
O5 C25B 3.31(4) no 4_555
O7 Cu2 3.567(13) no .
O7 O4 2.886(15) no .
O7 C18A 3.29(3) no 2_555
O7 C20 3.369(15) no .
O7 C25B 3.51(3) no .
O7 C40B 3.36(3) no 2_555
O7 C45A 3.34(2) no 1_556
O7 C46A 3.43(2) no 1_556
O9A C14A 3.428(15) no 7_555
O9A C15A 3.247(17) no .
O9A C17A 3.42(2) no .
O10B C26B 3.01(3) no 8_454
O10B C27B 3.528(17) no 8_454
O10B C33B 3.58(3) no 8_454
O10B C35B 3.21(3) no 2_554
O10B C42 3.39(6) no 7_555
O10B C42 3.08(6) no 8_454
O12 C43 3.25(12) no 2_656
O12 C43 3.25(12) no 3_656
O12 C44 2.77(10) no 2_656
O12 C44 2.77(10) no 3_656
O13 C52 3.42(9) no 6_555
N1 O1 3.239(3) no .
N2A C47A 3.248(17) no 7_555
N3 O2 3.232(5) no .
C1A O1 3.359(17) no .
C1A O3 3.426(14) no .
C2A C41 3.58(3) no .
C2A C42 3.46(7) no 2_656
C2A C44 3.10(3) no 3_656
C2A C47A 2.844(18) no 7_555
C3A O5 3.45(4) no 4_555
C4A C42 3.42(5) no .
C4A C42 3.51(5) no 2_656
C4A C47A 3.10(3) no 7_555
C14A O9A 3.428(15) no 7_555
C14A C15A 3.52(2) no 7_555
C15A O9A 3.247(17) no .
C15A C14A 3.52(2) no 7_555
C16A O2 3.390(13) no .
C16A O3 3.538(10) no .
C17A O9A 3.42(2) no .
C18A O7 3.29(3) no 2_555
C18A C18A 3.562(18) no 2_554
C19 Cu1 3.474(5) no .
C19 Cu2 3.452(4) no 2_555
C20 O5 3.438(15) no 4_555
C20 O7 3.369(15) no .
C21 Cu3 3.491(5) no .
C21 O1 3.451(6) no .
C21 O2 3.479(6) no 2_555
C22 O4 3.588(9) no .
C23B O1 3.427(16) no .
C23B O3 3.489(14) no .
C24B C44 3.48(3) no 3_656
C24B C50B 3.474(19) no 7_555
C25B O5 3.31(4) no 4_555
C25B O7 3.51(3) no .
C26B O10B 3.01(3) no 8_556
C26B C42 3.58(5) no .
C27B O10B 3.528(17) no 8_556
C33B O10B 3.58(3) no 8_556
C33B C44 3.51(2) no 4_555
C35B O10B 3.21(3) no 2_554
C36B C37B 3.55(2) no 7_555
C37B C36B 3.55(2) no 7_555
C38B O2 3.364(14) no .
C38B O3 3.400(11) no .
C40B O7 3.36(3) no 2_555
C41 C2A 3.58(3) no .
C42 O10B 3.39(6) no 7_555
C42 O10B 3.08(6) no 8_556
C42 C2A 3.46(7) no 2_656
C42 C4A 3.42(5) no .
C42 C4A 3.51(5) no 2_656
C42 C26B 3.58(5) no .
C42 C47A 3.55(6) no 8_556
C42 C48A 2.99(5) no 7_555
C42 C48A 2.81(4) no 8_556
C42 C49B 3.01(6) no 7_555
C42 C49B 2.70(6) no 8_556
C43 O12 3.25(12) no 2_656
C44 O12 2.77(10) no 2_656
C44 C2A 3.10(3) no 3_656
C44 C24B 3.48(3) no 3_656
C44 C33B 3.51(2) no 4_555
C45A O7 3.34(2) no 1_554
C46A O7 3.43(2) no 1_554
C47A N2A 3.248(17) no 7_555
C47A C2A 2.844(18) no 7_555
C47A C4A 3.10(3) no 7_555
C47A C42 3.55(6) no 8_454
C48A C42 2.99(5) no 7_555
C48A C42 2.81(4) no 8_454
C48A C48A 2.59(3) no 2_554
C49B C42 3.01(6) no 7_555
C49B C42 2.70(6) no 8_454
C49B C49B 3.50(4) no 2_554
C50B C24B 3.474(19) no 7_555
C51 C54 3.56(9) no 5_547
C51 C54 3.56(9) no 7_555
C52 O13 3.42(9) no 6_545
C52 O13 3.42(9) no 7_555
C52 C53 2.65(11) no 5_547
C52 C53 3.24(11) no 6_545
C52 C53 3.24(11) no 7_555
C52 C53 2.65(11) no 8_557
C52 C54 2.15(10) no 5_547
C52 C54 2.15(10) no 7_555
C53 C52 2.65(11) no 5_453
C53 C52 3.24(11) no 6_555
C54 C51 3.56(9) no 5_453
C54 C51 3.56(9) no 6_555
C54 C52 2.15(10) no 5_453
C54 C52 2.15(10) no 6_555
C54 C53 2.77(12) no 4_565
Cu1 H1 3.1524 no .
Cu1 H1 3.1524 no 4_555
Cu1 H3 3.2179 no .
Cu1 H3 3.2179 no 4_555
Cu1 H20A 3.1113 no .
Cu1 H20A 3.1113 no 4_555
Cu1 H21B 3.3396 no .
Cu1 H21B 3.3396 no 4_555
Cu1 H23 3.2093 no .
Cu1 H23 3.2093 no 4_555
Cu1 H25 3.1737 no .
Cu1 H25 3.1737 no 4_555
Cu2 H16 3.2170 no 2_555
Cu2 H16 3.2170 no 3_555
Cu2 H18 3.1628 no 2_555
Cu2 H18 3.1628 no 3_555
Cu2 H20B 3.1121 no .
Cu2 H20B 3.1121 no 4_555
Cu2 H21A 3.3411 no .
Cu2 H21A 3.3411 no 4_555
Cu2 H38 3.1410 no 2_555
Cu2 H38 3.1410 no 3_555
Cu2 H40 3.2393 no 2_555
Cu2 H40 3.2393 no 3_555
O4 H18 3.5163 no 2_555
O4 H21A 2.6210 no .
O4 H21B 2.6492 no .
O4 H21C 3.2505 no .
O4 H25 3.3004 no .
O4 H40 3.4083 no 2_555
N1 H2 3.1299 no .
N1 H20A 2.6216 no .
N1 H21B 3.2965 no .
N1 H24 3.1324 no .
N2A H3 3.1051 no .
N2A H11A 3.3751 no .
N2A H14A 3.1087 no .
N2A H14C 2.6732 no .
N3 H17 3.1319 no .
N3 H20B 2.5900 no 2_555
N3 H21A 3.3371 no 2_555
N3 H35A 3.4971 no .
N3 H38 3.5687 no 4_555
N3 H39 3.1327 no .
N4A H12A 3.5975 no .
N4A H12B 2.9804 no .
N4A H13C 2.8168 no .
N4A H18 3.1132 no .
N4A H20B 3.3873 no 2_555
N5B H25 3.1050 no .
N5B H33A 3.2703 no .
N5B H36A 2.5338 no .
N6B H34B 3.2673 no .
N6B H35A 2.6411 no .
N6B H35B 3.2939 no .
N6B H40 3.1117 no .
C1A H2 3.0975 no .
C1A H3 3.0829 no .
C1A H4A 3.0225 no .
C1A H4B 3.2241 no .
C1A H11A 3.5661 no .
C1A H14A 3.0560 no .
C1A H14C 3.3084 no .
C1A H20A 3.2824 no .
C1A H21B 3.3333 no .
C2A H1 3.0948 no .
C2A H4A 2.9101 no .
C2A H4B 2.6622 no .
C2A H14C 3.2015 no .
C3A H1 3.0855 no .
C3A H20A 2.9336 no .
C4A H1 2.8019 no .
C4A H2 2.8006 no .
C4A H11A 2.8241 no .
C4A H11B 2.8174 no .
C4A H14A 3.3828 no .
C4A H14C 2.4987 no .
C5A H1 2.6567 no .
C5A H11A 2.7661 no .
C5A H11B 2.7850 no .
C5A H11C 3.3229 no .
C5A H14A 3.0340 no .
C5A H14B 3.2408 no .
C5A H14C 2.5976 no .
C6A H1 3.2208 no .
C6A H4A 2.5361 no .
C6A H4B 3.1687 no .
C6A H12A 3.1444 no .
C6A H12B 3.1290 no .
C6A H12C 2.5448 no .
C7A H11A 3.1459 no .
C7A H11B 3.1570 no .
C7A H11C 2.5655 no .
C7A H15A 3.2840 no .
C7A H15B 2.6390 no .
C7A H16 3.0127 no .
C8A H12A 2.7613 no .
C8A H12B 2.7572 no .
C8A H12C 3.3073 no .
C8A H13A 3.1286 no .
C8A H13B 3.1253 no .
C8A H13C 2.5319 no .
C8A H16 2.6090 no .
C9A H14A 2.8816 no .
C9A H14B 2.6433 no .
C9A H14C 3.2883 no .
C9A H15A 2.6108 no .
C9A H15B 3.2714 no .
C9A H16 3.0941 no .
C10A H1 2.9863 no .
C10A H4A 3.3215 no .
C10A H4B 2.7416 no .
C10A H13A 2.7653 no .
C10A H13B 2.7599 no .
C10A H13C 3.3114 no .
C11A H4A 2.3714 no .
C11A H11A 3.2324 no 4_555
C11A H11C 3.5831 no 4_555
C11A H12A 3.5799 no .
C11A H12B 3.5414 no .
C11A H12C 2.3816 no .
C12A H11A 3.5562 no .
C12A H11B 3.5665 no .
C12A H11C 2.3912 no .
C12A H15B 2.5777 no .
C12A H16 3.4795 no .
C13A H14A 3.0621 no .
C13A H14B 2.6114 no .
C13A H15A 2.5025 no .
C14A H1 3.4380 no .
C14A H4B 2.8090 no .
C14A H13A 2.8160 no .
C14A H13B 2.8378 no .
C15A H12A 2.8336 no .
C15A H12B 2.8783 no .
C15A H13A 3.5165 no .
C15A H13B 3.5537 no .
C15A H13C 2.3501 no .
C15A H16 2.8047 no .
C15A H17 2.8372 no .
C16A H12B 3.0493 no .
C16A H13C 3.3805 no .
C16A H15A 3.1588 no .
C16A H15B 3.1377 no .
C16A H17 3.0955 no .
C16A H18 3.0828 no .
C16A H20B 3.0356 no 2_555
C16A H21A 3.2190 no 2_555
C17A H15A 2.7872 no .
C17A H15B 2.8280 no .
C17A H16 3.0934 no .
C17A H20B 3.1599 no 2_555
C18A H16 3.0844 no .
C18A H20B 2.7113 no 2_555
C20 H25 3.3900 no .
C20 H40 3.4923 no 2_555
C21 H13B 3.3661 no 2_555
C21 H14A 3.2007 no .
C21 H21A 3.3064 no 2_555
C21 H21B 3.3805 no 2_555
C21 H35A 3.4675 no 2_555
C21 H36B 3.4460 no .
C23B H20A 3.2889 no .
C23B H21B 3.3785 no .
C23B H24 3.0938 no .
C23B H25 3.0810 no .
C23B H26A 3.0445 no .
C23B H26B 3.2138 no .
C23B H33A 3.3541 no .
C23B H36A 3.1545 no .
C24B H20A 3.3309 no .
C24B H23 3.0913 no .
C24B H26A 2.8828 no .
C24B H26B 2.6908 no .
C24B H36A 3.1207 no .
C25B H20A 2.5895 no .
C25B H23 3.0837 no .
C26B H23 2.8012 no .
C26B H24 2.8091 no .
C26B H33A 2.8791 no .
C26B H33B 2.9010 no .
C26B H36A 2.3923 no .
C26B H36C 3.4456 no .
C27B H23 2.6557 no .
C27B H33A 2.7700 no .
C27B H33B 2.7885 no .
C27B H33C 3.3236 no .
C27B H36A 2.5832 no .
C27B H36B 3.1963 no .
C27B H36C 3.1089 no .
C28B H23 3.0848 no .
C28B H26A 2.6031 no .
C28B H26B 3.2400 no .
C28B H34A 3.1393 no .
C28B H34B 3.1722 no .
C28B H34C 2.5771 no .
C29B H33A 3.1458 no .
C29B H33B 3.1467 no .
C29B H33C 2.5578 no .
C29B H37A 3.1923 no .
C29B H37B 2.5437 no .
C29B H38 3.1953 no .
C30B H34A 2.7792 no .
C30B H34B 2.7505 no .
C30B H34C 3.3159 no .
C30B H35A 2.7577 no .
C30B H35B 2.7743 no .
C30B H35C 3.3063 no .
C30B H38 2.7230 no .
C31B H36A 3.3078 no .
C31B H36B 2.6946 no .
C31B H36C 2.8219 no .
C31B H37A 2.6925 no .
C31B H37B 3.3031 no .
C31B H38 3.1831 no .
C32B H23 3.1299 no .
C32B H26A 3.2823 no .
C32B H26B 2.6325 no .
C32B H35A 3.1296 no .
C32B H35B 3.1288 no .
C32B H35C 2.5322 no .
C33B H23 3.5947 no .
C33B H26A 2.5035 no .
C33B H33A 3.4182 no 4_555
C33B H33C 3.5255 no 4_555
C33B H34A 3.5533 no .
C33B H34C 2.4173 no .
C34B H33A 3.5832 no .
C34B H33B 3.5810 no .
C34B H33C 2.4091 no .
C34B H34B 3.1959 no 4_555
C34B H34C 3.3299 no 4_555
C34B H37B 2.3767 no .
C35B H36B 2.6691 no .
C35B H36C 2.9293 no .
C35B H37A 2.7435 no .
C36B H26B 2.6169 no .
C36B H35A 3.5285 no .
C36B H35B 3.5242 no .
C36B H35C 2.3391 no .
C37B H34A 2.8133 no .
C37B H34B 2.7984 no .
C37B H35A 2.8742 no .
C37B H35B 2.8463 no .
C37B H38 2.8182 no .
C37B H39 2.8040 no .
C38B H20B 3.3128 no 2_555
C38B H21A 3.4642 no 2_555
C38B H34B 3.3985 no .
C38B H35A 2.8495 no .
C38B H37A 3.2372 no .
C38B H37B 3.0293 no .
C38B H38 3.4715 no 4_555
C38B H39 3.0967 no .
C38B H40 3.0838 no .
C39B H20B 3.4580 no 2_555
C39B H35A 3.2758 no .
C39B H37A 2.6677 no .
C39B H37B 2.9048 no .
C39B H38 3.0947 no .
C40B H20B 2.6693 no 2_555
C40B H38 3.0851 no .
H1 H1 3.3578 no 4_555
H1 H4A 3.2747 no .
H1 H11A 3.3005 no .
H1 H14A 3.1089 no .
H1 H21B 3.1147 no .
H2 H3 2.4611 no .
H2 H4A 3.0980 no .
H2 H4B 2.6609 no .
H2 H14C 3.4202 no .
H3 H3 3.4606 no 4_555
H3 H20A 3.1293 no .
H4A H11A 2.2541 no .
H4A H11B 2.1132 no .
H4A H11C 3.3435 no .
H4A H14C 3.4631 no .
H4B H11B 3.3618 no .
H4B H14A 3.4101 no .
H4B H14B 3.4849 no .
H4B H14C 2.1228 no .
H11A H11A 2.4530 no 4_555
H11A H11C 3.1772 no 4_555
H11A H12C 3.0226 no .
H11B H12C 3.0139 no .
H11C H11C 3.0710 no 4_555
H11C H12A 3.0453 no .
H11C H12B 3.0043 no .
H11C H12C 1.6292 no .
H12A H15B 2.1918 no .
H12B H12B 3.4875 no 4_555
H12B H15B 2.6057 no .
H12B H16 2.9448 no .
H12C H12C 3.5640 no 4_555
H12C H15B 3.5347 no .
H13A H14A 3.1488 no .
H13A H14B 2.2211 no .
H13A H15A 2.9698 no .
H13B H14A 2.6789 no .
H13B H14B 2.6559 no .
H13B H15A 3.2764 no .
H13B H16 3.5683 no .
H13B H21A 3.0154 no 2_555
H13B H21B 3.5086 no .
H13B H21C 3.5437 no .
H13B H21C 2.8229 no 2_555
H13C H14B 3.5669 no .
H13C H15A 1.7971 no .
H13C H15B 3.2556 no .
H13C H16 3.4791 no .
H13C H21C 3.5689 no 2_555
H14A H20A 3.0856 no .
H14A H21B 2.8157 no .
H14A H21C 2.8600 no .
H15A H16 3.4865 no .
H15A H17 2.8538 no .
H15B H16 3.4560 no .
H15B H17 2.9462 no .
H16 H20B 3.5384 no 2_555
H16 H21A 3.0436 no 2_555
H17 H18 2.4714 no .
H18 H18 3.4908 no 4_555
H18 H20B 3.0437 no 2_555
H20A H21A 2.8211 no .
H20A H21B 2.3121 no .
H20A H21C 2.3193 no .
H20A H25 2.6598 no .
H20B H21A 2.3351 no .
H20B H21B 2.8205 no .
H20B H21C 2.2965 no .
H20B H35A 3.2048 no 2_555
H20B H40 2.7544 no 2_555
H21A H21A 3.1318 no 2_555
H21A H21B 2.7976 no 2_555
H21A H21C 3.4815 no 2_555
H21A H35A 3.0718 no 2_555
H21A H38 3.3921 no 2_555
H21B H21B 3.3100 no 2_555
H21B H21C 3.5227 no 2_555
H21B H23 3.3299 no .
H21B H36B 3.0262 no .
H21C H21C 3.4718 no 2_555
H21C H35A 3.1494 no 2_555
H21C H35C 3.5623 no 2_555
H21C H36B 2.9893 no .
H23 H23 3.2068 no 4_555
H23 H26A 3.3081 no .
H23 H26B 3.5941 no .
H23 H33A 3.0736 no .
H23 H36A 3.4458 no .
H24 H25 2.4619 no .
H24 H26A 3.0354 no .
H24 H26B 2.7179 no .
H24 H36A 3.4192 no .
H26A H33A 2.4168 no .
H26A H33B 2.2203 no .
H26A H33C 3.4756 no .
H26A H36A 3.3558 no .
H26B H33B 3.5563 no .
H26B H36A 2.0181 no .
H26B H36B 3.4757 no .
H26B H36C 2.9511 no .
H33A H33A 2.7194 no 4_555
H33A H33C 3.2358 no 4_555
H33A H34C 3.0417 no .
H33B H34C 3.0625 no .
H33C H33C 2.9084 no 4_555
H33C H34A 3.0150 no .
H33C H34B 3.0753 no .
H33C H34C 1.6616 no .
H33C H34C 3.2653 no 4_555
H34A H37A 3.4128 no .
H34A H37B 2.0998 no .
H34B H34B 2.4822 no 4_555
H34B H34C 3.0504 no 4_555
H34B H37B 2.2753 no .
H34B H38 3.1046 no .
H34C H34C 2.7166 no 4_555
H34C H37B 3.3473 no .
H35A H36B 3.1190 no .
H35A H37A 2.8303 no .
H35A H38 3.0618 no .
H35B H36B 3.4559 no .
H35B H36C 3.3437 no .
H35B H37A 2.3398 no .
H35C H36A 3.3008 no .
H35C H36B 1.9913 no .
H35C H36C 2.3061 no .
H37A H39 2.6724 no .
H37B H38 3.2772 no .
H37B H39 3.0699 no .
H38 H38 3.0238 no 4_555
H39 H40 2.4720 no .
Cu3 H21A 3.0182 no .
Cu3 H21A 3.0182 no 2_555
Cu3 H21A 3.0182 no 3_555
Cu3 H21A 3.0182 no 4_555
Cu3 H21B 3.1101 no .
Cu3 H21B 3.1101 no 2_555
Cu3 H21B 3.1101 no 3_555
Cu3 H21B 3.1101 no 4_555
O1 H1 2.8644 no .
O1 H1 2.8644 no 4_555
O1 H21A 3.5091 no .
O1 H21A 3.5091 no 4_555
O1 H21B 2.7618 no .
O1 H21B 2.7618 no 4_555
O1 H23 2.9958 no .
O1 H23 2.9958 no 4_555
O2 H16 2.9354 no .
O2 H16 2.9354 no 4_555
O2 H21A 2.7378 no 2_555
O2 H21A 2.7378 no 3_555
O2 H38 2.8941 no .
O2 H38 2.8941 no 4_555
O3 H1 2.5674 no .
O3 H1 2.5674 no 4_555
O3 H16 2.7053 no .
O3 H16 2.7053 no 4_555
O3 H23 2.6142 no .
O3 H23 2.6142 no 4_555
O3 H38 2.5019 no .
O3 H38 2.5019 no 4_555
O5 H3 2.7561 no 4_555
O5 H18 2.9701 no 3_555
O5 H20A 3.3474 no 4_555
O5 H20B 3.4504 no 4_555
O5 H25 2.5345 no 4_555
O5 H40 2.9634 no 3_555
O6 H12B 3.1976 no 1_556
O6 H12B 3.1976 no 4_556
O6 H18 3.5522 no 2_555
O6 H18 3.5522 no 3_555
O6 H34B 3.4055 no 1_556
O6 H34B 3.4055 no 4_556
O7 H3 2.9939 no .
O7 H18 2.6084 no 2_555
O7 H20A 3.2899 no .
O7 H20B 3.2447 no .
O7 H25 2.7048 no .
O7 H40 2.5726 no 2_555
O8 H4A 3.3763 no 2_656
O8 H33A 3.3473 no 2_656
O9A H2 3.5818 no 7_555
O9A H4B 2.9905 no 7_555
O9A H14B 3.4867 no 7_555
O9A H14C 2.5667 no 7_555
O9A H15A 3.2394 no .
O9A H15B 2.5484 no .
O9A H17 2.8243 no .
O10B H26A 2.4359 no 8_454
O10B H26B 2.8331 no 8_454
O10B H33B 2.7354 no 8_454
O10B H35A 3.0880 no 2_554
O10B H35B 2.5498 no 2_554
O10B H35C 3.5750 no 2_554
O10B H37A 3.4756 no 2_554
O10B H39 3.5195 no 2_554
O11B H21C 3.4539 no 1_554
O11B H24 3.4825 no 7_555
O11B H33B 3.4840 no 8_454
O12 H33C 3.5763 no 2_656
O12 H33C 3.5763 no 3_656
O13 H34A 3.4915 no 7_554
O13 H34A 3.5226 no 8_454
C4A H15A 3.3535 no 7_555
C5A H13A 3.4389 no 7_555
C5A H15A 3.1942 no 7_555
C6A H13A 2.9893 no 7_555
C7A H13A 2.8991 no 7_555
C7A H14B 3.4069 no 7_555
C8A H13A 3.2839 no 7_555
C8A H14B 3.3433 no 7_555
C10A H15A 3.1869 no 7_555
C10A H15B 3.4850 no 7_555
C12A H13A 3.4581 no 7_555
C12A H14B 3.3983 no 7_555
C14A H12A 3.5337 no 7_555
C14A H15A 3.3406 no 7_555
C14A H15B 2.9808 no 7_555
C15A H4B 3.4836 no 7_555
C15A H14B 3.1846 no 7_555
C15A H14C 3.2929 no 7_555
C17A H17 3.1447 no 2_554
C17A H18 3.1488 no 2_554
C18A H17 3.3592 no 2_554
C18A H18 2.9931 no 2_554
C19 H1 2.9148 no .
C19 H1 2.9148 no 4_555
C19 H16 2.9934 no .
C19 H16 2.9934 no 4_555
C19 H21A 3.3492 no 2_555
C19 H21A 3.3492 no 3_555
C19 H21B 3.3616 no .
C19 H21B 3.3616 no 4_555
C19 H23 3.0313 no .
C19 H23 3.0313 no 4_555
C19 H38 2.9122 no .
C19 H38 2.9122 no 4_555
C22 H3 3.5744 no .
C22 H18 3.1274 no 2_555
C22 H18 3.2643 no 3_555
C22 H25 3.4613 no .
C22 H40 3.2450 no 2_555
C22 H40 3.4019 no 3_555
C26B H35B 3.3196 no 7_555
C26B H37A 3.4852 no 7_555
C27B H35B 2.8225 no 7_555
C27B H37A 3.5890 no 7_555
C28B H35B 3.1444 no 7_555
C29B H36C 3.2829 no 7_555
C30B H36C 2.8566 no 7_555
C31B H35B 3.5192 no 7_555
C31B H36C 3.4574 no 7_555
C32B H35B 3.0400 no 7_555
C32B H37A 3.3092 no 7_555
C36B H37A 2.9436 no 7_555
C36B H37B 3.5689 no 7_555
C37B H36C 2.7465 no 7_555
C39B H39 3.4534 no 2_554
C39B H40 3.0430 no 2_554
C40B H39 3.2863 no 2_554
C40B H40 3.1835 no 2_554
C41 H2 3.2126 no .
C41 H4A 3.4324 no .
C41 H4A 2.9463 no 2_656
C41 H26A 3.4847 no .
C41 H26A 3.1283 no 2_656
C41 H33A 3.2602 no 2_656
C41 H33B 3.2775 no 2_656
C42 H2 3.2264 no .
C42 H2 2.8988 no 2_656
C42 H4A 2.7856 no .
C42 H4A 2.9720 no 2_656
C42 H4B 3.3025 no .
C42 H4B 3.3546 no 2_656
C42 H24 3.4249 no 2_656
C42 H26A 2.7029 no .
C42 H26A 2.8367 no 2_656
C42 H33B 3.4046 no .
C43 H4A 3.3862 no 4_555
C43 H11A 3.5505 no 4_555
C43 H33A 3.3766 no .
C43 H33A 3.0389 no 4_555
C43 H33B 3.4921 no 4_555
C44 H2 2.6992 no 3_656
C44 H4A 3.2614 no 4_555
C44 H11B 3.3485 no 4_555
C44 H24 3.2770 no 3_656
C44 H26A 3.5372 no 4_555
C44 H33A 3.2459 no 4_555
C44 H33B 2.9484 no 4_555
C45A H14C 3.2153 no 7_555
C45A H15B 3.5328 no .
C45A H20A 3.5993 no 1_554
C46A H3 3.2387 no 1_554
C46A H12A 3.2645 no .
C46A H14B 3.4115 no 7_555
C46A H14C 3.3542 no 7_555
C46A H15B 3.4910 no .
C47A H2 2.2467 no 7_555
C47A H4A 3.5998 no 7_555
C47A H4B 2.2753 no 7_555
C47A H14C 2.6706 no 7_555
C47A H15B 3.5270 no .
C47A H17 3.3437 no .
C48A H2 2.8740 no 7_555
C48A H4B 2.8688 no 7_555
C48A H17 2.8689 no .
C48A H17 3.0346 no 2_554
C49B H24 3.0241 no 7_555
C49B H26A 3.3473 no 8_454
C50B H24 2.5243 no 7_555
C51 H3 3.5967 no .
C51 H3 3.5967 no 4_555
C53 H11C 3.3388 no 7_554
C53 H12C 3.5364 no 7_554
C53 H33C 3.4346 no 7_554
C53 H34A 3.4485 no 7_554
C53 H34A 3.5179 no 8_454
C53 H34C 3.2277 no 7_554
C54 H34C 3.4101 no 7_554
C54 H34C 3.4101 no 8_454
H1 O1 2.8644 no .
H1 O3 2.5674 no .
H1 C19 2.9148 no .
H2 O9A 3.5818 no 7_555
H2 C41 3.2126 no .
H2 C42 3.2264 no .
H2 C42 2.8988 no 2_656
H2 C44 2.6992 no 3_656
H2 C47A 2.2467 no 7_555
H2 C48A 2.8740 no 7_555
H3 O5 2.7561 no 4_555
H3 O7 2.9939 no .
H3 C22 3.5744 no .
H3 C46A 3.2387 no 1_556
H3 C51 3.5967 no .
H4A O8 3.3763 no 2_656
H4A C41 3.4324 no .
H4A C41 2.9463 no 2_656
H4A C42 2.7856 no .
H4A C42 2.9720 no 2_656
H4A C43 3.3862 no 4_555
H4A C44 3.2614 no 4_555
H4A C47A 3.5998 no 7_555
H4B O9A 2.9905 no 7_555
H4B C15A 3.4836 no 7_555
H4B C42 3.3025 no .
H4B C42 3.3546 no 2_656
H4B C47A 2.2753 no 7_555
H4B C48A 2.8688 no 7_555
H4B H15A 2.6973 no 7_555
H4B H15B 3.3809 no 7_555
H11A C43 3.5505 no 4_555
H11B C44 3.3485 no 4_555
H11B H13A 3.4283 no 7_555
H11C C53 3.3388 no 7_554
H12A C14A 3.5337 no 7_555
H12A C46A 3.2645 no .
H12A H13A 3.1659 no 7_555
H12A H14B 2.6219 no 7_555
H12B O6 3.1976 no 1_554
H12C C53 3.5364 no 7_554
H13A C5A 3.4389 no 7_555
H13A C6A 2.9893 no 7_555
H13A C7A 2.8991 no 7_555
H13A C8A 3.2839 no 7_555
H13A C12A 3.4581 no 7_555
H13A H11B 3.4283 no 7_555
H13A H12A 3.1659 no 7_555
H14B O9A 3.4867 no 7_555
H14B C7A 3.4069 no 7_555
H14B C8A 3.3433 no 7_555
H14B C12A 3.3983 no 7_555
H14B C15A 3.1846 no 7_555
H14B C46A 3.4115 no 7_555
H14B H12A 2.6219 no 7_555
H14B H15A 3.2812 no 7_555
H14B H15B 2.5549 no 7_555
H14C O9A 2.5667 no 7_555
H14C C15A 3.2929 no 7_555
H14C C45A 3.2153 no 7_555
H14C C46A 3.3542 no 7_555
H14C C47A 2.6706 no 7_555
H14C H15A 3.0229 no 7_555
H14C H15B 2.6995 no 7_555
H15A O9A 3.2394 no .
H15A C4A 3.3535 no 7_555
H15A C5A 3.1942 no 7_555
H15A C10A 3.1869 no 7_555
H15A C14A 3.3406 no 7_555
H15A H4B 2.6973 no 7_555
H15A H14B 3.2812 no 7_555
H15A H14C 3.0229 no 7_555
H15B O9A 2.5484 no .
H15B C10A 3.4850 no 7_555
H15B C14A 2.9808 no 7_555
H15B C45A 3.5328 no .
H15B C46A 3.4910 no .
H15B C47A 3.5270 no .
H15B H4B 3.3809 no 7_555
H15B H14B 2.5549 no 7_555
H15B H14C 2.6995 no 7_555
H16 O2 2.9354 no .
H16 O3 2.7053 no .
H16 C19 2.9934 no .
H17 O9A 2.8243 no .
H17 C17A 3.1447 no 2_554
H17 C18A 3.3592 no 2_554
H17 C47A 3.3437 no .
H17 C48A 2.8689 no .
H17 C48A 3.0346 no 2_554
H17 H17 2.4824 no 2_554
H17 H18 2.9486 no 2_554
H18 O5 2.9701 no 3_555
H18 O6 3.5522 no 2_555
H18 O7 2.6084 no 2_555
H18 C17A 3.1488 no 2_554
H18 C18A 2.9931 no 2_554
H18 C22 3.1274 no 2_555
H18 C22 3.2643 no 3_555
H18 H17 2.9486 no 2_554
H18 H18 2.5841 no 2_554
H20A O5 3.3474 no 4_555
H20A O7 3.2899 no .
H20A C45A 3.5993 no 1_556
H20B O5 3.4504 no 4_555
H20B O7 3.2447 no .
H21A Cu3 3.0182 no .
H21A O1 3.5091 no .
H21A O2 2.7378 no 2_555
H21A C19 3.3492 no 2_555
H21B Cu3 3.1101 no .
H21B O1 2.7618 no .
H21B C19 3.3616 no .
H21C O11B 3.4539 no 1_556
H23 O1 2.9958 no .
H23 O3 2.6142 no .
H23 C19 3.0313 no .
H24 O11B 3.4825 no 7_555
H24 C42 3.4249 no 2_656
H24 C44 3.2770 no 3_656
H24 C49B 3.0241 no 7_555
H24 C50B 2.5243 no 7_555
H25 O5 2.5345 no 4_555
H25 O7 2.7048 no .
H25 C22 3.4613 no .
H26A O10B 2.4359 no 8_556
H26A C41 3.4847 no .
H26A C41 3.1283 no 2_656
H26A C42 2.7029 no .
H26A C42 2.8367 no 2_656
H26A C44 3.5372 no 4_555
H26A C49B 3.3473 no 8_556
H26A H35B 3.4223 no 7_555
H26B O10B 2.8331 no 8_556
H26B H35B 3.0649 no 7_555
H26B H37A 2.6659 no 7_555
H33A O8 3.3473 no 2_656
H33A C41 3.2602 no 2_656
H33A C43 3.3766 no .
H33A C43 3.0389 no 4_555
H33A C44 3.2459 no 4_555
H33B O10B 2.7354 no 8_556
H33B O11B 3.4840 no 8_556
H33B C41 3.2775 no 2_656
H33B C42 3.4046 no .
H33B C43 3.4921 no 4_555
H33B C44 2.9484 no 4_555
H33B H35B 3.5309 no 7_555
H33C O12 3.5763 no 2_656
H33C C53 3.4346 no 7_554
H34A O13 3.4915 no 7_554
H34A O13 3.5226 no 8_556
H34A C53 3.4485 no 7_554
H34A C53 3.5179 no 8_556
H34A H36C 3.0698 no 7_555
H34B O6 3.4055 no 1_554
H34C C53 3.2277 no 7_554
H34C C54 3.4101 no 7_554
H35A O10B 3.0880 no 2_554
H35B O10B 2.5498 no 2_554
H35B C26B 3.3196 no 7_555
H35B C27B 2.8225 no 7_555
H35B C28B 3.1444 no 7_555
H35B C31B 3.5192 no 7_555
H35B C32B 3.0400 no 7_555
H35B H26A 3.4223 no 7_555
H35B H26B 3.0649 no 7_555
H35B H33B 3.5309 no 7_555
H35B H36C 3.5111 no 7_555
H35C O10B 3.5750 no 2_554
H36A H37A 2.9504 no 7_555
H36C C29B 3.2829 no 7_555
H36C C30B 2.8566 no 7_555
H36C C31B 3.4574 no 7_555
H36C C37B 2.7465 no 7_555
H36C H34A 3.0698 no 7_555
H36C H35B 3.5111 no 7_555
H36C H37A 2.3347 no 7_555
H36C H37B 2.6955 no 7_555
H37A O10B 3.4756 no 2_554
H37A C26B 3.4852 no 7_555
H37A C27B 3.5890 no 7_555
H37A C32B 3.3092 no 7_555
H37A C36B 2.9436 no 7_555
H37A H26B 2.6659 no 7_555
H37A H36A 2.9504 no 7_555
H37A H36C 2.3347 no 7_555
H37B C36B 3.5689 no 7_555
H37B H36C 2.6955 no 7_555
H38 O2 2.8941 no .
H38 O3 2.5019 no .
H38 C19 2.9122 no .
H39 O10B 3.5195 no 2_554
H39 C39B 3.4534 no 2_554
H39 C40B 3.2863 no 2_554
H39 H39 3.0121 no 2_554
H39 H40 2.6357 no 2_554
H40 O5 2.9634 no 3_555
H40 O7 2.5726 no 2_555
H40 C22 3.2450 no 2_555
H40 C22 3.4019 no 3_555
H40 C39B 3.0430 no 2_554
H40 C40B 3.1835 no 2_554
H40 H39 2.6357 no 2_554
H40 H40 2.9446 no 2_554

loop_
_geom_torsion_atom_site_label_1
_geom_torsion_atom_site_label_2
_geom_torsion_atom_site_label_3
_geom_torsion_atom_site_label_4
_geom_torsion
_geom_torsion_publ_flag
_geom_torsion_site_symmetry_1
_geom_torsion_site_symmetry_3
_geom_torsion_site_symmetry_4
O4 Cu1 O4 Cu2 7.62(10) no . 4_555 .
O4 Cu1 O4 C20 168.59(17) no . 4_555 4_555
O4 Cu1 O4 Cu2 -7.62(10) no 4_555 . .
O4 Cu1 O4 C20 -168.59(17) no 4_555 . .
O4 Cu1 N1 C1A -111.7(3) no . . .
O4 Cu1 N1 C3A 80.0(3) no . . .
O4 Cu1 N1 C23B -112.6(3) no . . .
O4 Cu1 N1 C25B 61.2(2) no . . .
N1 Cu1 O4 Cu2 -174.06(12) no . . .
N1 Cu1 O4 C20 24.97(17) no . . .
O4 Cu1 N1 C1A 111.7(3) no 4_555 4_555 4_555
O4 Cu1 N1 C3A -80.0(3) no 4_555 4_555 4_555
O4 Cu1 N1 C23B 112.6(3) no 4_555 4_555 4_555
O4 Cu1 N1 C25B -61.2(2) no 4_555 4_555 4_555
N1 Cu1 O4 Cu2 174.06(12) no 4_555 4_555 .
N1 Cu1 O4 C20 -24.97(17) no 4_555 4_555 4_555
N1 Cu1 N1 C1A -83.4(3) no . 4_555 4_555
N1 Cu1 N1 C3A 84.9(3) no . 4_555 4_555
N1 Cu1 N1 C23B -82.6(3) no . 4_555 4_555
N1 Cu1 N1 C25B 103.6(3) no . 4_555 4_555
N1 Cu1 N1 C1A 83.4(3) no 4_555 . .
N1 Cu1 N1 C3A -84.9(3) no 4_555 . .
N1 Cu1 N1 C23B 82.6(3) no 4_555 . .
N1 Cu1 N1 C25B -103.6(3) no 4_555 . .
O4 Cu2 O4 Cu1 -7.61(10) no . 4_555 .
O4 Cu2 O4 C20 -168.5(3) no . 4_555 4_555
O4 Cu2 O4 Cu1 7.61(10) no 4_555 . .
O4 Cu2 O4 C20 168.5(3) no 4_555 . .
O4 Cu2 N3 C16A 97.9(3) no . 2_555 2_555
O4 Cu2 N3 C18A -70.0(3) no . 2_555 2_555
O4 Cu2 N3 C38B 116.9(3) no . 2_555 2_555
O4 Cu2 N3 C40B -66.4(3) no . 2_555 2_555
N3 Cu2 O4 Cu1 174.25(11) no 2_555 . .
N3 Cu2 O4 C20 -24.9(2) no 2_555 . .
O4 Cu2 N3 C16A -97.9(3) no 4_555 3_555 3_555
O4 Cu2 N3 C18A 70.0(3) no 4_555 3_555 3_555
O4 Cu2 N3 C38B -116.9(3) no 4_555 3_555 3_555
O4 Cu2 N3 C40B 66.4(3) no 4_555 3_555 3_555
N3 Cu2 O4 Cu1 -174.25(11) no 3_555 4_555 .
N3 Cu2 O4 C20 24.9(2) no 3_555 4_555 4_555
N3 Cu2 N3 C16A 97.3(3) no 2_555 3_555 3_555
N3 Cu2 N3 C18A -94.8(3) no 2_555 3_555 3_555
N3 Cu2 N3 C38B 78.3(3) no 2_555 3_555 3_555
N3 Cu2 N3 C40B -98.4(3) no 2_555 3_555 3_555
N3 Cu2 N3 C16A -97.3(3) no 3_555 2_555 2_555
N3 Cu2 N3 C18A 94.8(3) no 3_555 2_555 2_555
N3 Cu2 N3 C38B -78.3(3) no 3_555 2_555 2_555
N3 Cu2 N3 C40B 98.4(3) no 3_555 2_555 2_555
O1 Cu3 O2 C19 0.0 no . . .
O2 Cu3 O1 C19 0.0 no . . .
O1 Cu3 O2 C19 180.0 no . 2_555 2_555
O2 Cu3 O1 C19 180.0 no 2_555 . .
O1 Cu3 C19 O1 0.0 no . . .
O1 Cu3 C19 O2 180.0 no . . .
C19 Cu3 O1 C19 0.0 no . . .
O1 Cu3 C19 O1 180.0 no . 2_555 2_555
O1 Cu3 C19 O2 0.0 no . 2_555 2_555
C19 Cu3 O1 C19 180.0 no 2_555 . .
O1 Cu3 O2 C19 180.0 no 2_555 . .
O2 Cu3 O1 C19 180.0 no . 2_555 2_555
O1 Cu3 O2 C19 0.0 no 2_555 2_555 2_555
O2 Cu3 O1 C19 0.0 no 2_555 2_555 2_555
O1 Cu3 C19 O1 180.0 no 2_555 . .
O1 Cu3 C19 O2 0.0 no 2_555 . .
C19 Cu3 O1 C19 180.0 no . 2_555 2_555
O1 Cu3 C19 O1 0.0 no 2_555 2_555 2_555
O1 Cu3 C19 O2 180.0 no 2_555 2_555 2_555
C19 Cu3 O1 C19 0.0 no 2_555 2_555 2_555
O2 Cu3 C19 O1 180.0 no . . .
O2 Cu3 C19 O2 0.0 no . . .
C19 Cu3 O2 C19 0.0 no . . .
O2 Cu3 C19 O1 0.0 no . 2_555 2_555
O2 Cu3 C19 O2 180.0 no . 2_555 2_555
C19 Cu3 O2 C19 180.0 no 2_555 . .
O2 Cu3 C19 O1 0.0 no 2_555 . .
O2 Cu3 C19 O2 180.0 no 2_555 . .
C19 Cu3 O2 C19 180.0 no . 2_555 2_555
O2 Cu3 C19 O1 180.0 no 2_555 2_555 2_555
O2 Cu3 C19 O2 0.0 no 2_555 2_555 2_555
C19 Cu3 O2 C19 0.0 no 2_555 2_555 2_555
Cu3 O1 C19 Cu3 0.0 no . . .
Cu3 O1 C19 O2 0.0 no . . .
Cu3 O1 C19 O3 180.0 no . . .
Cu3 O2 C19 Cu3 0.0 no . . .
Cu3 O2 C19 O1 0.0 no . . .
Cu3 O2 C19 O3 180.0 no . . .
Cu1 O4 C20 C21 77.5(4) no . . .
Cu2 O4 C20 C21 -79.0(5) no . . .
O7 O5 C22 O5 -155(3) no 4_555 . 4_555
O7 O5 C22 O6 38(4) no 4_555 . .
O7 O5 C22 O7 -144(3) no 4_555 . .
C22 O5 O7 C22 -3.3(5) no . 4_555 4_555
C22 O5 O7 C22 -0.0(4) no . 4_555 .
O7 O5 C22 O5 -156(3) no 4_555 4_555 4_555
O7 O5 C22 O6 41(4) no 4_555 4_555 .
O7 O5 C22 O7 -0.0(17) no 4_555 4_555 4_555
O7 O5 C22 O7 -147(3) no 4_555 4_555 .
C22 O5 O7 C22 0.0(5) no 4_555 4_555 4_555
C22 O5 O7 C22 3.3(5) no 4_555 4_555 .
O5 O7 C22 O5 -28(4) no 4_555 . .
O5 O7 C22 O5 0(3) no 4_555 . 4_555
O5 O7 C22 O6 150(3) no 4_555 . .
O5 O7 C22 O7 -43(4) no 4_555 . 4_555
O5 O7 C22 O5 -28(3) no 4_555 4_555 .
O5 O7 C22 O6 146(3) no 4_555 4_555 .
O5 O7 C22 O7 -45(4) no 4_555 4_555 4_555
O8 O8 O8 O8 180(736944) no 2_656 3_656 4_555
O8 O8 O8 O8 0.0(17) no 2_656 3_656 2_656
O8 O8 O8 C41 159(3) no 2_656 3_656 3_656
O8 O8 O8 C41 -156(3) no 2_656 3_656 4_555
O8 O8 O8 C43 -71(3) no 2_656 3_656 3_656
O8 O8 O8 C43 68(2) no 2_656 3_656 4_555
O8 O8 O8 C43 109(3) no 2_656 3_656 .
O8 O8 O8 C43 -112(3) no 2_656 3_656 2_656
O8 O8 O8 C44 -118(3) no 2_656 3_656 2_656
O8 O8 O8 O8 0(3) no 3_656 2_656 4_555
O8 O8 O8 O8 0.0(14) no 3_656 2_656 3_656
O8 O8 O8 C41 -153(3) no 3_656 2_656 2_656
O8 O8 O8 C41 153(3) no 3_656 2_656 .
O8 O8 O8 C43 44.3(18) no 3_656 2_656 2_656
O8 O8 O8 C43 -44.3(18) no 3_656 2_656 .
O8 O8 O8 C43 -84(2) no 3_656 2_656 4_555
O8 O8 O8 C43 84(2) no 3_656 2_656 3_656
O8 O8 O8 C44 125(3) no 3_656 2_656 3_656
O8 O8 O8 O8 0.0(17) no 2_656 4_555 3_656
O8 O8 O8 O8 0.0(10) no 2_656 4_555 2_656
O8 O8 O8 C41 -32(3) no 2_656 4_555 4_555
O8 O8 O8 C41 43(5) no 2_656 4_555 3_656
O8 O8 O8 C43 48.9(11) no 2_656 4_555 4_555
O8 O8 O8 C43 -52.7(13) no 2_656 4_555 3_656
O8 O8 O8 C43 -52.7(15) no 2_656 4_555 2_656
O8 O8 O8 C43 48.9(18) no 2_656 4_555 .
O8 O8 O8 C44 94(3) no 2_656 4_555 .
O8 O8 O8 O8 0.0(14) no 4_555 2_656 4_555
O8 O8 O8 O8 0(3) no 4_555 2_656 3_656
O8 O8 O8 C41 -153(3) no 4_555 2_656 2_656
O8 O8 O8 C41 153(3) no 4_555 2_656 .
O8 O8 O8 C43 44.3(18) no 4_555 2_656 2_656
O8 O8 O8 C43 -44.3(18) no 4_555 2_656 .
O8 O8 O8 C43 -84(2) no 4_555 2_656 4_555
O8 O8 O8 C43 84(2) no 4_555 2_656 3_656
O8 O8 O8 C44 125(2) no 4_555 2_656 3_656
O8 O8 C41 O8 0.0(11) no 2_656 . 2_656
O8 O8 C41 C41 -86.7(16) no 2_656 . 2_656
O8 O8 C41 C42 -117(3) no 2_656 . .
O8 O8 C41 C42 -126(3) no 2_656 . 2_656
O8 O8 C41 C43 56.6(15) no 2_656 . 2_656
O8 O8 C41 C43 66.0(16) no 2_656 . 3_656
O8 O8 C41 C43 -39.4(16) no 2_656 . 4_555
O8 O8 C41 C44 67(3) no 2_656 . 3_656
C41 O8 O8 O8 -153(3) no . 2_656 4_555
C41 O8 O8 O8 -153(3) no . 2_656 3_656
C41 O8 O8 C41 53.2(17) no . 2_656 2_656
C41 O8 O8 C41 0.0(16) no . 2_656 .
C41 O8 O8 C43 -109(2) no . 2_656 2_656
C41 O8 O8 C43 162(2) no . 2_656 .
C41 O8 O8 C43 123(2) no . 2_656 4_555
C41 O8 O8 C43 -69.7(19) no . 2_656 3_656
C41 O8 O8 C44 -28.8(17) no . 2_656 3_656
O8 O8 C41 O8 -0.0(10) no 2_656 2_656 2_656
O8 O8 C41 C41 64.7(17) no 2_656 2_656 .
O8 O8 C41 C42 96(4) no 2_656 2_656 2_656
O8 O8 C41 C42 115(5) no 2_656 2_656 .
O8 O8 C41 C43 -53.8(14) no 2_656 2_656 .
O8 O8 C41 C43 -56.0(13) no 2_656 2_656 4_555
O8 O8 C41 C43 42.4(14) no 2_656 2_656 3_656
O8 O8 C41 C44 -132.0(19) no 2_656 2_656 4_555
C41 O8 O8 O8 153(3) no 2_656 2_656 4_555
C41 O8 O8 O8 153(3) no 2_656 2_656 3_656
C41 O8 O8 C41 -0.0(16) no 2_656 2_656 2_656
C41 O8 O8 C41 -53.2(17) no 2_656 2_656 .
C41 O8 O8 C43 -162(2) no 2_656 2_656 2_656
C41 O8 O8 C43 109(2) no 2_656 2_656 .
C41 O8 O8 C43 69.7(19) no 2_656 2_656 4_555
C41 O8 O8 C43 -123(2) no 2_656 2_656 3_656
C41 O8 O8 C44 -82.1(18) no 2_656 2_656 3_656
O8 O8 C43 O8 0.0(10) no 2_656 . 2_656
O8 O8 C43 O8 -39.2(13) no 2_656 . 3_656
O8 O8 C43 O8 -118(3) no 2_656 . 4_555
O8 O8 C43 C41 58.5(14) no 2_656 . 2_656
O8 O8 C43 C41 -114(3) no 2_656 . 3_656
O8 O8 C43 C41 -85.2(16) no 2_656 . 4_555
O8 O8 C43 C43 -66.1(14) no 2_656 . 2_656
O8 O8 C43 C43 -39.2(14) no 2_656 . 3_656
O8 O8 C43 C43 61.9(18) no 2_656 . 4_555
O8 O8 C43 C44 -165(3) no 2_656 . .
C43 O8 O8 O8 44.3(16) no . 2_656 4_555
C43 O8 O8 O8 44.3(16) no . 2_656 3_656
C43 O8 O8 C41 -109.0(17) no . 2_656 2_656
C43 O8 O8 C41 -162.3(18) no . 2_656 .
C43 O8 O8 C43 88.7(14) no . 2_656 2_656
C43 O8 O8 C43 0.0(12) no . 2_656 .
C43 O8 O8 C43 -39.3(13) no . 2_656 4_555
C43 O8 O8 C43 128.0(16) no . 2_656 3_656
C43 O8 O8 C44 168.9(17) no . 2_656 3_656
O8 O8 C43 O8 0.0(10) no 2_656 2_656 2_656
O8 O8 C43 O8 115.7(16) no 2_656 2_656 4_555
O8 O8 C43 O8 36.8(12) no 2_656 2_656 3_656
O8 O8 C43 C41 -50.5(12) no 2_656 2_656 .
O8 O8 C43 C41 96.5(18) no 2_656 2_656 4_555
O8 O8 C43 C41 90.2(13) no 2_656 2_656 3_656
O8 O8 C43 C43 62.2(11) no 2_656 2_656 .
O8 O8 C43 C43 36.8(13) no 2_656 2_656 4_555
O8 O8 C43 C43 -64.3(14) no 2_656 2_656 3_656
C43 O8 O8 O8 -44.3(16) no 2_656 2_656 4_555
C43 O8 O8 O8 -44.3(16) no 2_656 2_656 3_656
C43 O8 O8 C41 162.3(18) no 2_656 2_656 2_656
C43 O8 O8 C41 109.0(17) no 2_656 2_656 .
C43 O8 O8 C43 -0.0(12) no 2_656 2_656 2_656
C43 O8 O8 C43 -88.7(14) no 2_656 2_656 .
C43 O8 O8 C43 -128.0(16) no 2_656 2_656 4_555
C43 O8 O8 C43 39.3(13) no 2_656 2_656 3_656
C43 O8 O8 C44 80.2(15) no 2_656 2_656 3_656
O8 O8 C43 O8 42.6(9) no 2_656 3_656 3_656
O8 O8 C43 O8 93.8(14) no 2_656 3_656 4_555
O8 O8 C43 O8 0.0(8) no 2_656 3_656 2_656
O8 O8 C43 C41 83.8(12) no 2_656 3_656 4_555
O8 O8 C43 C41 -69.3(11) no 2_656 3_656 .
O8 O8 C43 C41 -49.7(13) no 2_656 3_656 2_656
O8 O8 C43 C43 9.7(15) no 2_656 3_656 4_555
O8 O8 C43 C43 42.6(13) no 2_656 3_656 .
O8 O8 C43 C43 93.8(18) no 2_656 3_656 2_656
O8 O8 C43 C44 -69.8(17) no 2_656 3_656 3_656
C43 O8 O8 O8 -84(2) no 3_656 2_656 4_555
C43 O8 O8 O8 -84(2) no 3_656 2_656 3_656
C43 O8 O8 C41 123.0(18) no 3_656 2_656 2_656
C43 O8 O8 C41 69.7(16) no 3_656 2_656 .
C43 O8 O8 C43 -39.3(14) no 3_656 2_656 2_656
C43 O8 O8 C43 -128.0(17) no 3_656 2_656 .
C43 O8 O8 C43 -167.3(19) no 3_656 2_656 4_555
C43 O8 O8 C43 -0.0(13) no 3_656 2_656 3_656
C43 O8 O8 C44 40.9(15) no 3_656 2_656 3_656
O8 O8 C43 O8 -94.2(19) no 2_656 4_555 4_555
O8 O8 C43 O8 -44.4(12) no 2_656 4_555 3_656
O8 O8 C43 O8 -0.0(8) no 2_656 4_555 2_656
O8 O8 C43 C41 -91.8(14) no 2_656 4_555 3_656
O8 O8 C43 C41 81.8(15) no 2_656 4_555 2_656
O8 O8 C43 C41 43.3(14) no 2_656 4_555 .
O8 O8 C43 C43 -10.3(15) no 2_656 4_555 3_656
O8 O8 C43 C43 -44.4(15) no 2_656 4_555 2_656
O8 O8 C43 C43 -94(3) no 2_656 4_555 .
O8 O8 C43 C44 129.6(16) no 2_656 4_555 4_555
C43 O8 O8 O8 84(2) no 4_555 2_656 4_555
C43 O8 O8 O8 84(2) no 4_555 2_656 3_656
C43 O8 O8 C41 -69.7(16) no 4_555 2_656 2_656
C43 O8 O8 C41 -123.0(18) no 4_555 2_656 .
C43 O8 O8 C43 128.0(17) no 4_555 2_656 2_656
C43 O8 O8 C43 39.3(14) no 4_555 2_656 .
C43 O8 O8 C43 0.0(13) no 4_555 2_656 4_555
C43 O8 O8 C43 167.3(19) no 4_555 2_656 3_656
C43 O8 O8 C44 -151.8(18) no 4_555 2_656 3_656
O8 O8 C44 C41 42.1(12) no 2_656 4_555 2_656
O8 O8 C44 C42 68.6(12) no 2_656 4_555 .
O8 O8 C44 C43 -35.7(10) no 2_656 4_555 4_555
C44 O8 O8 O8 125(2) no 4_555 2_656 4_555
C44 O8 O8 O8 124.6(17) no 4_555 2_656 3_656
C44 O8 O8 C41 -28.8(9) no 4_555 2_656 2_656
C44 O8 O8 C41 -82.1(12) no 4_555 2_656 .
C44 O8 O8 C43 168.9(14) no 4_555 2_656 2_656
C44 O8 O8 C43 80.2(13) no 4_555 2_656 .
C44 O8 O8 C43 40.9(11) no 4_555 2_656 4_555
C44 O8 O8 C43 -151.8(14) no 4_555 2_656 3_656
C44 O8 O8 C44 -110.9(12) no 4_555 2_656 3_656
O8 O8 O8 O8 0.0(10) no 3_656 4_555 3_656
O8 O8 O8 O8 0.0(17) no 3_656 4_555 2_656
O8 O8 O8 C41 -32(2) no 3_656 4_555 4_555
O8 O8 O8 C41 43(4) no 3_656 4_555 3_656
O8 O8 O8 C43 48.9(18) no 3_656 4_555 4_555
O8 O8 O8 C43 -52.7(15) no 3_656 4_555 3_656
O8 O8 O8 C43 -52.7(13) no 3_656 4_555 2_656
O8 O8 O8 C43 48.9(11) no 3_656 4_555 .
O8 O8 O8 C44 94.2(18) no 3_656 4_555 .
O8 O8 O8 O8 0.0(17) no 4_555 3_656 4_555
O8 O8 O8 O8 180(736944) no 4_555 3_656 2_656
O8 O8 O8 C41 -21(2) no 4_555 3_656 3_656
O8 O8 O8 C41 24(3) no 4_555 3_656 4_555
O8 O8 O8 C43 109(3) no 4_555 3_656 3_656
O8 O8 O8 C43 -112(3) no 4_555 3_656 4_555
O8 O8 O8 C43 -71(3) no 4_555 3_656 .
O8 O8 O8 C43 68(2) no 4_555 3_656 2_656
O8 O8 O8 C44 62(3) no 4_555 3_656 2_656
O8 O8 C41 O8 -14.8(11) no 3_656 . 2_656
O8 O8 C41 C41 -101.5(14) no 3_656 . 2_656
O8 O8 C41 C42 -132.1(15) no 3_656 . .
O8 O8 C41 C42 -141(3) no 3_656 . 2_656
O8 O8 C41 C43 41.8(9) no 3_656 . 2_656
O8 O8 C41 C43 51.1(11) no 3_656 . 3_656
O8 O8 C41 C43 -54.2(10) no 3_656 . 4_555
O8 O8 C41 C44 52(3) no 3_656 . 3_656
C41 O8 O8 O8 -159(3) no . 3_656 4_555
C41 O8 O8 O8 21.5(17) no . 3_656 2_656
C41 O8 O8 C41 -180(898025) no . 3_656 3_656
C41 O8 O8 C41 -134.6(19) no . 3_656 4_555
C41 O8 O8 C43 -49.6(15) no . 3_656 3_656
C41 O8 O8 C43 89.4(15) no . 3_656 4_555
C41 O8 O8 C43 130.4(17) no . 3_656 .
C41 O8 O8 C43 -90.6(18) no . 3_656 2_656
C41 O8 O8 C44 -96.2(17) no . 3_656 2_656
O8 O8 C41 O8 14.9(13) no 3_656 2_656 2_656
O8 O8 C41 C41 79.6(16) no 3_656 2_656 .
O8 O8 C41 C42 111(3) no 3_656 2_656 2_656
O8 O8 C41 C42 130(4) no 3_656 2_656 .
O8 O8 C41 C43 -38.9(10) no 3_656 2_656 .
O8 O8 C41 C43 -41.2(15) no 3_656 2_656 4_555
O8 O8 C41 C43 57.3(13) no 3_656 2_656 3_656
O8 O8 C41 C44 -117.1(17) no 3_656 2_656 4_555
C41 O8 O8 O8 156(3) no 2_656 3_656 4_555
C41 O8 O8 O8 -24(2) no 2_656 3_656 2_656
C41 O8 O8 C41 135(2) no 2_656 3_656 3_656
C41 O8 O8 C41 -180(999406) no 2_656 3_656 4_555
C41 O8 O8 C43 -95(2) no 2_656 3_656 3_656
C41 O8 O8 C43 43.9(18) no 2_656 3_656 4_555
C41 O8 O8 C43 85(2) no 2_656 3_656 .
C41 O8 O8 C43 -136(3) no 2_656 3_656 2_656
C41 O8 O8 C44 -142(2) no 2_656 3_656 2_656
O8 O8 C43 O8 39.2(11) no 3_656 . 2_656
O8 O8 C43 O8 0.0(8) no 3_656 . 3_656
O8 O8 C43 O8 -78.9(18) no 3_656 . 4_555
O8 O8 C43 C41 97.6(17) no 3_656 . 2_656
O8 O8 C43 C41 -75(3) no 3_656 . 3_656
O8 O8 C43 C41 -46.1(12) no 3_656 . 4_555
O8 O8 C43 C43 -26.9(12) no 3_656 . 2_656
O8 O8 C43 C43 -0.0(15) no 3_656 . 3_656
O8 O8 C43 C43 101(3) no 3_656 . 4_555
O8 O8 C43 C44 -126(3) no 3_656 . .
C43 O8 O8 O8 71.1(18) no . 3_656 4_555
C43 O8 O8 O8 -108.9(19) no . 3_656 2_656
C43 O8 O8 C41 49.6(14) no . 3_656 3_656
C43 O8 O8 C41 95.0(18) no . 3_656 4_555
C43 O8 O8 C43 180(724745) no . 3_656 3_656
C43 O8 O8 C43 -41.1(14) no . 3_656 4_555
C43 O8 O8 C43 -0.0(12) no . 3_656 .
C43 O8 O8 C43 138.9(18) no . 3_656 2_656
C43 O8 O8 C44 133.4(18) no . 3_656 2_656
O8 O8 C43 O8 -36.8(13) no 3_656 2_656 2_656
O8 O8 C43 O8 78.9(17) no 3_656 2_656 4_555
O8 O8 C43 O8 0.0(10) no 3_656 2_656 3_656
O8 O8 C43 C41 -87.3(16) no 3_656 2_656 .
O8 O8 C43 C41 59.8(17) no 3_656 2_656 4_555
O8 O8 C43 C41 53.5(14) no 3_656 2_656 3_656
O8 O8 C43 C43 25.4(14) no 3_656 2_656 .
O8 O8 C43 C43 0.0(18) no 3_656 2_656 4_555
O8 O8 C43 C43 -101.1(18) no 3_656 2_656 3_656
C43 O8 O8 O8 -67.9(18) no 2_656 3_656 4_555
C43 O8 O8 O8 112(3) no 2_656 3_656 2_656
C43 O8 O8 C41 -89.4(17) no 2_656 3_656 3_656
C43 O8 O8 C41 -43.9(17) no 2_656 3_656 4_555
C43 O8 O8 C43 41.1(17) no 2_656 3_656 3_656
C43 O8 O8 C43 -180(809230) no 2_656 3_656 4_555
C43 O8 O8 C43 -139(2) no 2_656 3_656 .
C43 O8 O8 C43 0.0(15) no 2_656 3_656 2_656
C43 O8 O8 C44 -5.5(17) no 2_656 3_656 2_656
O8 O8 C43 O8 0.0(6) no 3_656 3_656 3_656
O8 O8 C43 O8 51.3(11) no 3_656 3_656 4_555
O8 O8 C43 O8 -42.6(8) no 3_656 3_656 2_656
O8 O8 C43 C41 41.2(8) no 3_656 3_656 4_555
O8 O8 C43 C41 -111.9(12) no 3_656 3_656 .
O8 O8 C43 C41 -92.3(12) no 3_656 3_656 2_656
O8 O8 C43 C43 -32.8(13) no 3_656 3_656 4_555
O8 O8 C43 C43 0.0(11) no 3_656 3_656 .
O8 O8 C43 C43 51.3(13) no 3_656 3_656 2_656
O8 O8 C43 C44 -112(2) no 3_656 3_656 3_656
C43 O8 O8 O8 -108.9(19) no 3_656 3_656 4_555
C43 O8 O8 O8 71.1(18) no 3_656 3_656 2_656
C43 O8 O8 C41 -130.4(16) no 3_656 3_656 3_656
C43 O8 O8 C41 -85.0(18) no 3_656 3_656 4_555
C43 O8 O8 C43 0.0(12) no 3_656 3_656 3_656
C43 O8 O8 C43 138.9(18) no 3_656 3_656 4_555
C43 O8 O8 C43 -180(991445) no 3_656 3_656 .
C43 O8 O8 C43 -41.1(14) no 3_656 3_656 2_656
C43 O8 O8 C44 -46.6(17) no 3_656 3_656 2_656
O8 O8 C43 O8 -49.8(17) no 3_656 4_555 4_555
O8 O8 C43 O8 0.0(8) no 3_656 4_555 3_656
O8 O8 C43 O8 44.4(12) no 3_656 4_555 2_656
O8 O8 C43 C41 -47.5(10) no 3_656 4_555 3_656
O8 O8 C43 C41 126.1(19) no 3_656 4_555 2_656
O8 O8 C43 C41 87.6(15) no 3_656 4_555 .
O8 O8 C43 C43 34.1(16) no 3_656 4_555 3_656
O8 O8 C43 C43 -0.0(15) no 3_656 4_555 2_656
O8 O8 C43 C43 -49.8(19) no 3_656 4_555 .
O8 O8 C43 C44 173.9(18) no 3_656 4_555 4_555
C43 O8 O8 O8 112(3) no 4_555 3_656 4_555
C43 O8 O8 O8 -67.9(18) no 4_555 3_656 2_656
C43 O8 O8 C41 91(2) no 4_555 3_656 3_656
C43 O8 O8 C41 136(3) no 4_555 3_656 4_555
C43 O8 O8 C43 -139(2) no 4_555 3_656 3_656
C43 O8 O8 C43 -0.0(15) no 4_555 3_656 4_555
C43 O8 O8 C43 41.1(17) no 4_555 3_656 .
C43 O8 O8 C43 180(923776) no 4_555 3_656 2_656
C43 O8 O8 C44 174(2) no 4_555 3_656 2_656
O8 O8 C44 C41 72.5(15) no 3_656 4_555 2_656
O8 O8 C44 C42 99.0(14) no 3_656 4_555 .
O8 O8 C44 C43 -5.3(12) no 3_656 4_555 4_555
C44 O8 O8 O8 118(3) no 4_555 3_656 4_555
C44 O8 O8 O8 -62.4(18) no 4_555 3_656 2_656
C44 O8 O8 C41 96.2(16) no 4_555 3_656 3_656
C44 O8 O8 C41 141.6(16) no 4_555 3_656 4_555
C44 O8 O8 C43 -133.4(17) no 4_555 3_656 3_656
C44 O8 O8 C43 5.5(12) no 4_555 3_656 4_555
C44 O8 O8 C43 46.6(15) no 4_555 3_656 .
C44 O8 O8 C43 -174.5(18) no 4_555 3_656 2_656
C44 O8 O8 C44 180(908841) no 4_555 3_656 2_656
O8 O8 C41 O8 -41(3) no 4_555 . 2_656
O8 O8 C41 C41 -128(3) no 4_555 . 2_656
O8 O8 C41 C42 -158(3) no 4_555 . .
O8 O8 C41 C42 -167(3) no 4_555 . 2_656
O8 O8 C41 C43 16(3) no 4_555 . 2_656
O8 O8 C41 C43 25(3) no 4_555 . 3_656
O8 O8 C41 C43 -80(3) no 4_555 . 4_555
O8 O8 C41 C44 26(4) no 4_555 . 3_656
C41 O8 O8 O8 32(4) no . 4_555 3_656
C41 O8 O8 O8 32(3) no . 4_555 2_656
C41 O8 O8 C41 0(5) no . 4_555 4_555
C41 O8 O8 C41 75(7) no . 4_555 3_656
C41 O8 O8 C43 81(3) no . 4_555 4_555
C41 O8 O8 C43 -20(3) no . 4_555 3_656
C41 O8 O8 C43 -20(3) no . 4_555 2_656
C41 O8 O8 C43 81(4) no . 4_555 .
C41 O8 O8 C44 127(3) no . 4_555 .
O8 O8 C41 O8 49(6) no 4_555 2_656 2_656
O8 O8 C41 C41 114(6) no 4_555 2_656 .
O8 O8 C41 C42 146(5) no 4_555 2_656 2_656
O8 O8 C41 C42 164(5) no 4_555 2_656 .
O8 O8 C41 C43 -5(5) no 4_555 2_656 .
O8 O8 C41 C43 -7(6) no 4_555 2_656 4_555
O8 O8 C41 C43 92(6) no 4_555 2_656 3_656
O8 O8 C41 C44 -83(6) no 4_555 2_656 4_555
C41 O8 O8 O8 -43(6) no 2_656 4_555 3_656
C41 O8 O8 O8 -43(5) no 2_656 4_555 2_656
C41 O8 O8 C41 -75(7) no 2_656 4_555 4_555
C41 O8 O8 C41 0(9) no 2_656 4_555 3_656
C41 O8 O8 C43 6(5) no 2_656 4_555 4_555
C41 O8 O8 C43 -96(6) no 2_656 4_555 3_656
C41 O8 O8 C43 -96(6) no 2_656 4_555 2_656
C41 O8 O8 C43 6(6) no 2_656 4_555 .
C41 O8 O8 C44 51(7) no 2_656 4_555 .
O8 O8 C43 O8 118(3) no 4_555 . 2_656
O8 O8 C43 O8 79(3) no 4_555 . 3_656
O8 O8 C43 O8 0.0(19) no 4_555 . 4_555
O8 O8 C43 C41 177(3) no 4_555 . 2_656
O8 O8 C43 C41 4(3) no 4_555 . 3_656
O8 O8 C43 C41 33(3) no 4_555 . 4_555
O8 O8 C43 C43 52(3) no 4_555 . 2_656
O8 O8 C43 C43 79(3) no 4_555 . 3_656
O8 O8 C43 C43 180(894582) no 4_555 . 4_555
O8 O8 C43 C44 -47(3) no 4_555 . .
C43 O8 O8 O8 -48.9(16) no . 4_555 3_656
C43 O8 O8 O8 -49(2) no . 4_555 2_656
C43 O8 O8 C41 -81(3) no . 4_555 4_555
C43 O8 O8 C41 -6(4) no . 4_555 3_656
C43 O8 O8 C43 0(2) no . 4_555 4_555
C43 O8 O8 C43 -102(2) no . 4_555 3_656
C43 O8 O8 C43 -102(2) no . 4_555 2_656
C43 O8 O8 C43 0.0(15) no . 4_555 .
C43 O8 O8 C44 45.3(19) no . 4_555 .
O8 O8 C43 O8 -115.7(17) no 4_555 2_656 2_656
O8 O8 C43 O8 0.0(11) no 4_555 2_656 4_555
O8 O8 C43 O8 -78.9(18) no 4_555 2_656 3_656
O8 O8 C43 C41 -166.2(17) no 4_555 2_656 .
O8 O8 C43 C41 -19.2(17) no 4_555 2_656 4_555
O8 O8 C43 C41 -25.4(13) no 4_555 2_656 3_656
O8 O8 C43 C43 -53.5(14) no 4_555 2_656 .
O8 O8 C43 C43 -78.9(18) no 4_555 2_656 4_555
O8 O8 C43 C43 180(620506) no 4_555 2_656 3_656
C43 O8 O8 O8 52.7(13) no 2_656 4_555 3_656
C43 O8 O8 O8 52.7(15) no 2_656 4_555 2_656
C43 O8 O8 C41 20(3) no 2_656 4_555 4_555
C43 O8 O8 C41 96(5) no 2_656 4_555 3_656
C43 O8 O8 C43 101.6(16) no 2_656 4_555 4_555
C43 O8 O8 C43 0.0(13) no 2_656 4_555 3_656
C43 O8 O8 C43 0.0(9) no 2_656 4_555 2_656
C43 O8 O8 C43 101.6(16) no 2_656 4_555 .
C43 O8 O8 C44 147(3) no 2_656 4_555 .
O8 O8 C43 O8 -51.3(13) no 4_555 3_656 3_656
O8 O8 C43 O8 0.0(9) no 4_555 3_656 4_555
O8 O8 C43 O8 -93.8(14) no 4_555 3_656 2_656
O8 O8 C43 C41 -10.1(13) no 4_555 3_656 4_555
O8 O8 C43 C41 -163.1(15) no 4_555 3_656 .
O8 O8 C43 C41 -143.5(17) no 4_555 3_656 2_656
O8 O8 C43 C43 -84.1(15) no 4_555 3_656 4_555
O8 O8 C43 C43 -51.3(11) no 4_555 3_656 .
O8 O8 C43 C43 -0.0(18) no 4_555 3_656 2_656
O8 O8 C43 C44 -163.6(18) no 4_555 3_656 3_656
C43 O8 O8 O8 52.7(15) no 3_656 4_555 3_656
C43 O8 O8 O8 52.7(13) no 3_656 4_555 2_656
C43 O8 O8 C41 20(3) no 3_656 4_555 4_555
C43 O8 O8 C41 96(5) no 3_656 4_555 3_656
C43 O8 O8 C43 101.6(16) no 3_656 4_555 4_555
C43 O8 O8 C43 0.0(9) no 3_656 4_555 3_656
C43 O8 O8 C43 0.0(13) no 3_656 4_555 2_656
C43 O8 O8 C43 101.6(16) no 3_656 4_555 .
C43 O8 O8 C44 146.9(18) no 3_656 4_555 .
O8 O8 C43 O8 0.0(15) no 4_555 4_555 4_555
O8 O8 C43 O8 50(3) no 4_555 4_555 3_656
O8 O8 C43 O8 94(3) no 4_555 4_555 2_656
O8 O8 C43 C41 2(2) no 4_555 4_555 3_656
O8 O8 C43 C41 176(3) no 4_555 4_555 2_656
O8 O8 C43 C41 137(3) no 4_555 4_555 .
O8 O8 C43 C43 84(3) no 4_555 4_555 3_656
O8 O8 C43 C43 49.8(18) no 4_555 4_555 2_656
O8 O8 C43 C43 -0(3) no 4_555 4_555 .
O8 O8 C43 C44 -136(3) no 4_555 4_555 4_555
C43 O8 O8 O8 -49(2) no 4_555 4_555 3_656
C43 O8 O8 O8 -48.9(16) no 4_555 4_555 2_656
C43 O8 O8 C41 -81(4) no 4_555 4_555 4_555
C43 O8 O8 C41 -6(6) no 4_555 4_555 3_656
C43 O8 O8 C43 0.0(15) no 4_555 4_555 4_555
C43 O8 O8 C43 -102(2) no 4_555 4_555 3_656
C43 O8 O8 C43 -102(2) no 4_555 4_555 2_656
C43 O8 O8 C43 0(2) no 4_555 4_555 .
C43 O8 O8 C44 45(3) no 4_555 4_555 .
O8 O8 C44 C41 135(3) no 4_555 4_555 2_656
O8 O8 C44 C42 161(2) no 4_555 4_555 .
O8 O8 C44 C43 57(2) no 4_555 4_555 4_555
C44 O8 O8 O8 -94(3) no 4_555 4_555 3_656
C44 O8 O8 O8 -94.2(18) no 4_555 4_555 2_656
C44 O8 O8 C41 -127(3) no 4_555 4_555 4_555
C44 O8 O8 C41 -51(6) no 4_555 4_555 3_656
C44 O8 O8 C43 -45.3(15) no 4_555 4_555 4_555
C44 O8 O8 C43 -147(3) no 4_555 4_555 3_656
C44 O8 O8 C43 -146.9(18) no 4_555 4_555 2_656
C44 O8 O8 C43 -45(3) no 4_555 4_555 .
C44 O8 O8 C44 0(3) no 4_555 4_555 .
C41 O8 C41 O8 -64.7(19) no . 2_656 2_656
C41 O8 C41 C41 -0.0(13) no . 2_656 .
C41 O8 C41 C42 32(3) no . 2_656 2_656
C41 O8 C41 C42 51(4) no . 2_656 .
C41 O8 C41 C43 -119(2) no . 2_656 .
C41 O8 C41 C43 -121(3) no . 2_656 4_555
C41 O8 C41 C43 -22.3(18) no . 2_656 3_656
C41 O8 C41 C44 163(3) no . 2_656 4_555
C41 O8 C41 O8 86.7(18) no 2_656 . 2_656
C41 O8 C41 C41 -0.0(14) no 2_656 . 2_656
C41 O8 C41 C42 -30.6(18) no 2_656 . .
C41 O8 C41 C42 -40(3) no 2_656 . 2_656
C41 O8 C41 C43 143.3(19) no 2_656 . 2_656
C41 O8 C41 C43 153(3) no 2_656 . 3_656
C41 O8 C41 C43 47.3(19) no 2_656 . 4_555
C41 O8 C41 C44 153(3) no 2_656 . 3_656
C41 O8 C43 O8 -15(2) no . . 2_656
C41 O8 C43 O8 -55(3) no . . 3_656
C41 O8 C43 O8 -134(3) no . . 4_555
C41 O8 C43 C41 43.0(16) no . . 2_656
C41 O8 C43 C41 -130(3) no . . 3_656
C41 O8 C43 C41 -101(2) no . . 4_555
C41 O8 C43 C43 -82(3) no . . 2_656
C41 O8 C43 C43 -55(2) no . . 3_656
C41 O8 C43 C43 46(3) no . . 4_555
C41 O8 C43 C44 179(2) no . . .
C43 O8 C41 O8 16(2) no . . 2_656
C43 O8 C41 C41 -70(2) no . . 2_656
C43 O8 C41 C42 -101(2) no . . .
C43 O8 C41 C42 -110(3) no . . 2_656
C43 O8 C41 C43 72.8(18) no . . 2_656
C43 O8 C41 C43 82(2) no . . 3_656
C43 O8 C41 C43 -23.2(14) no . . 4_555
C43 O8 C41 C44 83(3) no . . 3_656
C41 O8 C43 O8 50.5(11) no . 2_656 2_656
C41 O8 C43 O8 166.2(16) no . 2_656 4_555
C41 O8 C43 O8 87.3(15) no . 2_656 3_656
C41 O8 C43 C41 -0.0(9) no . 2_656 .
C41 O8 C43 C41 147.1(17) no . 2_656 4_555
C41 O8 C43 C41 140.8(12) no . 2_656 3_656
C41 O8 C43 C43 112.7(12) no . 2_656 .
C41 O8 C43 C43 87.3(14) no . 2_656 4_555
C41 O8 C43 C43 -13.8(14) no . 2_656 3_656
C43 O8 C41 O8 -56.6(13) no 2_656 . 2_656
C43 O8 C41 C41 -143.3(15) no 2_656 . 2_656
C43 O8 C41 C42 -173.9(15) no 2_656 . .
C43 O8 C41 C42 177(2) no 2_656 . 2_656
C43 O8 C41 C43 0.0(8) no 2_656 . 2_656
C43 O8 C41 C43 9.4(10) no 2_656 . 3_656
C43 O8 C41 C43 -96.0(14) no 2_656 . 4_555
C43 O8 C41 C44 10(3) no 2_656 . 3_656
C41 O8 C43 O8 111.9(15) no . 3_656 3_656
C41 O8 C43 O8 163.1(16) no . 3_656 4_555
C41 O8 C43 O8 69.3(13) no . 3_656 2_656
C41 O8 C43 C41 153.1(15) no . 3_656 4_555
C41 O8 C43 C41 -0.0(11) no . 3_656 .
C41 O8 C43 C41 19.6(14) no . 3_656 2_656
C41 O8 C43 C43 79.0(16) no . 3_656 4_555
C41 O8 C43 C43 111.9(14) no . 3_656 .
C41 O8 C43 C43 163(3) no . 3_656 2_656
C41 O8 C43 C44 -0.5(15) no . 3_656 3_656
C43 O8 C41 O8 -66.0(16) no 3_656 . 2_656
C43 O8 C41 C41 -153(2) no 3_656 . 2_656
C43 O8 C41 C42 177(3) no 3_656 . .
C43 O8 C41 C42 168(3) no 3_656 . 2_656
C43 O8 C41 C43 -9.4(13) no 3_656 . 2_656
C43 O8 C41 C43 -0.0(12) no 3_656 . 3_656
C43 O8 C41 C43 -105.4(18) no 3_656 . 4_555
C43 O8 C41 C44 1(2) no 3_656 . 3_656
C41 O8 C43 O8 -137(3) no . 4_555 4_555
C41 O8 C43 O8 -87.6(18) no . 4_555 3_656
C41 O8 C43 O8 -43.3(17) no . 4_555 2_656
C41 O8 C43 C41 -135.1(18) no . 4_555 3_656
C41 O8 C43 C41 38.5(16) no . 4_555 2_656
C41 O8 C43 C41 0.0(13) no . 4_555 .
C41 O8 C43 C43 -53.6(17) no . 4_555 3_656
C41 O8 C43 C43 -88(2) no . 4_555 2_656
C41 O8 C43 C43 -137(3) no . 4_555 .
C41 O8 C43 C44 86.3(17) no . 4_555 4_555
C43 O8 C41 O8 39.4(17) no 4_555 . 2_656
C43 O8 C41 C41 -47.3(18) no 4_555 . 2_656
C43 O8 C41 C42 -78(2) no 4_555 . .
C43 O8 C41 C42 -87(3) no 4_555 . 2_656
C43 O8 C41 C43 96.0(17) no 4_555 . 2_656
C43 O8 C41 C43 105.4(19) no 4_555 . 3_656
C43 O8 C41 C43 0.0(13) no 4_555 . 4_555
C43 O8 C41 C44 106(3) no 4_555 . 3_656
C41 O8 C44 C41 -12.0(11) no . 4_555 2_656
C41 O8 C44 C42 14.4(11) no . 4_555 .
C41 O8 C44 C43 -89.9(15) no . 4_555 4_555
C44 O8 C41 O8 97.4(13) no 4_555 . 2_656
C44 O8 C41 C41 10.8(11) no 4_555 . 2_656
C44 O8 C41 C42 -19.8(15) no 4_555 . .
C44 O8 C41 C42 -29(3) no 4_555 . 2_656
C44 O8 C41 C43 154.0(12) no 4_555 . 2_656
C44 O8 C41 C43 163.4(13) no 4_555 . 3_656
C44 O8 C41 C43 58.1(11) no 4_555 . 4_555
C44 O8 C41 C44 164(2) no 4_555 . 3_656
C41 O8 C43 O8 -58(2) no 2_656 . 2_656
C41 O8 C43 O8 -98(3) no 2_656 . 3_656
C41 O8 C43 O8 -177(3) no 2_656 . 4_555
C41 O8 C43 C41 0.0(17) no 2_656 . 2_656
C41 O8 C43 C41 -172(3) no 2_656 . 3_656
C41 O8 C43 C41 -144(3) no 2_656 . 4_555
C41 O8 C43 C43 -125(3) no 2_656 . 2_656
C41 O8 C43 C43 -98(3) no 2_656 . 3_656
C41 O8 C43 C43 3(3) no 2_656 . 4_555
C41 O8 C43 C44 136(3) no 2_656 . .
C43 O8 C41 O8 53.8(16) no . 2_656 2_656
C43 O8 C41 C41 118.5(19) no . 2_656 .
C43 O8 C41 C42 150(3) no . 2_656 2_656
C43 O8 C41 C42 169(4) no . 2_656 .
C43 O8 C41 C43 -0.0(12) no . 2_656 .
C43 O8 C41 C43 -2.2(16) no . 2_656 4_555
C43 O8 C41 C43 96.2(18) no . 2_656 3_656
C43 O8 C41 C44 -78.2(19) no . 2_656 4_555
C41 O8 C43 O8 19(2) no 2_656 2_656 2_656
C41 O8 C43 O8 135(3) no 2_656 2_656 4_555
C41 O8 C43 O8 56(3) no 2_656 2_656 3_656
C41 O8 C43 C41 -31.3(18) no 2_656 2_656 .
C41 O8 C43 C41 116(3) no 2_656 2_656 4_555
C41 O8 C43 C41 109(3) no 2_656 2_656 3_656
C41 O8 C43 C43 81(2) no 2_656 2_656 .
C41 O8 C43 C43 56.0(18) no 2_656 2_656 4_555
C41 O8 C43 C43 -45(3) no 2_656 2_656 3_656
C43 O8 C41 O8 -19(2) no 2_656 2_656 2_656
C43 O8 C41 C41 46(3) no 2_656 2_656 .
C43 O8 C41 C42 78(3) no 2_656 2_656 2_656
C43 O8 C41 C42 96(4) no 2_656 2_656 .
C43 O8 C41 C43 -72.7(18) no 2_656 2_656 .
C43 O8 C41 C43 -75(3) no 2_656 2_656 4_555
C43 O8 C41 C43 23.6(16) no 2_656 2_656 3_656
C43 O8 C41 C44 -151(2) no 2_656 2_656 4_555
C41 O8 C43 O8 92.3(14) no 2_656 3_656 3_656
C41 O8 C43 O8 143.5(17) no 2_656 3_656 4_555
C41 O8 C43 O8 49.7(14) no 2_656 3_656 2_656
C41 O8 C43 C41 133.5(13) no 2_656 3_656 4_555
C41 O8 C43 C41 -19.6(14) no 2_656 3_656 .
C41 O8 C43 C41 0.0(10) no 2_656 3_656 2_656
C41 O8 C43 C43 59.4(13) no 2_656 3_656 4_555
C41 O8 C43 C43 92.3(14) no 2_656 3_656 .
C41 O8 C43 C43 143.5(17) no 2_656 3_656 2_656
C41 O8 C43 C44 -20(3) no 2_656 3_656 3_656
C43 O8 C41 O8 -42.4(14) no 3_656 2_656 2_656
C43 O8 C41 C41 22.3(16) no 3_656 2_656 .
C43 O8 C41 C42 54(3) no 3_656 2_656 2_656
C43 O8 C41 C42 73(5) no 3_656 2_656 .
C43 O8 C41 C43 -96.2(16) no 3_656 2_656 .
C43 O8 C41 C43 -98.5(18) no 3_656 2_656 4_555
C43 O8 C41 C43 -0.0(10) no 3_656 2_656 3_656
C43 O8 C41 C44 -174.4(16) no 3_656 2_656 4_555
C41 O8 C43 O8 -176(3) no 2_656 4_555 4_555
C41 O8 C43 O8 -126(3) no 2_656 4_555 3_656
C41 O8 C43 O8 -82(3) no 2_656 4_555 2_656
C41 O8 C43 C41 -174(3) no 2_656 4_555 3_656
C41 O8 C43 C41 0(2) no 2_656 4_555 2_656
C41 O8 C43 C41 -38(3) no 2_656 4_555 .
C41 O8 C43 C43 -92(3) no 2_656 4_555 3_656
C41 O8 C43 C43 -126(3) no 2_656 4_555 2_656
C41 O8 C43 C43 -176(4) no 2_656 4_555 .
C41 O8 C43 C44 48(2) no 2_656 4_555 4_555
C43 O8 C41 O8 56.0(19) no 4_555 2_656 2_656
C43 O8 C41 C41 121(3) no 4_555 2_656 .
C43 O8 C41 C42 153(4) no 4_555 2_656 2_656
C43 O8 C41 C42 171(6) no 4_555 2_656 .
C43 O8 C41 C43 2(2) no 4_555 2_656 .
C43 O8 C41 C43 -0.0(17) no 4_555 2_656 4_555
C43 O8 C41 C43 98(3) no 4_555 2_656 3_656
C43 O8 C41 C44 -76(3) no 4_555 2_656 4_555
C41 O8 C44 C41 0.0(14) no 2_656 4_555 2_656
C41 O8 C44 C42 26.4(15) no 2_656 4_555 .
C41 O8 C44 C43 -77.8(18) no 2_656 4_555 4_555
C44 O8 C41 O8 132.0(18) no 4_555 2_656 2_656
C44 O8 C41 C41 -163(3) no 4_555 2_656 .
C44 O8 C41 C42 -132(4) no 4_555 2_656 2_656
C44 O8 C41 C42 -113(5) no 4_555 2_656 .
C44 O8 C41 C43 78.2(18) no 4_555 2_656 .
C44 O8 C41 C43 76.0(18) no 4_555 2_656 4_555
C44 O8 C41 C43 174.4(16) no 4_555 2_656 3_656
C44 O8 C41 C44 -0.0(9) no 4_555 2_656 4_555
C43 O8 C43 O8 -62.2(10) no . 2_656 2_656
C43 O8 C43 O8 53.5(12) no . 2_656 4_555
C43 O8 C43 O8 -25.4(13) no . 2_656 3_656
C43 O8 C43 C41 -112.7(12) no . 2_656 .
C43 O8 C43 C41 34.3(17) no . 2_656 4_555
C43 O8 C43 C41 28.1(10) no . 2_656 3_656
C43 O8 C43 C43 0.0(9) no . 2_656 .
C43 O8 C43 C43 -25.4(11) no . 2_656 4_555
C43 O8 C43 C43 -126.5(17) no . 2_656 3_656
C43 O8 C43 O8 66.1(13) no 2_656 . 2_656
C43 O8 C43 O8 26.9(13) no 2_656 . 3_656
C43 O8 C43 O8 -51.9(14) no 2_656 . 4_555
C43 O8 C43 C41 124.6(18) no 2_656 . 2_656
C43 O8 C43 C41 -48(2) no 2_656 . 3_656
C43 O8 C43 C41 -19.1(12) no 2_656 . 4_555
C43 O8 C43 C43 0.0(9) no 2_656 . 2_656
C43 O8 C43 C43 26.9(11) no 2_656 . 3_656
C43 O8 C43 C43 128(3) no 2_656 . 4_555
C43 O8 C43 C44 -99.2(19) no 2_656 . .
C43 O8 C43 O8 -0.0(12) no . 3_656 3_656
C43 O8 C43 O8 51.3(10) no . 3_656 4_555
C43 O8 C43 O8 -42.6(13) no . 3_656 2_656
C43 O8 C43 C41 41.2(12) no . 3_656 4_555
C43 O8 C43 C41 -111.9(12) no . 3_656 .
C43 O8 C43 C41 -92.3(13) no . 3_656 2_656
C43 O8 C43 C43 -32.8(9) no . 3_656 4_555
C43 O8 C43 C43 0.0(8) no . 3_656 .
C43 O8 C43 C43 51.3(17) no . 3_656 2_656
C43 O8 C43 C44 -112.3(18) no . 3_656 3_656
C43 O8 C43 O8 39.2(14) no 3_656 . 2_656
C43 O8 C43 O8 0.0(16) no 3_656 . 3_656
C43 O8 C43 O8 -78.9(19) no 3_656 . 4_555
C43 O8 C43 C41 97.6(18) no 3_656 . 2_656
C43 O8 C43 C41 -75(3) no 3_656 . 3_656
C43 O8 C43 C41 -46.1(15) no 3_656 . 4_555
C43 O8 C43 C43 -26.9(12) no 3_656 . 2_656
C43 O8 C43 C43 0.0(10) no 3_656 . 3_656
C43 O8 C43 C43 101(3) no 3_656 . 4_555
C43 O8 C43 C44 -126(2) no 3_656 . .
C43 O8 C43 O8 0(4) no . 4_555 4_555
C43 O8 C43 O8 50(3) no . 4_555 3_656
C43 O8 C43 O8 94(4) no . 4_555 2_656
C43 O8 C43 C41 2(3) no . 4_555 3_656
C43 O8 C43 C41 176(4) no . 4_555 2_656
C43 O8 C43 C41 137(4) no . 4_555 .
C43 O8 C43 C43 84(4) no . 4_555 3_656
C43 O8 C43 C43 50(4) no . 4_555 2_656
C43 O8 C43 C43 0(3) no . 4_555 .
C43 O8 C43 C44 -136(4) no . 4_555 4_555
C43 O8 C43 O8 -62(3) no 4_555 . 2_656
C43 O8 C43 O8 -101(4) no 4_555 . 3_656
C43 O8 C43 O8 -180(908240) no 4_555 . 4_555
C43 O8 C43 C41 -3(4) no 4_555 . 2_656
C43 O8 C43 C41 -176(5) no 4_555 . 3_656
C43 O8 C43 C41 -147(4) no 4_555 . 4_555
C43 O8 C43 C43 -128(4) no 4_555 . 2_656
C43 O8 C43 C43 -101(4) no 4_555 . 3_656
C43 O8 C43 C43 0(3) no 4_555 . 4_555
C43 O8 C43 C44 133(5) no 4_555 . .
C43 O8 C44 C41 100.0(15) no . 4_555 2_656
C43 O8 C44 C42 126.4(14) no . 4_555 .
C43 O8 C44 C43 22.2(11) no . 4_555 4_555
C44 O8 C43 O8 -98.1(12) no 4_555 . 2_656
C44 O8 C43 O8 -137.3(14) no 4_555 . 3_656
C44 O8 C43 O8 144(2) no 4_555 . 4_555
C44 O8 C43 C41 -39.6(11) no 4_555 . 2_656
C44 O8 C43 C41 148(3) no 4_555 . 3_656
C44 O8 C43 C41 176.7(14) no 4_555 . 4_555
C44 O8 C43 C43 -164.2(15) no 4_555 . 2_656
C44 O8 C43 C43 -137.3(15) no 4_555 . 3_656
C44 O8 C43 C43 -36(2) no 4_555 . 4_555
C44 O8 C43 C44 96.6(19) no 4_555 . .
C43 O8 C43 O8 -51.3(17) no 2_656 3_656 3_656
C43 O8 C43 O8 0(2) no 2_656 3_656 4_555
C43 O8 C43 O8 -94(2) no 2_656 3_656 2_656
C43 O8 C43 C41 -10.1(15) no 2_656 3_656 4_555
C43 O8 C43 C41 -163(3) no 2_656 3_656 .
C43 O8 C43 C41 -143.5(19) no 2_656 3_656 2_656
C43 O8 C43 C43 -84(2) no 2_656 3_656 4_555
C43 O8 C43 C43 -51(2) no 2_656 3_656 .
C43 O8 C43 C43 -0.0(13) no 2_656 3_656 2_656
C43 O8 C43 C44 -164(3) no 2_656 3_656 3_656
C43 O8 C43 O8 64.3(19) no 3_656 2_656 2_656
C43 O8 C43 O8 -180(1034458) no 3_656 2_656 4_555
C43 O8 C43 O8 101(3) no 3_656 2_656 3_656
C43 O8 C43 C41 13.8(19) no 3_656 2_656 .
C43 O8 C43 C41 161(3) no 3_656 2_656 4_555
C43 O8 C43 C41 155(3) no 3_656 2_656 3_656
C43 O8 C43 C43 126(2) no 3_656 2_656 .
C43 O8 C43 C43 101(3) no 3_656 2_656 4_555
C43 O8 C43 C43 -0.0(16) no 3_656 2_656 3_656
C43 O8 C43 O8 -49.8(13) no 2_656 4_555 4_555
C43 O8 C43 O8 0.0(16) no 2_656 4_555 3_656
C43 O8 C43 O8 44.4(16) no 2_656 4_555 2_656
C43 O8 C43 C41 -47.5(15) no 2_656 4_555 3_656
C43 O8 C43 C41 126.1(19) no 2_656 4_555 2_656
C43 O8 C43 C41 87.6(18) no 2_656 4_555 .
C43 O8 C43 C43 34.1(12) no 2_656 4_555 3_656
C43 O8 C43 C43 0.0(10) no 2_656 4_555 2_656
C43 O8 C43 C43 -50(3) no 2_656 4_555 .
C43 O8 C43 C44 173.9(16) no 2_656 4_555 4_555
C43 O8 C43 O8 -36.8(15) no 4_555 2_656 2_656
C43 O8 C43 O8 78.9(18) no 4_555 2_656 4_555
C43 O8 C43 O8 -0(2) no 4_555 2_656 3_656
C43 O8 C43 C41 -87.3(16) no 4_555 2_656 .
C43 O8 C43 C41 60(3) no 4_555 2_656 4_555
C43 O8 C43 C41 53.5(17) no 4_555 2_656 3_656
C43 O8 C43 C43 25.4(14) no 4_555 2_656 .
C43 O8 C43 C43 0.0(12) no 4_555 2_656 4_555
C43 O8 C43 C43 -101(2) no 4_555 2_656 3_656
C43 O8 C44 C41 64(5) no 2_656 4_555 2_656
C43 O8 C44 C42 91(5) no 2_656 4_555 .
C43 O8 C44 C43 -13(4) no 2_656 4_555 4_555
C44 O8 C43 O8 -25(4) no 4_555 2_656 2_656
C44 O8 C43 O8 90(5) no 4_555 2_656 4_555
C44 O8 C43 O8 11(5) no 4_555 2_656 3_656
C44 O8 C43 C41 -76(4) no 4_555 2_656 .
C44 O8 C43 C41 71(5) no 4_555 2_656 4_555
C44 O8 C43 C41 65(5) no 4_555 2_656 3_656
C44 O8 C43 C43 37(4) no 4_555 2_656 .
C44 O8 C43 C43 11(4) no 4_555 2_656 4_555
C44 O8 C43 C43 -90(5) no 4_555 2_656 3_656
C43 O8 C43 O8 -83.9(19) no 3_656 4_555 4_555
C43 O8 C43 O8 -34.1(17) no 3_656 4_555 3_656
C43 O8 C43 O8 10.3(17) no 3_656 4_555 2_656
C43 O8 C43 C41 -81.6(16) no 3_656 4_555 3_656
C43 O8 C43 C41 92.0(18) no 3_656 4_555 2_656
C43 O8 C43 C41 53.6(15) no 3_656 4_555 .
C43 O8 C43 C43 0.0(10) no 3_656 4_555 3_656
C43 O8 C43 C43 -34.1(13) no 3_656 4_555 2_656
C43 O8 C43 C43 -84(3) no 3_656 4_555 .
C43 O8 C43 C44 139.9(16) no 3_656 4_555 4_555
C43 O8 C43 O8 32.8(15) no 4_555 3_656 3_656
C43 O8 C43 O8 84.1(15) no 4_555 3_656 4_555
C43 O8 C43 O8 -9.7(16) no 4_555 3_656 2_656
C43 O8 C43 C41 74.1(15) no 4_555 3_656 4_555
C43 O8 C43 C41 -79.0(15) no 4_555 3_656 .
C43 O8 C43 C41 -59.4(13) no 4_555 3_656 2_656
C43 O8 C43 C43 0.0(10) no 4_555 3_656 4_555
C43 O8 C43 C43 32.8(11) no 4_555 3_656 .
C43 O8 C43 C43 84.1(19) no 4_555 3_656 2_656
C43 O8 C43 C44 -80(3) no 4_555 3_656 3_656
C43 O8 C44 C41 8(3) no 3_656 4_555 2_656
C43 O8 C44 C42 35(3) no 3_656 4_555 .
C43 O8 C44 C43 -70(3) no 3_656 4_555 4_555
C44 O8 C43 O8 87(3) no 4_555 3_656 3_656
C44 O8 C43 O8 138(3) no 4_555 3_656 4_555
C44 O8 C43 O8 44(3) no 4_555 3_656 2_656
C44 O8 C43 C41 128(2) no 4_555 3_656 4_555
C44 O8 C43 C41 -25(3) no 4_555 3_656 .
C44 O8 C43 C41 -5.4(15) no 4_555 3_656 2_656
C44 O8 C43 C43 54.1(18) no 4_555 3_656 4_555
C44 O8 C43 C43 87(3) no 4_555 3_656 .
C44 O8 C43 C43 138(2) no 4_555 3_656 2_656
C44 O8 C43 C44 -25(4) no 4_555 3_656 3_656
C43 O8 C44 C41 77.8(19) no 4_555 4_555 2_656
C43 O8 C44 C42 104.2(19) no 4_555 4_555 .
C43 O8 C44 C43 0.0(15) no 4_555 4_555 4_555
C44 O8 C43 O8 136(2) no 4_555 4_555 4_555
C44 O8 C43 O8 -173.9(19) no 4_555 4_555 3_656
C44 O8 C43 O8 -129.6(17) no 4_555 4_555 2_656
C44 O8 C43 C41 138.6(18) no 4_555 4_555 3_656
C44 O8 C43 C41 -47.8(12) no 4_555 4_555 2_656
C44 O8 C43 C41 -86.3(15) no 4_555 4_555 .
C44 O8 C43 C43 -139.9(16) no 4_555 4_555 3_656
C44 O8 C43 C43 -173.9(16) no 4_555 4_555 2_656
C44 O8 C43 C43 136(3) no 4_555 4_555 .
C44 O8 C43 C44 -0.0(10) no 4_555 4_555 4_555
C45A O9A C47A C48A 120.2(14) no . . .
C47A O9A C45A C46A 138.2(10) no . . .
O13 O13 C53 O13 0(12) no 2_553 . 2_553
O13 O13 C53 C53 172(22) no 2_553 . 2_553
O13 O13 C53 C54 175(22) no 2_553 . .
C53 O13 O13 C53 -6(17) no . 2_553 2_553
C53 O13 O13 C53 0(11) no . 2_553 .
O13 O13 C53 O13 0(8) no 2_553 2_553 2_553
O13 O13 C53 C53 -5(14) no 2_553 2_553 .
O13 O13 C53 C54 -12(45) no 2_553 2_553 .
C53 O13 O13 C53 -0(11) no 2_553 2_553 2_553
C53 O13 O13 C53 6(17) no 2_553 2_553 .
C53 O13 C53 O13 5(15) no . 2_553 2_553
C53 O13 C53 C53 0(9) no . 2_553 .
C53 O13 C53 C54 -7(34) no . 2_553 .
C53 O13 C53 O13 -172(23) no 2_553 . 2_553
C53 O13 C53 C53 0(14) no 2_553 . 2_553
C53 O13 C53 C54 3(16) no 2_553 . .
Cu1 N1 C1A N2A -170.7(7) no . . .
Cu1 N1 C3A C2A 171.6(5) no . . .
Cu1 N1 C23B N5B 176.5(5) no . . .
Cu1 N1 C25B C24B -178.8(5) no . . .
C1A N1 C3A C2A 1.4(14) no . . .
C3A N1 C1A N2A -0.5(16) no . . .
C1A N1 C25B C24B -4.8(13) no . . .
C25B N1 C1A N2A 15.4(16) no . . .
C3A N1 C23B N5B -13.9(15) no . . .
C23B N1 C3A C2A 1.5(13) no . . .
C23B N1 C25B C24B -3.8(13) no . . .
C25B N1 C23B N5B 1.8(15) no . . .
C1A N2A C2A C3A 1.4(14) no . . .
C2A N2A C1A N1 -0.5(17) no . . .
C1A N2A C4A C5A 21.7(18) no . . .
C4A N2A C1A N1 -179.7(11) no . . .
C2A N2A C4A C5A -157.3(10) no . . .
C4A N2A C2A C3A -179.4(9) no . . .
Cu2 N3 C16A N4A -168.7(5) no 2_555 . .
Cu2 N3 C18A C17A 166.9(7) no 2_555 . .
Cu2 N3 C38B N6B 177.9(5) no 2_555 . .
Cu2 N3 C40B C39B -175.6(5) no 2_555 . .
C16A N3 C18A C17A -3.4(15) no . . .
C18A N3 C16A N4A 0.8(14) no . . .
C16A N3 C40B C39B 16.7(14) no . . .
C40B N3 C16A N4A -1.4(13) no . . .
C18A N3 C38B N6B 3.9(14) no . . .
C38B N3 C18A C17A -19.0(16) no . . .
C38B N3 C40B C39B 1.6(14) no . . .
C40B N3 C38B N6B 0.5(13) no . . .
C15A N4A C16A N3 -179.2(10) no . . .
C16A N4A C15A C8A -2.3(16) no . . .
C15A N4A C17A C18A 177.2(10) no . . .
C17A N4A C15A C8A 176.3(11) no . . .
C16A N4A C17A C18A -4.0(15) no . . .
C17A N4A C16A N3 2.0(15) no . . .
C23B N5B C24B C25B -3.2(13) no . . .
C24B N5B C23B N1 0.9(16) no . . .
C23B N5B C26B C27B 18.2(17) no . . .
C26B N5B C23B N1 -179.8(10) no . . .
C24B N5B C26B C27B -162.6(9) no . . .
C26B N5B C24B C25B 177.4(9) no . . .
C37B N6B C38B N3 179.0(10) no . . .
C38B N6B C37B C30B -22.9(16) no . . .
C37B N6B C39B C40B -177.9(10) no . . .
C39B N6B C37B C30B 158.7(11) no . . .
C38B N6B C39B C40B 3.4(14) no . . .
C39B N6B C38B N3 -2.5(14) no . . .
N2A C2A C3A N1 -1.7(14) no . . .
N2A C4A C5A C6A -112.7(11) no . . .
N2A C4A C5A C10A 66.6(13) no . . .
C4A C5A C6A C7A -179.1(9) no . . .
C4A C5A C6A C11A 3.5(15) no . . .
C4A C5A C10A C9A -179.9(11) no . . .
C4A C5A C10A C14A 0.1(19) no . . .
C6A C5A C10A C9A -0.6(19) no . . .
C6A C5A C10A C14A 179.3(11) no . . .
C10A C5A C6A C7A 1.6(16) no . . .
C10A C5A C6A C11A -175.8(11) no . . .
C5A C6A C7A C8A -0.2(17) no . . .
C5A C6A C7A C12A -178.4(9) no . . .
C11A C6A C7A C8A 177.2(12) no . . .
C11A C6A C7A C12A -1.0(18) no . . .
C6A C7A C8A C9A -2.2(18) no . . .
C6A C7A C8A C15A 177.6(10) no . . .
C12A C7A C8A C9A 176.0(11) no . . .
C12A C7A C8A C15A -4.1(18) no . . .
C7A C8A C9A C10A 3(2) no . . .
C7A C8A C9A C13A -176.0(11) no . . .
C7A C8A C15A N4A 89.2(13) no . . .
C9A C8A C15A N4A -90.9(13) no . . .
C15A C8A C9A C10A -176.6(11) no . . .
C15A C8A C9A C13A 4.1(19) no . . .
C8A C9A C10A C5A -2(3) no . . .
C8A C9A C10A C14A 178.2(13) no . . .
C13A C9A C10A C5A 177.4(13) no . . .
C13A C9A C10A C14A -3(3) no . . .
N4A C17A C18A N3 4.6(19) no . . .
N5B C24B C25B N1 4.4(13) no . . .
N5B C26B C27B C28B -101.9(12) no . . .
N5B C26B C27B C32B 77.8(12) no . . .
C26B C27B C28B C29B 179.6(9) no . . .
C26B C27B C28B C33B 1.3(15) no . . .
C26B C27B C32B C31B 179.8(12) no . . .
C26B C27B C32B C36B -2(2) no . . .
C28B C27B C32B C31B -0(2) no . . .
C28B C27B C32B C36B 177.5(11) no . . .
C32B C27B C28B C29B -0.0(17) no . . .
C32B C27B C28B C33B -178.4(11) no . . .
C27B C28B C29B C30B 2.0(18) no . . .
C27B C28B C29B C34B -178.8(10) no . . .
C33B C28B C29B C30B -179.6(12) no . . .
C33B C28B C29B C34B -0.4(19) no . . .
C28B C29B C30B C31B -3.5(19) no . . .
C28B C29B C30B C37B 176.0(10) no . . .
C34B C29B C30B C31B 177.3(12) no . . .
C34B C29B C30B C37B -3.3(19) no . . .
C29B C30B C31B C32B 3(2) no . . .
C29B C30B C31B C35B -175.7(12) no . . .
C29B C30B C37B N6B 107.6(12) no . . .
C31B C30B C37B N6B -73.0(14) no . . .
C37B C30B C31B C32B -176.5(11) no . . .
C37B C30B C31B C35B 5(2) no . . .
C30B C31B C32B C27B -1(3) no . . .
C30B C31B C32B C36B -179.0(13) no . . .
C35B C31B C32B C27B 177.7(14) no . . .
C35B C31B C32B C36B -0(3) no . . .
N6B C39B C40B N3 -3.1(17) no . . .
O8 C41 C41 O8 65.6(11) no . 2_656 2_656
O8 C41 C41 O8 -0.0(7) no . 2_656 .
O8 C41 C41 C42 -148.6(17) no . 2_656 2_656
O8 C41 C41 C42 -145.8(18) no . 2_656 .
O8 C41 C41 C43 40.3(10) no . 2_656 .
O8 C41 C41 C43 45.4(14) no . 2_656 4_555
O8 C41 C41 C43 20.2(17) no . 2_656 3_656
O8 C41 C41 C44 -47(6) no . 2_656 4_555
O8 C41 C42 C41 31(2) no . . 2_656
O8 C41 C42 C42 -157(6) no . . 2_656
O8 C41 C42 C44 18(2) no . . 4_555
O8 C41 C42 C41 35(3) no . 2_656 2_656
O8 C41 C42 C42 27(8) no . 2_656 .
O8 C41 C42 C44 -169(4) no . 2_656 3_656
O8 C41 C43 O8 -90(2) no . 2_656 2_656
O8 C41 C43 O8 0.0(9) no . 2_656 .
O8 C41 C43 O8 -9.5(12) no . 2_656 4_555
O8 C41 C43 O8 -87(2) no . 2_656 3_656
O8 C41 C43 C41 -75(5) no . 2_656 4_555
O8 C41 C43 C41 -46.7(17) no . 2_656 3_656
O8 C41 C43 C43 -49.1(13) no . 2_656 .
O8 C41 C43 C43 -46.7(13) no . 2_656 4_555
O8 C41 C43 C44 -158(3) no . 2_656 2_656
O8 C41 C43 O8 -79(3) no . 3_656 3_656
O8 C41 C43 O8 -13.5(13) no . 3_656 4_555
O8 C41 C43 O8 -0.0(8) no . 3_656 .
O8 C41 C43 O8 -81.9(18) no . 3_656 2_656
O8 C41 C43 C41 -69(6) no . 3_656 4_555
O8 C41 C43 C41 -24.2(19) no . 3_656 2_656
O8 C41 C43 C43 -41.9(12) no . 3_656 4_555
O8 C41 C43 C43 -45.2(13) no . 3_656 .
O8 C41 C43 C44 179.5(17) no . 3_656 3_656
O8 C41 C43 O8 27.2(16) no . 4_555 4_555
O8 C41 C43 O8 86.7(19) no . 4_555 3_656
O8 C41 C43 O8 111(3) no . 4_555 2_656
O8 C41 C43 O8 0.0(14) no . 4_555 .
O8 C41 C43 C41 54(2) no . 4_555 3_656
O8 C41 C43 C41 -103(3) no . 4_555 2_656
O8 C41 C43 C43 50.6(17) no . 4_555 3_656
O8 C41 C43 C43 54.3(16) no . 4_555 2_656
O8 C41 C43 C43 61(3) no . 4_555 .
O8 C41 C43 C44 -85.1(19) no . 4_555 4_555
O8 C41 C44 O8 -53.4(17) no . 3_656 2_656
O8 C41 C44 C42 169(4) no . 3_656 2_656
O8 C41 C44 C43 -0.5(15) no . 3_656 3_656
O8 C41 C41 O8 0.0(7) no 2_656 2_656 2_656
O8 C41 C41 O8 -65.6(11) no 2_656 2_656 .
O8 C41 C41 C42 145.8(18) no 2_656 2_656 2_656
O8 C41 C41 C42 148.6(17) no 2_656 2_656 .
O8 C41 C41 C43 -25.2(13) no 2_656 2_656 .
O8 C41 C41 C43 -20.2(17) no 2_656 2_656 4_555
O8 C41 C41 C43 -45.4(14) no 2_656 2_656 3_656
O8 C41 C41 C44 -112(6) no 2_656 2_656 4_555
O8 C41 C42 C41 -36(4) no 2_656 . 2_656
O8 C41 C42 C42 135(6) no 2_656 . 2_656
O8 C41 C42 C44 -50(4) no 2_656 . 4_555
O8 C41 C42 C41 -50(6) no 2_656 2_656 2_656
O8 C41 C42 C42 -57(10) no 2_656 2_656 .
O8 C41 C42 C44 107(6) no 2_656 2_656 3_656
O8 C41 C43 O8 -0.0(16) no 2_656 2_656 2_656
O8 C41 C43 O8 90(3) no 2_656 2_656 .
O8 C41 C43 O8 80(3) no 2_656 2_656 4_555
O8 C41 C43 O8 2(2) no 2_656 2_656 3_656
O8 C41 C43 C41 15(5) no 2_656 2_656 4_555
O8 C41 C43 C41 43(3) no 2_656 2_656 3_656
O8 C41 C43 C43 41(2) no 2_656 2_656 .
O8 C41 C43 C43 43.2(19) no 2_656 2_656 4_555
O8 C41 C43 C44 -68(3) no 2_656 2_656 2_656
O8 C41 C43 O8 3(2) no 2_656 3_656 3_656
O8 C41 C43 O8 68(3) no 2_656 3_656 4_555
O8 C41 C43 O8 82(2) no 2_656 3_656 .
O8 C41 C43 O8 -0.0(14) no 2_656 3_656 2_656
O8 C41 C43 C41 13(5) no 2_656 3_656 4_555
O8 C41 C43 C41 58(3) no 2_656 3_656 2_656
O8 C41 C43 C43 40.1(16) no 2_656 3_656 4_555
O8 C41 C43 C43 36.7(18) no 2_656 3_656 .
O8 C41 C43 C44 -99(2) no 2_656 3_656 3_656
O8 C41 C43 O8 -84.1(18) no 2_656 4_555 4_555
O8 C41 C43 O8 -24.6(13) no 2_656 4_555 3_656
O8 C41 C43 O8 -0.0(11) no 2_656 4_555 2_656
O8 C41 C43 O8 -111(3) no 2_656 4_555 .
O8 C41 C43 C41 -57.0(19) no 2_656 4_555 3_656
O8 C41 C43 C41 146(3) no 2_656 4_555 2_656
O8 C41 C43 C43 -60.7(18) no 2_656 4_555 3_656
O8 C41 C43 C43 -57.0(15) no 2_656 4_555 2_656
O8 C41 C43 C43 -50(3) no 2_656 4_555 .
O8 C41 C43 C44 163.7(19) no 2_656 4_555 4_555
O8 C41 C44 O8 0.0(7) no 2_656 3_656 2_656
O8 C41 C44 C42 -137(3) no 2_656 3_656 2_656
O8 C41 C44 C43 52.9(10) no 2_656 3_656 3_656
C41 C41 C42 C41 0.0(16) no 2_656 . 2_656
C41 C41 C42 C42 171(7) no 2_656 . 2_656
C41 C41 C42 C44 -13.3(18) no 2_656 . 4_555
C42 C41 C41 O8 -149(3) no . 2_656 2_656
C42 C41 C41 O8 146(3) no . 2_656 .
C42 C41 C41 C42 -3(3) no . 2_656 2_656
C42 C41 C41 C42 0(3) no . 2_656 .
C42 C41 C41 C43 -174(3) no . 2_656 .
C42 C41 C41 C43 -169(4) no . 2_656 4_555
C42 C41 C41 C43 166(3) no . 2_656 3_656
C42 C41 C41 C44 99(7) no . 2_656 4_555
C41 C41 C42 C41 0.0(14) no 2_656 2_656 2_656
C41 C41 C42 C42 -7(6) no 2_656 2_656 .
C41 C41 C42 C44 156(3) no 2_656 2_656 3_656
C42 C41 C41 O8 -146(3) no 2_656 2_656 2_656
C42 C41 C41 O8 149(3) no 2_656 2_656 .
C42 C41 C41 C42 0(3) no 2_656 2_656 2_656
C42 C41 C41 C42 3(3) no 2_656 2_656 .
C42 C41 C41 C43 -171(3) no 2_656 2_656 .
C42 C41 C41 C43 -166(3) no 2_656 2_656 4_555
C42 C41 C41 C43 169(4) no 2_656 2_656 3_656
C42 C41 C41 C44 102(6) no 2_656 2_656 4_555
C41 C41 C43 O8 -58.2(19) no 2_656 2_656 2_656
C41 C41 C43 O8 31.6(19) no 2_656 2_656 .
C41 C41 C43 O8 22(3) no 2_656 2_656 4_555
C41 C41 C43 O8 -56(3) no 2_656 2_656 3_656
C41 C41 C43 C41 -44(6) no 2_656 2_656 4_555
C41 C41 C43 C41 -15(3) no 2_656 2_656 3_656
C41 C41 C43 C43 -17(2) no 2_656 2_656 .
C41 C41 C43 C43 -15.1(17) no 2_656 2_656 4_555
C41 C41 C43 C44 -126(3) no 2_656 2_656 2_656
C43 C41 C41 O8 40.3(9) no 2_656 2_656 2_656
C43 C41 C41 O8 -25.2(12) no 2_656 2_656 .
C43 C41 C41 C42 -173.9(18) no 2_656 2_656 2_656
C43 C41 C41 C42 -171.0(15) no 2_656 2_656 .
C43 C41 C41 C43 15.1(16) no 2_656 2_656 .
C43 C41 C41 C43 20(2) no 2_656 2_656 4_555
C43 C41 C41 C43 -5.0(8) no 2_656 2_656 3_656
C43 C41 C41 C44 -72(6) no 2_656 2_656 4_555
C41 C41 C43 O8 -55(3) no 2_656 3_656 3_656
C41 C41 C43 O8 11(3) no 2_656 3_656 4_555
C41 C41 C43 O8 24(3) no 2_656 3_656 .
C41 C41 C43 O8 -58(2) no 2_656 3_656 2_656
C41 C41 C43 C41 -45(7) no 2_656 3_656 4_555
C41 C41 C43 C41 0.0(14) no 2_656 3_656 2_656
C41 C41 C43 C43 -17.7(19) no 2_656 3_656 4_555
C41 C41 C43 C43 -21(3) no 2_656 3_656 .
C41 C41 C43 C44 -156(3) no 2_656 3_656 3_656
C43 C41 C41 O8 45.4(15) no 3_656 2_656 2_656
C43 C41 C41 O8 -20.2(18) no 3_656 2_656 .
C43 C41 C41 C42 -169(3) no 3_656 2_656 2_656
C43 C41 C41 C42 -166(2) no 3_656 2_656 .
C43 C41 C41 C43 20(3) no 3_656 2_656 .
C43 C41 C41 C43 25(3) no 3_656 2_656 4_555
C43 C41 C41 C43 0.0(9) no 3_656 2_656 3_656
C43 C41 C41 C44 -67(7) no 3_656 2_656 4_555
C41 C41 C43 O8 130(3) no 2_656 4_555 4_555
C41 C41 C43 O8 -171(3) no 2_656 4_555 3_656
C41 C41 C43 O8 -146(3) no 2_656 4_555 2_656
C41 C41 C43 O8 103(3) no 2_656 4_555 .
C41 C41 C43 C41 157(3) no 2_656 4_555 3_656
C41 C41 C43 C41 0(2) no 2_656 4_555 2_656
C41 C41 C43 C43 153(3) no 2_656 4_555 3_656
C41 C41 C43 C43 157(3) no 2_656 4_555 2_656
C41 C41 C43 C43 164(4) no 2_656 4_555 .
C41 C41 C43 C44 17(3) no 2_656 4_555 4_555
C43 C41 C41 O8 20.2(18) no 4_555 2_656 2_656
C43 C41 C41 O8 -45.4(15) no 4_555 2_656 .
C43 C41 C41 C42 166(2) no 4_555 2_656 2_656
C43 C41 C41 C42 169(3) no 4_555 2_656 .
C43 C41 C41 C43 -5.0(11) no 4_555 2_656 .
C43 C41 C41 C43 0.0(9) no 4_555 2_656 4_555
C43 C41 C41 C43 -25(3) no 4_555 2_656 3_656
C43 C41 C41 C44 -92(6) no 4_555 2_656 4_555
C41 C41 C44 O8 44(6) no 2_656 3_656 2_656
C41 C41 C44 C42 -93(7) no 2_656 3_656 2_656
C41 C41 C44 C43 97(7) no 2_656 3_656 3_656
C44 C41 C41 O8 -47(6) no 3_656 2_656 2_656
C44 C41 C41 O8 -112(6) no 3_656 2_656 .
C44 C41 C41 C42 99(7) no 3_656 2_656 2_656
C44 C41 C41 C42 102(6) no 3_656 2_656 .
C44 C41 C41 C43 -72(7) no 3_656 2_656 .
C44 C41 C41 C43 -67(7) no 3_656 2_656 4_555
C44 C41 C41 C43 -92(6) no 3_656 2_656 3_656
C44 C41 C41 C44 -159(5) no 3_656 2_656 4_555
C42 C41 C43 O8 -76(6) no . 2_656 2_656
C42 C41 C43 O8 14(5) no . 2_656 .
C42 C41 C43 O8 4(6) no . 2_656 4_555
C42 C41 C43 O8 -74(6) no . 2_656 3_656
C42 C41 C43 C41 -62(8) no . 2_656 4_555
C42 C41 C43 C41 -33(6) no . 2_656 3_656
C42 C41 C43 C43 -36(6) no . 2_656 .
C42 C41 C43 C43 -33(5) no . 2_656 4_555
C42 C41 C43 C44 -145(6) no . 2_656 2_656
C43 C41 C42 C41 21(6) no 2_656 . 2_656
C43 C41 C42 C42 -167(5) no 2_656 . 2_656
C43 C41 C42 C44 8(6) no 2_656 . 4_555
C42 C41 C43 O8 -87(7) no . 3_656 3_656
C42 C41 C43 O8 -21(8) no . 3_656 4_555
C42 C41 C43 O8 -8(7) no . 3_656 .
C42 C41 C43 O8 -90(7) no . 3_656 2_656
C42 C41 C43 C41 -77(8) no . 3_656 4_555
C42 C41 C43 C41 -32(7) no . 3_656 2_656
C42 C41 C43 C43 -50(7) no . 3_656 4_555
C42 C41 C43 C43 -53(7) no . 3_656 .
C42 C41 C43 C44 172(8) no . 3_656 3_656
C43 C41 C42 C41 37(7) no 3_656 . 2_656
C43 C41 C42 C42 -151(7) no 3_656 . 2_656
C43 C41 C42 C44 24(7) no 3_656 . 4_555
C42 C41 C43 O8 139(3) no . 4_555 4_555
C42 C41 C43 O8 -161(3) no . 4_555 3_656
C42 C41 C43 O8 -137(3) no . 4_555 2_656
C42 C41 C43 O8 112(3) no . 4_555 .
C42 C41 C43 C41 166(3) no . 4_555 3_656
C42 C41 C43 C41 10(3) no . 4_555 2_656
C42 C41 C43 C43 163(4) no . 4_555 3_656
C42 C41 C43 C43 166(3) no . 4_555 2_656
C42 C41 C43 C43 173(4) no . 4_555 .
C42 C41 C43 C44 27(3) no . 4_555 4_555
C43 C41 C42 C41 -7.3(17) no 4_555 . 2_656
C43 C41 C42 C42 164(6) no 4_555 . 2_656
C43 C41 C42 C44 -20.7(17) no 4_555 . 4_555
C42 C41 C44 O8 131(4) no . 3_656 2_656
C42 C41 C44 C42 -6(2) no . 3_656 2_656
C42 C41 C44 C43 -176(4) no . 3_656 3_656
C44 C41 C42 C41 -152(3) no 3_656 . 2_656
C44 C41 C42 C42 19(7) no 3_656 . 2_656
C44 C41 C42 C44 -166(3) no 3_656 . 4_555
C42 C41 C43 O8 145(4) no 2_656 4_555 4_555
C42 C41 C43 O8 -156(4) no 2_656 4_555 3_656
C42 C41 C43 O8 -131(4) no 2_656 4_555 2_656
C42 C41 C43 O8 118(4) no 2_656 4_555 .
C42 C41 C43 C41 172(4) no 2_656 4_555 3_656
C42 C41 C43 C41 15(4) no 2_656 4_555 2_656
C42 C41 C43 C43 168(4) no 2_656 4_555 3_656
C42 C41 C43 C43 172(4) no 2_656 4_555 2_656
C42 C41 C43 C43 179(4) no 2_656 4_555 .
C42 C41 C43 C44 33(4) no 2_656 4_555 4_555
C43 C41 C42 C41 -10(2) no 4_555 2_656 2_656
C43 C41 C42 C42 -18(8) no 4_555 2_656 .
C43 C41 C42 C44 146(4) no 4_555 2_656 3_656
C42 C41 C44 O8 137(3) no 2_656 3_656 2_656
C42 C41 C44 C42 0(2) no 2_656 3_656 2_656
C42 C41 C44 C43 -170(3) no 2_656 3_656 3_656
C44 C41 C42 C41 -156(3) no 3_656 2_656 2_656
C44 C41 C42 C42 -164(6) no 3_656 2_656 .
C44 C41 C42 C44 0.0(10) no 3_656 2_656 3_656
C43 C41 C43 O8 -27.1(10) no 2_656 4_555 4_555
C43 C41 C43 O8 32.4(9) no 2_656 4_555 3_656
C43 C41 C43 O8 57.0(13) no 2_656 4_555 2_656
C43 C41 C43 O8 -54.3(12) no 2_656 4_555 .
C43 C41 C43 C41 0.0(14) no 2_656 4_555 3_656
C43 C41 C43 C41 -156.8(19) no 2_656 4_555 2_656
C43 C41 C43 C43 -3.7(10) no 2_656 4_555 3_656
C43 C41 C43 C43 0.0(7) no 2_656 4_555 2_656
C43 C41 C43 C43 7(3) no 2_656 4_555 .
C43 C41 C43 C44 -139.3(12) no 2_656 4_555 4_555
C43 C41 C43 O8 -43.2(13) no 4_555 2_656 2_656
C43 C41 C43 O8 46.7(12) no 4_555 2_656 .
C43 C41 C43 O8 37.2(13) no 4_555 2_656 4_555
C43 C41 C43 O8 -40.8(15) no 4_555 2_656 3_656
C43 C41 C43 C41 -29(5) no 4_555 2_656 4_555
C43 C41 C43 C41 -0.0(15) no 4_555 2_656 3_656
C43 C41 C43 C43 -2.4(9) no 4_555 2_656 .
C43 C41 C43 C43 -0.0(8) no 4_555 2_656 4_555
C43 C41 C43 C44 -111(3) no 4_555 2_656 2_656
C43 C41 C44 O8 -46.2(9) no 2_656 3_656 2_656
C43 C41 C44 C42 176.5(18) no 2_656 3_656 2_656
C43 C41 C44 C43 6.6(6) no 2_656 3_656 3_656
C44 C41 C43 O8 98(2) no 3_656 2_656 2_656
C44 C41 C43 O8 -172(2) no 3_656 2_656 .
C44 C41 C43 O8 178.6(17) no 3_656 2_656 4_555
C44 C41 C43 O8 101(2) no 3_656 2_656 3_656
C44 C41 C43 C41 113(5) no 3_656 2_656 4_555
C44 C41 C43 C41 141.5(17) no 3_656 2_656 3_656
C44 C41 C43 C43 139.1(16) no 3_656 2_656 .
C44 C41 C43 C43 141.5(18) no 3_656 2_656 4_555
C44 C41 C43 C44 30(3) no 3_656 2_656 2_656
C43 C41 C43 O8 -23.4(17) no 3_656 4_555 4_555
C43 C41 C43 O8 36.1(16) no 3_656 4_555 3_656
C43 C41 C43 O8 60.7(18) no 3_656 4_555 2_656
C43 C41 C43 O8 -50.6(15) no 3_656 4_555 .
C43 C41 C43 C41 4(3) no 3_656 4_555 3_656
C43 C41 C43 C41 -153(3) no 3_656 4_555 2_656
C43 C41 C43 C43 0.0(11) no 3_656 4_555 3_656
C43 C41 C43 C43 3.7(13) no 3_656 4_555 2_656
C43 C41 C43 C43 10(3) no 3_656 4_555 .
C43 C41 C43 C44 -135.6(18) no 3_656 4_555 4_555
C43 C41 C43 O8 -37.1(19) no 4_555 3_656 3_656
C43 C41 C43 O8 28.3(16) no 4_555 3_656 4_555
C43 C41 C43 O8 41.9(11) no 4_555 3_656 .
C43 C41 C43 O8 -40.1(11) no 4_555 3_656 2_656
C43 C41 C43 C41 -27(5) no 4_555 3_656 4_555
C43 C41 C43 C41 17.7(16) no 4_555 3_656 2_656
C43 C41 C43 C43 -0.0(8) no 4_555 3_656 4_555
C43 C41 C43 C43 -3.4(11) no 4_555 3_656 .
C43 C41 C43 C44 -138.7(15) no 4_555 3_656 3_656
C43 C41 C44 O8 -52.9(12) no 3_656 3_656 2_656
C43 C41 C44 C42 170(3) no 3_656 3_656 2_656
C43 C41 C44 C43 0.0(9) no 3_656 3_656 3_656
C44 C41 C43 O8 102(3) no 3_656 3_656 3_656
C44 C41 C43 O8 167.0(17) no 3_656 3_656 4_555
C44 C41 C43 O8 -179.5(17) no 3_656 3_656 .
C44 C41 C43 O8 98.6(18) no 3_656 3_656 2_656
C44 C41 C43 C41 112(5) no 3_656 3_656 4_555
C44 C41 C43 C41 156(3) no 3_656 3_656 2_656
C44 C41 C43 C43 138.7(16) no 3_656 3_656 4_555
C44 C41 C43 C43 135.3(15) no 3_656 3_656 .
C44 C41 C43 C44 0.0(10) no 3_656 3_656 3_656
C43 C41 C44 O8 -4.1(12) no 4_555 3_656 2_656
C43 C41 C44 C42 -141(3) no 4_555 3_656 2_656
C43 C41 C44 C43 48.7(16) no 4_555 3_656 3_656
C44 C41 C43 O8 -77(3) no 3_656 4_555 4_555
C44 C41 C43 O8 -18(3) no 3_656 4_555 3_656
C44 C41 C43 O8 7(2) no 3_656 4_555 2_656
C44 C41 C43 O8 -104(3) no 3_656 4_555 .
C44 C41 C43 C41 -50(3) no 3_656 4_555 3_656
C44 C41 C43 C41 153(3) no 3_656 4_555 2_656
C44 C41 C43 C43 -54(2) no 3_656 4_555 3_656
C44 C41 C43 C43 -50(2) no 3_656 4_555 2_656
C44 C41 C43 C43 -43(4) no 3_656 4_555 .
C44 C41 C43 C44 171(3) no 3_656 4_555 4_555
C41 C42 C42 C41 -6(7) no . 2_656 2_656
C41 C42 C42 C41 -0.0(11) no . 2_656 .
C41 C42 C42 C44 -13(6) no . 2_656 3_656
C41 C42 C44 O8 -14.2(17) no . 4_555 .
C41 C42 C44 C41 17.1(13) no . 4_555 2_656
C41 C42 C44 C43 25.2(19) no . 4_555 4_555
C41 C42 C42 C41 0.0(11) no 2_656 2_656 2_656
C41 C42 C42 C41 6(7) no 2_656 2_656 .
C41 C42 C42 C44 -7(13) no 2_656 2_656 3_656
C41 C42 C44 O8 -31(3) no 2_656 4_555 .
C41 C42 C44 C41 -0.0(17) no 2_656 4_555 2_656
C41 C42 C44 C43 8(3) no 2_656 4_555 4_555
C42 C42 C44 O8 -8(12) no 2_656 4_555 .
C42 C42 C44 C41 23(12) no 2_656 4_555 2_656
C42 C42 C44 C43 31(13) no 2_656 4_555 4_555
C44 C42 C42 C41 -13(6) no 4_555 2_656 2_656
C44 C42 C42 C41 -7(13) no 4_555 2_656 .
C44 C42 C42 C44 -19(19) no 4_555 2_656 3_656
O8 C43 C43 O8 77.1(13) no . 2_656 2_656
O8 C43 C43 O8 0.0(9) no . 2_656 .
O8 C43 C43 O8 -59.2(14) no . 2_656 4_555
O8 C43 C43 O8 136.3(19) no . 2_656 3_656
O8 C43 C43 C41 43.4(11) no . 2_656 .
O8 C43 C43 C41 -149.5(18) no . 2_656 4_555
O8 C43 C43 C41 -133.4(17) no . 2_656 3_656
O8 C43 C43 C43 38.6(16) no . 2_656 4_555
O8 C43 C43 C43 38.6(15) no . 2_656 3_656
O8 C43 C43 C44 179.1(19) no . 2_656 2_656
O8 C43 C43 O8 180(1008475) no . 3_656 3_656
O8 C43 C43 O8 -64.6(16) no . 3_656 4_555
O8 C43 C43 O8 0.0(10) no . 3_656 .
O8 C43 C43 O8 115(2) no . 3_656 2_656
O8 C43 C43 C41 -127.1(16) no . 3_656 4_555
O8 C43 C43 C41 66.4(17) no . 3_656 .
O8 C43 C43 C41 52.9(13) no . 3_656 2_656
O8 C43 C43 C43 58.6(18) no . 3_656 4_555
O8 C43 C43 C43 -121(3) no . 3_656 2_656
O8 C43 C43 C44 108(3) no . 3_656 3_656
O8 C43 C43 O8 0(3) no . 4_555 4_555
O8 C43 C43 O8 -78(3) no . 4_555 3_656
O8 C43 C43 O8 -78(3) no . 4_555 2_656
O8 C43 C43 O8 0.0(13) no . 4_555 .
O8 C43 C43 C41 -45(2) no . 4_555 .
O8 C43 C43 C43 -37.9(17) no . 4_555 3_656
O8 C43 C43 C43 -38(3) no . 4_555 2_656
O8 C43 C43 C44 82(3) no . 4_555 4_555
O8 C43 C44 O8 30.1(13) no . . 4_555
O8 C43 C44 C41 98(3) no . . 3_656
O8 C43 C44 C42 104.3(19) no . . 4_555
O8 C43 C43 O8 0.0(9) no 2_656 2_656 2_656
O8 C43 C43 O8 -77.1(13) no 2_656 2_656 .
O8 C43 C43 O8 -136.3(19) no 2_656 2_656 4_555
O8 C43 C43 O8 59.2(14) no 2_656 2_656 3_656
O8 C43 C43 C41 -33.8(11) no 2_656 2_656 .
O8 C43 C43 C41 133.4(17) no 2_656 2_656 4_555
O8 C43 C43 C41 149.5(18) no 2_656 2_656 3_656
O8 C43 C43 C43 -38.6(15) no 2_656 2_656 4_555
O8 C43 C43 C43 -38.6(16) no 2_656 2_656 3_656
O8 C43 C43 C44 102.0(17) no 2_656 2_656 2_656
O8 C43 C43 O8 64.6(18) no 2_656 3_656 3_656
O8 C43 C43 O8 180(982410) no 2_656 3_656 4_555
O8 C43 C43 O8 -115(3) no 2_656 3_656 .
O8 C43 C43 O8 0.0(14) no 2_656 3_656 2_656
O8 C43 C43 C41 117(2) no 2_656 3_656 4_555
O8 C43 C43 C41 -48.9(17) no 2_656 3_656 .
O8 C43 C43 C41 -62.5(16) no 2_656 3_656 2_656
O8 C43 C43 C43 -56.8(19) no 2_656 3_656 4_555
O8 C43 C43 C43 123(3) no 2_656 3_656 2_656
O8 C43 C43 C44 -8(2) no 2_656 3_656 3_656
O8 C43 C43 O8 78(2) no 2_656 4_555 4_555
O8 C43 C43 O8 0.0(18) no 2_656 4_555 3_656
O8 C43 C43 O8 0.0(8) no 2_656 4_555 2_656
O8 C43 C43 O8 78(3) no 2_656 4_555 .
O8 C43 C43 C41 34(3) no 2_656 4_555 .
O8 C43 C43 C43 40.5(13) no 2_656 4_555 3_656
O8 C43 C43 C43 40.5(15) no 2_656 4_555 2_656
O8 C43 C43 C44 161(5) no 2_656 4_555 4_555
O8 C43 C43 O8 -59.2(16) no 3_656 2_656 2_656
O8 C43 C43 O8 -136(2) no 3_656 2_656 .
O8 C43 C43 O8 164(3) no 3_656 2_656 4_555
O8 C43 C43 O8 0.0(12) no 3_656 2_656 3_656
O8 C43 C43 C41 -92.9(17) no 3_656 2_656 .
O8 C43 C43 C41 74.2(17) no 3_656 2_656 4_555
O8 C43 C43 C41 90.3(18) no 3_656 2_656 3_656
O8 C43 C43 C43 -98(3) no 3_656 2_656 4_555
O8 C43 C43 C43 -98(3) no 3_656 2_656 3_656
O8 C43 C43 C44 42.8(18) no 3_656 2_656 2_656
O8 C43 C43 O8 -0.0(10) no 3_656 3_656 3_656
O8 C43 C43 O8 115(2) no 3_656 3_656 4_555
O8 C43 C43 O8 -180(827694) no 3_656 3_656 .
O8 C43 C43 O8 -64.6(16) no 3_656 3_656 2_656
O8 C43 C43 C41 52.9(13) no 3_656 3_656 4_555
O8 C43 C43 C41 -113.6(18) no 3_656 3_656 .
O8 C43 C43 C41 -127.1(16) no 3_656 3_656 2_656
O8 C43 C43 C43 -121(3) no 3_656 3_656 4_555
O8 C43 C43 C43 58.6(18) no 3_656 3_656 2_656
O8 C43 C43 C44 -72(3) no 3_656 3_656 3_656
O8 C43 C43 O8 78(3) no 3_656 4_555 4_555
O8 C43 C43 O8 0.0(8) no 3_656 4_555 3_656
O8 C43 C43 O8 0.0(18) no 3_656 4_555 2_656
O8 C43 C43 O8 78(2) no 3_656 4_555 .
O8 C43 C43 C41 34(3) no 3_656 4_555 .
O8 C43 C43 C43 40.5(15) no 3_656 4_555 3_656
O8 C43 C43 C43 40.5(13) no 3_656 4_555 2_656
O8 C43 C43 C44 161(3) no 3_656 4_555 4_555
O8 C43 C44 O8 -68(3) no 3_656 . 4_555
O8 C43 C44 C41 -0.6(19) no 3_656 . 3_656
O8 C43 C44 C42 6(3) no 3_656 . 4_555
O8 C43 C43 O8 136(2) no 4_555 2_656 2_656
O8 C43 C43 O8 59.2(16) no 4_555 2_656 .
O8 C43 C43 O8 -0.0(12) no 4_555 2_656 4_555
O8 C43 C43 O8 -164(3) no 4_555 2_656 3_656
O8 C43 C43 C41 102.6(18) no 4_555 2_656 .
O8 C43 C43 C41 -90.3(18) no 4_555 2_656 4_555
O8 C43 C43 C41 -74.2(17) no 4_555 2_656 3_656
O8 C43 C43 C43 98(3) no 4_555 2_656 4_555
O8 C43 C43 C43 98(3) no 4_555 2_656 3_656
O8 C43 C43 C44 -122(2) no 4_555 2_656 2_656
O8 C43 C43 O8 -115(3) no 4_555 3_656 3_656
O8 C43 C43 O8 -0.0(14) no 4_555 3_656 4_555
O8 C43 C43 O8 64.6(18) no 4_555 3_656 .
O8 C43 C43 O8 -180(858469) no 4_555 3_656 2_656
O8 C43 C43 C41 -62.5(16) no 4_555 3_656 4_555
O8 C43 C43 C41 131(3) no 4_555 3_656 .
O8 C43 C43 C41 117(2) no 4_555 3_656 2_656
O8 C43 C43 C43 123(3) no 4_555 3_656 4_555
O8 C43 C43 C43 -56.8(19) no 4_555 3_656 2_656
O8 C43 C43 C44 172(3) no 4_555 3_656 3_656
O8 C43 C43 O8 0.0(13) no 4_555 4_555 4_555
O8 C43 C43 O8 -78(3) no 4_555 4_555 3_656
O8 C43 C43 O8 -78(3) no 4_555 4_555 2_656
O8 C43 C43 O8 0(3) no 4_555 4_555 .
O8 C43 C43 C41 -45(4) no 4_555 4_555 .
O8 C43 C43 C43 -38(3) no 4_555 4_555 3_656
O8 C43 C43 C43 -37.9(17) no 4_555 4_555 2_656
O8 C43 C43 C44 82(5) no 4_555 4_555 4_555
O8 C43 C44 O8 0.0(11) no 4_555 . 4_555
O8 C43 C44 C41 67.7(17) no 4_555 . 3_656
O8 C43 C44 C42 74.2(16) no 4_555 . 4_555
C41 C43 C43 O8 43.4(11) no 2_656 2_656 2_656
C41 C43 C43 O8 -33.8(11) no 2_656 2_656 .
C41 C43 C43 O8 -92.9(15) no 2_656 2_656 4_555
C41 C43 C43 O8 102.6(16) no 2_656 2_656 3_656
C41 C43 C43 C41 9.6(11) no 2_656 2_656 .
C41 C43 C43 C41 176.8(15) no 2_656 2_656 4_555
C41 C43 C43 C41 -167.1(16) no 2_656 2_656 3_656
C41 C43 C43 C43 4.8(14) no 2_656 2_656 4_555
C41 C43 C43 C43 4.8(18) no 2_656 2_656 3_656
C41 C43 C43 C44 145.3(15) no 2_656 2_656 2_656
C41 C43 C43 O8 127.1(16) no 2_656 3_656 3_656
C41 C43 C43 O8 -117.5(19) no 2_656 3_656 4_555
C41 C43 C43 O8 -52.9(14) no 2_656 3_656 .
C41 C43 C43 O8 62.5(14) no 2_656 3_656 2_656
C41 C43 C43 C41 180(1092106) no 2_656 3_656 4_555
C41 C43 C43 C41 13.6(13) no 2_656 3_656 .
C41 C43 C43 C41 0.0(11) no 2_656 3_656 2_656
C41 C43 C43 C43 5.7(15) no 2_656 3_656 4_555
C41 C43 C43 C43 -174(3) no 2_656 3_656 2_656
C41 C43 C43 C44 55(2) no 2_656 3_656 3_656
C41 C43 C44 O8 72(3) no 2_656 . 4_555
C41 C43 C44 C41 139(3) no 2_656 . 3_656
C41 C43 C44 C42 146(3) no 2_656 . 4_555
C41 C43 C43 O8 -149(2) no 3_656 2_656 2_656
C41 C43 C43 O8 133(2) no 3_656 2_656 .
C41 C43 C43 O8 74.2(19) no 3_656 2_656 4_555
C41 C43 C43 O8 -90(2) no 3_656 2_656 3_656
C41 C43 C43 C41 176.8(19) no 3_656 2_656 .
C41 C43 C43 C41 -16.1(18) no 3_656 2_656 4_555
C41 C43 C43 C41 0.0(15) no 3_656 2_656 3_656
C41 C43 C43 C43 172(3) no 3_656 2_656 4_555
C41 C43 C43 C43 172(3) no 3_656 2_656 3_656
C41 C43 C43 C44 -48(2) no 3_656 2_656 2_656
C41 C43 C43 O8 -66(2) no 3_656 3_656 3_656
C41 C43 C43 O8 48.9(18) no 3_656 3_656 4_555
C41 C43 C43 O8 114(2) no 3_656 3_656 .
C41 C43 C43 O8 -131(3) no 3_656 3_656 2_656
C41 C43 C43 C41 -13.6(17) no 3_656 3_656 4_555
C41 C43 C43 C41 -180(1092106) no 3_656 3_656 .
C41 C43 C43 C41 166(2) no 3_656 3_656 2_656
C41 C43 C43 C43 172(3) no 3_656 3_656 4_555
C41 C43 C43 C43 -8(3) no 3_656 3_656 2_656
C41 C43 C43 C44 -139(3) no 3_656 3_656 3_656
C41 C43 C44 O8 -67.7(19) no 3_656 . 4_555
C41 C43 C44 C41 -0.0(14) no 3_656 . 3_656
C41 C43 C44 C42 6.6(15) no 3_656 . 4_555
C41 C43 C43 O8 -133(2) no 4_555 2_656 2_656
C41 C43 C43 O8 149(2) no 4_555 2_656 .
C41 C43 C43 O8 90(2) no 4_555 2_656 4_555
C41 C43 C43 O8 -74.2(19) no 4_555 2_656 3_656
C41 C43 C43 C41 -167(2) no 4_555 2_656 .
C41 C43 C43 C41 0.0(15) no 4_555 2_656 4_555
C41 C43 C43 C41 16.1(18) no 4_555 2_656 3_656
C41 C43 C43 C43 -172(3) no 4_555 2_656 4_555
C41 C43 C43 C43 -172(3) no 4_555 2_656 3_656
C41 C43 C43 C44 -31.4(17) no 4_555 2_656 2_656
C41 C43 C43 O8 -52.9(14) no 4_555 3_656 3_656
C41 C43 C43 O8 62.5(14) no 4_555 3_656 4_555
C41 C43 C43 O8 127.1(16) no 4_555 3_656 .
C41 C43 C43 O8 -117.5(19) no 4_555 3_656 2_656
C41 C43 C43 C41 -0.0(11) no 4_555 3_656 4_555
C41 C43 C43 C41 -166.4(18) no 4_555 3_656 .
C41 C43 C43 C41 -180(1000165) no 4_555 3_656 2_656
C41 C43 C43 C43 -174(3) no 4_555 3_656 4_555
C41 C43 C43 C43 5.7(15) no 4_555 3_656 2_656
C41 C43 C43 C44 -125(3) no 4_555 3_656 3_656
C41 C43 C43 O8 45(2) no 4_555 4_555 4_555
C41 C43 C43 O8 -34(3) no 4_555 4_555 3_656
C41 C43 C43 O8 -34(3) no 4_555 4_555 2_656
C41 C43 C43 O8 45(4) no 4_555 4_555 .
C41 C43 C43 C41 0(5) no 4_555 4_555 .
C41 C43 C43 C43 7(3) no 4_555 4_555 3_656
C41 C43 C43 C43 7(2) no 4_555 4_555 2_656
C41 C43 C43 C44 127(4) no 4_555 4_555 4_555
C41 C43 C44 O8 -53.8(12) no 4_555 . 4_555
C41 C43 C44 C41 13.8(9) no 4_555 . 3_656
C41 C43 C44 C42 20.4(10) no 4_555 . 4_555
C43 C43 C43 O8 -59(3) no 2_656 3_656 3_656
C43 C43 C43 O8 57(2) no 2_656 3_656 4_555
C43 C43 C43 O8 121(3) no 2_656 3_656 .
C43 C43 C43 O8 -123(3) no 2_656 3_656 2_656
C43 C43 C43 C41 -6(2) no 2_656 3_656 4_555
C43 C43 C43 C41 -172(3) no 2_656 3_656 .
C43 C43 C43 C41 174(3) no 2_656 3_656 2_656
C43 C43 C43 C43 180(821249) no 2_656 3_656 4_555
C43 C43 C43 C43 0.0(17) no 2_656 3_656 2_656
C43 C43 C43 C44 -131(4) no 2_656 3_656 3_656
C43 C43 C43 O8 39(2) no 3_656 2_656 2_656
C43 C43 C43 O8 -39(2) no 3_656 2_656 .
C43 C43 C43 O8 -98(3) no 3_656 2_656 4_555
C43 C43 C43 O8 98(3) no 3_656 2_656 3_656
C43 C43 C43 C41 4.8(19) no 3_656 2_656 .
C43 C43 C43 C41 172(3) no 3_656 2_656 4_555
C43 C43 C43 C41 -172(3) no 3_656 2_656 3_656
C43 C43 C43 C43 0(3) no 3_656 2_656 4_555
C43 C43 C43 C43 0.0(16) no 3_656 2_656 3_656
C43 C43 C43 C44 141(3) no 3_656 2_656 2_656
C43 C43 C43 O8 37.9(14) no 2_656 4_555 4_555
C43 C43 C43 O8 -40.5(12) no 2_656 4_555 3_656
C43 C43 C43 O8 -40.5(15) no 2_656 4_555 2_656
C43 C43 C43 O8 38(2) no 2_656 4_555 .
C43 C43 C43 C41 -7(3) no 2_656 4_555 .
C43 C43 C43 C43 0.0(12) no 2_656 4_555 3_656
C43 C43 C43 C43 0.0(7) no 2_656 4_555 2_656
C43 C43 C43 C44 120(4) no 2_656 4_555 4_555
C43 C43 C43 O8 39(2) no 4_555 2_656 2_656
C43 C43 C43 O8 -39(2) no 4_555 2_656 .
C43 C43 C43 O8 -98(3) no 4_555 2_656 4_555
C43 C43 C43 O8 98(3) no 4_555 2_656 3_656
C43 C43 C43 C41 5(3) no 4_555 2_656 .
C43 C43 C43 C41 172(3) no 4_555 2_656 4_555
C43 C43 C43 C41 -172(3) no 4_555 2_656 3_656
C43 C43 C43 C43 0.0(16) no 4_555 2_656 4_555
C43 C43 C43 C43 0(3) no 4_555 2_656 3_656
C43 C43 C43 C44 141(3) no 4_555 2_656 2_656
C43 C43 C44 O8 -25.2(10) no 2_656 . 4_555
C43 C43 C44 C41 42.5(14) no 2_656 . 3_656
C43 C43 C44 C42 49.1(15) no 2_656 . 4_555
C44 C43 C43 O8 179.1(19) no . 2_656 2_656
C44 C43 C43 O8 102.0(17) no . 2_656 .
C44 C43 C43 O8 42.8(16) no . 2_656 4_555
C44 C43 C43 O8 -122(2) no . 2_656 3_656
C44 C43 C43 C41 145.3(15) no . 2_656 .
C44 C43 C43 C41 -47.5(17) no . 2_656 4_555
C44 C43 C43 C41 -31.4(12) no . 2_656 3_656
C44 C43 C43 C43 141(3) no . 2_656 4_555
C44 C43 C43 C43 141(2) no . 2_656 3_656
C44 C43 C43 C44 -78.9(19) no . 2_656 2_656
C43 C43 C43 O8 38(2) no 3_656 4_555 4_555
C43 C43 C43 O8 -40.5(15) no 3_656 4_555 3_656
C43 C43 C43 O8 -40.5(12) no 3_656 4_555 2_656
C43 C43 C43 O8 37.9(14) no 3_656 4_555 .
C43 C43 C43 C41 -6.7(19) no 3_656 4_555 .
C43 C43 C43 C43 0.0(7) no 3_656 4_555 3_656
C43 C43 C43 C43 0.0(12) no 3_656 4_555 2_656
C43 C43 C43 C44 120(4) no 3_656 4_555 4_555
C43 C43 C43 O8 121(3) no 4_555 3_656 3_656
C43 C43 C43 O8 -123(3) no 4_555 3_656 4_555
C43 C43 C43 O8 -59(3) no 4_555 3_656 .
C43 C43 C43 O8 57(2) no 4_555 3_656 2_656
C43 C43 C43 C41 174(3) no 4_555 3_656 4_555
C43 C43 C43 C41 8(3) no 4_555 3_656 .
C43 C43 C43 C41 -6(2) no 4_555 3_656 2_656
C43 C43 C43 C43 0.0(17) no 4_555 3_656 4_555
C43 C43 C43 C43 180(821249) no 4_555 3_656 2_656
C43 C43 C43 C44 49(3) no 4_555 3_656 3_656
C43 C43 C44 O8 -5.6(14) no 3_656 . 4_555
C43 C43 C44 C41 62(3) no 3_656 . 3_656
C43 C43 C44 C42 69(2) no 3_656 . 4_555
C44 C43 C43 O8 -108(3) no . 3_656 3_656
C44 C43 C43 O8 7.6(19) no . 3_656 4_555
C44 C43 C43 O8 72(3) no . 3_656 .
C44 C43 C43 O8 -172(3) no . 3_656 2_656
C44 C43 C43 C41 -55(2) no . 3_656 4_555
C44 C43 C43 C41 139(3) no . 3_656 .
C44 C43 C43 C41 125(3) no . 3_656 2_656
C44 C43 C43 C43 131(4) no . 3_656 4_555
C44 C43 C43 C43 -49(3) no . 3_656 2_656
C44 C43 C43 C44 -180(939902) no . 3_656 3_656
C43 C43 C44 O8 88(4) no 4_555 . 4_555
C43 C43 C44 C41 155(5) no 4_555 . 3_656
C43 C43 C44 C42 162(4) no 4_555 . 4_555
C44 C43 C43 O8 -82(3) no . 4_555 4_555
C44 C43 C43 O8 -161(5) no . 4_555 3_656
C44 C43 C43 O8 -161(3) no . 4_555 2_656
C44 C43 C43 O8 -82(5) no . 4_555 .
C44 C43 C43 C41 -127(4) no . 4_555 .
C44 C43 C43 C43 -120(4) no . 4_555 3_656
C44 C43 C43 C43 -120(4) no . 4_555 2_656
C44 C43 C43 C44 0(7) no . 4_555 4_555
O10B C49B C50B O11B 13(2) no . . .
O13 C53 C53 O13 -6(16) no . 2_553 2_553
O13 C53 C53 O13 0(8) no . 2_553 .
O13 C53 C53 C54 177(17) no . 2_553 .
O13 C53 C54 C53 -2(7) no . . 2_553
O13 C53 C54 C54 178(9) no . . 3_563
O13 C53 C53 O13 0(8) no 2_553 2_553 2_553
O13 C53 C53 O13 6(16) no 2_553 2_553 .
O13 C53 C53 C54 -177(17) no 2_553 2_553 .
O13 C53 C54 C53 7(36) no 2_553 . 2_553
O13 C53 C54 C54 -173(28) no 2_553 . 3_563
C53 C53 C54 C53 0(10) no 2_553 . 2_553
C53 C53 C54 C54 -180(3753432) no 2_553 . 3_563
C54 C53 C53 O13 177(15) no . 2_553 2_553
C54 C53 C53 O13 -177(15) no . 2_553 .
C54 C53 C53 C54 0.0 no . 2_553 .
C53 C54 C54 C53 180(2987983) no . 3_563 3_563
C53 C54 C54 C53 0(18) no . 3_563 4_565
C53 C54 C54 C53 0(18) no 2_553 3_563 3_563
C53 C54 C54 C53 180(2987983) no 2_553 3_563 4_565
